data_7246420
loop_
_publ_author_name
'Ma, Along'
'Wang, Jiawei'
'Kong, Jie'
'Ren, Yonggang'
'Wang, Yuxuan'
'Ma, Xiaoshuang'
'Zhou, Meng'
'Wang, Shuxin'

_publ_section_title
;
 Au<sub>10</sub>Ag<sub>17</sub>(TPP)<sub>10</sub>(SR)<sub>6</sub>Cl<sub>5</sub>
 nanocluster: structure, transformation and the origin of its
 photoluminescence.
;
_journal_issue 14
_journal_name_full 'Physical chemistry chemical physics : PCCP'
_journal_page_first 9772
_journal_page_last 9778
_journal_paper_doi 10.1039/d3cp00459g
_journal_volume 25
_journal_year 2023
_chemical_formula_moiety 'C228 H168 Ag17 Au10 Cl5 F36 P10 S6'
_chemical_formula_sum 'C228 H168 Ag17 Au10 Cl5 F36 P10 S6'
_chemical_formula_weight 8074.38
_space_group_crystal_system monoclinic
_space_group_IT_number 14
_space_group_name_Hall '-P 2yn'
_space_group_name_H-M_alt 'P 1 21/n 1'
_atom_sites_solution_hydrogens geom
_audit_creation_date 2023-02-27
_audit_creation_method
;
Olex2 1.3-beta
(compiled 2020.02.04 svn.rd84adfe8 for OlexSys, GUI svn.r6032)
;
_audit_update_record
;
2023-02-27 deposited with the CCDC.	2023-03-09 downloaded from the CCDC.
;
_cell_angle_alpha 90
_cell_angle_beta 100.869(3)
_cell_angle_gamma 90
_cell_formula_units_Z 4
_cell_length_a 25.8454(7)
_cell_length_b 30.9591(5)
_cell_length_c 33.6076(10)
_cell_measurement_reflns_used 1288
_cell_measurement_temperature 150(2)
_cell_measurement_theta_max 21.25
_cell_measurement_theta_min 2.56
_cell_volume 26408.7(12)
_computing_molecular_graphics 'Olex2 1.3-beta (Dolomanov et al., 2009)'
_computing_publication_material 'Olex2 1.3-beta (Dolomanov et al., 2009)'
_computing_structure_refinement 'XL  (Sheldrick, 2008)'
_computing_structure_solution 'SHELXT 2014/5 (Sheldrick, 2014)'
_diffrn_ambient_temperature 150.15
_diffrn_measured_fraction_theta_full 0.985
_diffrn_measured_fraction_theta_max 0.981
_diffrn_measurement_device_type 'Rigaku (Mo) X-ray Source'
_diffrn_measurement_method '\w scans'
_diffrn_radiation_type MoK\a
_diffrn_radiation_wavelength 0.71073
_diffrn_reflns_av_R_equivalents 0.1468
_diffrn_reflns_av_unetI/netI 0.1410
_diffrn_reflns_Laue_measured_fraction_full 0.985
_diffrn_reflns_Laue_measured_fraction_max 0.981
_diffrn_reflns_limit_h_max 26
_diffrn_reflns_limit_h_min -31
_diffrn_reflns_limit_k_max 38
_diffrn_reflns_limit_k_min -31
_diffrn_reflns_limit_l_max 27
_diffrn_reflns_limit_l_min -41
_diffrn_reflns_number 139034
_diffrn_reflns_point_group_measured_fraction_full 0.985
_diffrn_reflns_point_group_measured_fraction_max 0.981
_diffrn_reflns_theta_full 25.242
_diffrn_reflns_theta_max 26.000
_diffrn_reflns_theta_min 1.940
_exptl_absorpt_coefficient_mu 6.985
_exptl_absorpt_correction_T_max 1.000
_exptl_absorpt_correction_T_min 0.230
_exptl_absorpt_correction_type multi-scan
_exptl_absorpt_process_details
;
CrysAlisPro 1.171.41.110a (Rigaku Oxford Diffraction, 2021)
Empirical absorption correction using spherical harmonics,
implemented in SCALE3 ABSPACK scaling algorithm.
;
_exptl_crystal_colour black
_exptl_crystal_colour_primary black
_exptl_crystal_density_diffrn 2.031
_exptl_crystal_description block
_exptl_crystal_F_000 15120
_exptl_crystal_size_max 0.34
_exptl_crystal_size_mid 0.28
_exptl_crystal_size_min 0.065
_refine_diff_density_max 10.835
_refine_diff_density_min -5.123
_refine_diff_density_rms 0.505
_refine_ls_extinction_method none
_refine_ls_goodness_of_fit_ref 1.147
_refine_ls_hydrogen_treatment constr
_refine_ls_matrix_type full
_refine_ls_number_parameters 2224
_refine_ls_number_reflns 50910
_refine_ls_number_restraints 3644
_refine_ls_restrained_S_all 1.118
_refine_ls_R_factor_all 0.2127
_refine_ls_R_factor_gt 0.1240
_refine_ls_shift/su_max 0.002
_refine_ls_shift/su_mean 0.000
_refine_ls_structure_factor_coef Fsqd
_refine_ls_weighting_details 'w=1/[\s^2^(Fo^2^)+(0.2000P)^2^] where P=(Fo^2^+2Fc^2^)/3'
_refine_ls_weighting_scheme calc
_refine_ls_wR_factor_gt 0.3274
_refine_ls_wR_factor_ref 0.3722
_reflns_Friedel_coverage 0.000
_reflns_number_gt 26523
_reflns_number_total 50910
_reflns_threshold_expression 'I > 2\s(I)'
_cod_data_source_file d3cp00459g2.cif
_cod_data_source_block exp_1406_auto
_cod_depositor_comments 'Adding full bibliography for 7246420.cif.'
_cod_database_code 7246420
_shelx_shelxl_version_number 2016/6
_shelx_space_group_comment
;
The symmetry employed for this shelxl refinement is uniquely defined
by the following loop, which should always be used as a source of
symmetry information in preference to the above space-group names.
They are only intended as comments.
;
_shelx_estimated_absorpt_t_max 0.660
_shelx_estimated_absorpt_t_min 0.200
_olex2_refinement_description
;
1. Fixed Uiso
 At 1.2 times of:
  All C(H) groups
2. Restrained distances
 F11-C8 = F17-C8 = F175-C8
 1.3 with sigma of 0.01
 F150-C181 = F190-C181 = F152-C181
 1.3 with sigma of 0.01
 F190-C181 = F150-C181 = F152-C181
 1.3 with sigma of 0.01
 F152-C181 = F195-C181 = F190-C181 = F199-C181 = F150-C181 = F83-C181
 1.3 with sigma of 0.01
 F152-F190 \\sim F190-F150
 with sigma of 0.02
3. Restrained planarity
 P01B, C189, C15, C227, C9, C259, C10
 with sigma of 0.1
4. Uiso/Uaniso restraints and constraints
S00T \\sim C27 \\sim C26 \\sim C109 \\sim C48 \\sim C64 \\sim C55: within 3.8A
with sigma of 0.001 and sigma for terminal atoms of 0.002 within 3.8A
Uanis(P01B) = Uanis(C189) = Uanis(C15) = Uanis(C227) = Uanis(C10) = Uanis(C259)
= Uanis(C9) = Uanis(C102) = Uanis(C261) = Uanis(C216) = Uanis(C308) =
Uanis(C11) = Uanis(C245)
Uanis(P01B) = Uanis(C211) = Uanis(C264) = Uanis(C303) = Uanis(C285) =
Uanis(C271) = Uanis(C251)
Uanis(P01C) = Uanis(C231) = Uanis(C309) = Uanis(C244) = Uanis(C7) = Uanis(C247)
= Uanis(C13)
Uanis(P01C) = Uanis(C295) = Uanis(C138) = Uanis(C14) = Uanis(C288) =
Uanis(C324) = Uanis(C322)
5. Rigid body (RIGU) restrains
 All non-hydrogen atoms
 with sigma for 1-2 distances of 0.001 and sigma for 1-3 distances of 0.001
6. Others
 Fixed Sof: F150(0.5) F152(0.5) F190(0.5) F83(0.5) F195(0.5) F199(0.5)
7.a Aromatic/amide H refined with riding coordinates:
 C26(H26), C48(H48), C55(H55), C12(H12), C22(H22), C161(H161), C93(H93),
 C103(H103), C92(H92), C65(H65), C124(H124), C166(H166), C129(H129), C110(H110),
  C170(H170), C165(H165), C3(H3), C17(H17), C59(H59), C51(H51), C61(H61),
 C187(H187), C203(H203), C153(H153), C89(H89), C67(H67), C31(H31), C25(H25),
 C47(H47), C42(H42), C81(H81), C75(H75), C168(H168), C117(H117), C76(H76),
 C96(H96), C88(H88), C134(H134), C57(H57), C6(H6), C91(H91), C98(H98), C37(H37),
  C63(H63), C20(H20), C16(H16), C122(H122), C87(H87), C185(H185), C186(H186),
 C246(H246), C172(H172), C107(H107), C2(H2), C66(H66), C120(H120), C90(H90),
 C126(H126), C56(H56), C142(H142), C136(H136), C141(H141), C131(H131), C62(H62),
  C94(H94), C144(H144), C230(H230), C173(H173), C111(H111), C221(H221),
 C192(H192), C169(H169), C118(H118), C106(H106), C155(H155), C193(H193),
 C160(H160), C104(H104), C119(H119), C279(H279), C128(H128), C108(H108),
 C54(H54), C196(H196), C252(H252), C171(H171), C162(H162), C130(H130), C95(H95),
  C282(H282), C195(H195), C201(H201), C167(H167), C158(H158), C218(H218),
 C207(H207), C68(H68), C19(H19), C132(H132), C188(H188), C217(H217), C256(H256),
  C184(H184), C209(H209), C180(H180), C335(H335), C280(H280), C205(H205),
 C235(H235), C200(H200), C219(H219), C97(H97), C79(H79), C199(H199), C232(H232),
  C316(H316), C268(H268), C234(H234), C123(H123), C121(H121), C182(H182),
 C249(H249), C177(H177), C213(H213), C194(H194), C283(H283), C5(H5), C290(H290),
  C226(H226), C214(H214), C228(H228), C114(H114), C159(H159), C78(H78),
 C178(H178), C229(H229), C319(H319), C222(H222), C174(H174), C208(H208),
 C293(H293), C364(H364), C240(H240), C251(H251), C271(H271), C285(H285),
 C303(H303), C264(H264), C309(H309), C244(H244), C7(H7), C247(H247), C13(H13),
 C261(H261), C245(H245), C11(H11), C308(H308), C216(H216), C138(H138), C14(H14),
  C288(H288), C324(H324), C322(H322), C9(H9), C259(H259), C10(H10), C227(H227),
 C15(H15)
7.b Fitted hexagon refined as free rotating group:
 C27(C26,C109,C48,C64,C55), C18(C12,C22,C161,C93,C103), C21(C92,C65,C124,C166,
 C129), C24(C110,C170,C165,C3,C17), C1(C59,C53,C51,C74,C61), C30(C187,C203,C153,
 C89,C67), C33(C31,C82,C25,C58,C47), C34(C42,C81,C75,C168,C117), C40(C76,C96,
 C88,C134,C57), C41(C6,C60,C91,C52,C98), C43(C37,C63,C20,C16,C122), C45(C87,
 C185,C186,C246,C172), C49(C107,C125,C2,C46,C66), C70(C120,C115,C90,C179,C126),
 C71(C56,C142,C136,C141,C131), C72(C62,C94,C144,C230,C173), C84(C111,C221,C192,
 C169,C118), C85(C106,C155,C193,C160,C104), C86(C119,C279,C128,C108,C54),
 C99(C196,C252,C171,C162,C130), C105(C95,C282,C195,C201,C167), C112(C158,C218,
 C207,C68,C19), C116(C132,C188,C217,C256,C184), C133(C209,C180,C335,C280,C205),
 C140(C235,C200,C219,C97,C79), C143(C199,C232,C316,C268,C234), C145(C123,C121,
 C182,C249,C177), C148(C213,C194,C283,C5,C290), C149(C226,C214,C228,C114,C159),
 C157(C78,C178,C229,C319,C222), C164(C174,C208,C293,C364,C240), C211(C251,C271,
 C285,C303,C264), C231(C309,C244,C7,C247,C13), C261(C102,C245,C11,C308,C216),
 C295(C138,C14,C288,C324,C322), C9(C259,C10,C227,C15,C189)
;
_smtbx_masks_void_probe_radius 1.2
_smtbx_masks_void_truncation_radius 1.2
_olex2_submission_special_instructions 'No special instructions were received'

loop_
_space_group_symop_operation_xyz
'x, y, z'
'-x+1/2, y+1/2, -z+1/2'
'-x, -y, -z'
'x-1/2, -y-1/2, z-1/2'

loop_
_atom_site_label
_atom_site_type_symbol
_atom_site_fract_x
_atom_site_fract_y
_atom_site_fract_z
_atom_site_U_iso_or_equiv
_atom_site_adp_type
_atom_site_occupancy
_atom_site_site_symmetry_order
_atom_site_calc_flag
_atom_site_refinement_flags_posn
_atom_site_refinement_flags_adp
_atom_site_refinement_flags_occupancy
_atom_site_disorder_assembly
_atom_site_disorder_group
Au01 Au 0.39167(3) 0.46821(2) 0.71558(2) 0.0243(2) Uani 1 1 d . . . . .
Au02 Au 0.60692(3) 0.46326(2) 0.78158(2) 0.0262(2) Uani 1 1 d . . . . .
Au03 Au 0.32981(4) 0.44415(2) 0.76849(3) 0.0303(2) Uani 1 1 d . . . . .
Au04 Au 0.66630(4) 0.43571(2) 0.72857(3) 0.0306(2) Uani 1 1 d . . . . .
Au05 Au 0.36477(4) 0.43736(3) 0.64010(3) 0.0332(2) Uani 1 1 d . . . . .
Au06 Au 0.63087(4) 0.43178(2) 0.85742(3) 0.0333(2) Uani 1 1 d . . . . .
Au07 Au 0.33774(4) 0.53234(2) 0.74254(3) 0.0341(2) Uani 1 1 d . . . . .
Au08 Au 0.66613(4) 0.52412(2) 0.75559(3) 0.0349(2) Uani 1 1 d . . . . .
Au09 Au 0.35703(4) 0.52928(3) 0.65929(3) 0.0362(2) Uani 1 1 d . . . . .
Au0A Au 0.64510(4) 0.52281(3) 0.83838(3) 0.0387(2) Uani 1 1 d . . . . .
Ag0B Ag 0.49914(5) 0.46394(4) 0.74829(4) 0.0175(3) Uani 1 1 d . . . . .
Ag0C Ag 0.42877(6) 0.40179(4) 0.77264(5) 0.0262(3) Uani 1 1 d . . . . .
Ag0D Ag 0.57525(6) 0.48825(4) 0.70112(5) 0.0269(3) Uani 1 1 d . . . . .
Ag0E Ag 0.42538(7) 0.49219(4) 0.79625(5) 0.0277(3) Uani 1 1 d . . . . .
Ag0F Ag 0.56485(7) 0.39804(4) 0.72417(5) 0.0270(3) Uani 1 1 d . . . . .
Ag0G Ag 0.46021(7) 0.48828(4) 0.66441(5) 0.0277(3) Uani 1 1 d . . . . .
Ag0H Ag 0.54195(7) 0.39608(4) 0.80507(5) 0.0277(3) Uani 1 1 d . . . . .
Ag0I Ag 0.45155(7) 0.39791(4) 0.69145(5) 0.0277(3) Uani 1 1 d . . . . .
Ag0J Ag 0.53944(7) 0.48730(4) 0.83234(5) 0.0293(4) Uani 1 1 d . . . . .
Ag0K Ag 0.44377(7) 0.54576(4) 0.72912(5) 0.0312(4) Uani 1 1 d . . . . .
Ag0L Ag 0.56050(7) 0.54322(4) 0.76815(5) 0.0328(4) Uani 1 1 d . . . . .
Ag0M Ag 0.34007(7) 0.38611(5) 0.70463(5) 0.0329(4) Uani 1 1 d . . . . .
Ag0N Ag 0.65161(7) 0.37857(5) 0.79227(5) 0.0334(4) Uani 1 1 d . . . . .
Ag0O Ag 0.71331(7) 0.45662(5) 0.81255(5) 0.0378(4) Uani 1 1 d . . . . .
Ag0P Ag 0.28491(7) 0.46792(5) 0.68500(5) 0.0366(4) Uani 1 1 d . . . . .
Ag0Q Ag 0.17767(10) 0.38404(8) 0.63818(8) 0.0738(7) Uani 1 1 d . . . . .
Ag0R Ag 0.81750(9) 0.36429(7) 0.84770(8) 0.0724(7) Uani 1 1 d . . . . .
S00S S 0.4704(2) 0.38961(15) 0.84479(16) 0.0281(9) Uani 1 1 d . . . . .
S00T S 0.5348(2) 0.50770(15) 0.63173(17) 0.0334(8) Uani 1 1 d . U . . .
Cl00 Cl 0.5043(2) 0.60630(16) 0.74879(17) 0.0427(13) Uani 1 1 d . . . . .
S00V S 0.5226(2) 0.38677(15) 0.65238(16) 0.0319(9) Uani 1 1 d . . . . .
S00W S 0.4672(2) 0.51025(15) 0.86631(17) 0.0346(10) Uani 1 1 d . . . . .
Cl1 Cl 0.5722(2) 0.32457(14) 0.76888(17) 0.0370(10) Uani 1 1 d . . . . .
P00Y P 0.7161(3) 0.40282(17) 0.68735(19) 0.0350(12) Uani 1 1 d . . . . .
Cl Cl 0.4167(2) 0.32861(15) 0.72814(18) 0.0394(11) Uani 1 1 d . . . . .
P010 P 0.2774(3) 0.41451(18) 0.80889(19) 0.0403(13) Uani 1 1 d . . . . .
P011 P 0.7206(3) 0.57412(17) 0.7345(2) 0.0418(13) Uani 1 1 d . . . . .
S012 S 0.2556(3) 0.3500(2) 0.6791(2) 0.0534(14) Uani 1 1 d . . . . .
P013 P 0.6464(3) 0.39618(18) 0.91815(19) 0.0427(13) Uani 1 1 d . . . . .
Cl2 Cl 0.1904(3) 0.4664(2) 0.6552(2) 0.0566(15) Uani 1 1 d . . . . .
Cl3 Cl 0.8079(3) 0.4476(2) 0.8406(2) 0.0560(15) Uani 1 1 d . . . . .
P016 P 0.2878(3) 0.58448(18) 0.7656(2) 0.0480(15) Uani 1 1 d . . . . .
P017 P 0.3467(3) 0.40205(18) 0.57931(19) 0.0404(13) Uani 1 1 d . . . . .
P018 P 0.6798(3) 0.56653(19) 0.8924(2) 0.0479(14) Uani 1 1 d . . . . .
P019 P 0.3251(3) 0.57525(19) 0.6061(2) 0.0440(14) Uani 1 1 d . . . . .
S01A S 0.7326(3) 0.3373(2) 0.8161(2) 0.0565(15) Uani 1 1 d . . . . .
P01B P 0.0847(4) 0.3750(3) 0.6190(3) 0.0867(18) Uani 1 1 d . . . . .
P01C P 0.9103(4) 0.3497(3) 0.8584(4) 0.094(2) Uani 1 1 d . . . . .
C27 C 0.5432(5) 0.5646(3) 0.6301(4) 0.0338(9) Uani 1 1 d G U . . .
C26 C 0.5855(5) 0.5804(3) 0.6144(4) 0.0338(9) Uani 1 1 d G U . . .
H26 H 0.609790 0.560894 0.606019 0.041 Uiso 1 1 calc R U . . .
C109 C 0.5924(5) 0.6247(4) 0.6110(4) 0.0340(9) Uani 1 1 d G U . . .
C48 C 0.5569(5) 0.6532(3) 0.6233(4) 0.0340(9) Uani 1 1 d G U . . .
H48 H 0.561644 0.683423 0.620973 0.041 Uiso 1 1 calc R U . . .
C64 C 0.5146(5) 0.6374(3) 0.6390(4) 0.0340(9) Uani 1 1 d G U . . .
C55 C 0.5077(5) 0.5931(4) 0.6424(4) 0.0338(9) Uani 1 1 d G U . . .
H55 H 0.478771 0.582291 0.653081 0.041 Uiso 1 1 calc R U . . .
F1 F 0.4363(6) 0.6519(4) 0.6614(5) 0.061(3) Uani 1 1 d . . . . .
F9 F 0.5004(7) 0.6903(5) 0.6862(5) 0.075(4) Uani 1 1 d . . . . .
F10 F 0.4630(7) 0.6990(4) 0.6256(5) 0.069(3) Uani 1 1 d . . . . .
C77 C 0.4796(11) 0.6683(7) 0.6535(8) 0.050(3) Uani 1 1 d . . . . .
F6 F 0.4834(7) 0.2309(4) 0.7884(5) 0.075(4) Uani 1 1 d . . . . .
F4 F 0.6507(6) 0.6799(4) 0.6049(5) 0.066(3) Uani 1 1 d . . . . .
F3 F 0.5066(7) 0.2289(4) 0.7118(5) 0.077(4) Uani 1 1 d . . . . .
F5 F 0.2731(8) 0.2477(5) 0.5396(5) 0.085(4) Uani 1 1 d . . . . .
F7 F 0.5718(7) 0.6491(5) 0.8324(5) 0.072(4) Uani 1 1 d . . . . .
F12 F 0.3963(7) 0.2212(5) 0.7109(6) 0.079(4) Uani 1 1 d . . . . .
F8 F 0.7185(7) 0.2374(5) 0.9582(5) 0.075(4) Uani 1 1 d . . . . .
F2 F 0.6200(6) 0.6441(4) 0.5525(5) 0.064(3) Uani 1 1 d . . . . .
F11 F 0.5901(7) 0.2102(5) 0.7882(6) 0.087(4) Uani 1 1 d D . . . .
F13 F 0.5559(7) 0.6951(5) 0.8754(5) 0.081(4) Uani 1 1 d . . . . .
F16 F 0.3620(7) 0.6875(5) 0.8957(6) 0.079(4) Uani 1 1 d . . . . .
C18 C 0.3758(6) 0.5901(5) 0.5764(5) 0.052(4) Uani 1 1 d G . . . .
C12 C 0.4082(6) 0.5568(3) 0.5683(5) 0.044(5) Uani 1 1 d G . . . .
H12 H 0.402116 0.528066 0.576292 0.053 Uiso 1 1 calc R U . . .
C22 C 0.4497(6) 0.5654(4) 0.5485(5) 0.043(5) Uani 1 1 d G . . . .
H22 H 0.471892 0.542622 0.542924 0.052 Uiso 1 1 calc R U . . .
C161 C 0.4587(6) 0.6074(5) 0.5368(5) 0.061(7) Uani 1 1 d G . . . .
H161 H 0.486980 0.613312 0.523259 0.073 Uiso 1 1 calc R U . . .
C93 C 0.4262(7) 0.6407(3) 0.5449(5) 0.050(5) Uani 1 1 d G . . . .
H93 H 0.432292 0.669446 0.536961 0.060 Uiso 1 1 calc R U . . .
C103 C 0.3847(6) 0.6321(4) 0.5648(5) 0.053(6) Uani 1 1 d G . . . .
H103 H 0.362516 0.654891 0.570329 0.064 Uiso 1 1 calc R U . . .
F20 F 0.5625(8) 0.1918(5) 0.6896(6) 0.092(4) Uani 1 1 d . . . . .
C21 C 0.7209(6) 0.3458(3) 0.6976(5) 0.039(3) Uani 1 1 d G . . . .
C92 C 0.6746(5) 0.3230(4) 0.6975(5) 0.051(6) Uani 1 1 d G . . . .
H92 H 0.641529 0.337203 0.690440 0.061 Uiso 1 1 calc R U . . .
C65 C 0.6766(5) 0.2795(4) 0.7078(5) 0.048(6) Uani 1 1 d G . . . .
H65 H 0.644917 0.263898 0.707703 0.057 Uiso 1 1 calc R U . . .
C124 C 0.7250(6) 0.2587(3) 0.7181(5) 0.046(5) Uani 1 1 d G . . . .
H124 H 0.726339 0.228976 0.725128 0.055 Uiso 1 1 calc R U . . .
C166 C 0.7713(5) 0.2815(4) 0.7182(5) 0.048(5) Uani 1 1 d G . . . .
H166 H 0.804374 0.267359 0.725291 0.058 Uiso 1 1 calc R U . . .
C129 C 0.7693(5) 0.3251(4) 0.7080(5) 0.057(7) Uani 1 1 d G . . . .
H129 H 0.800987 0.340664 0.708028 0.068 Uiso 1 1 calc R U . . .
F23 F 0.4853(9) 0.1944(5) 0.6578(6) 0.100(5) Uani 1 1 d . . . . .
C24 C 0.6311(6) 0.5824(5) 0.9230(5) 0.053(4) Uani 1 1 d G . . . .
C110 C 0.6276(6) 0.6247(4) 0.9359(5) 0.054(5) Uani 1 1 d G . . . .
H110 H 0.652212 0.645695 0.930432 0.064 Uiso 1 1 calc R U . . .
C170 C 0.5881(7) 0.6365(4) 0.9567(5) 0.069(7) Uani 1 1 d G . . . .
H170 H 0.585771 0.665438 0.965510 0.083 Uiso 1 1 calc R U . . .
C165 C 0.5521(6) 0.6058(5) 0.9646(5) 0.060(6) Uani 1 1 d G . . . .
H165 H 0.525144 0.613830 0.978883 0.072 Uiso 1 1 calc R U . . .
C3 C 0.5556(6) 0.5634(5) 0.9517(5) 0.056(5) Uani 1 1 d G . . . .
H3 H 0.530958 0.542479 0.957179 0.067 Uiso 1 1 calc R U . . .
C17 C 0.5950(7) 0.5517(4) 0.9309(5) 0.046(5) Uani 1 1 d G . . . .
H17 H 0.597399 0.522735 0.922101 0.055 Uiso 1 1 calc R U . . .
C1 C 0.5360(6) 0.3315(3) 0.6423(4) 0.032(4) Uani 1 1 d G . . . .
C59 C 0.5234(6) 0.2967(4) 0.6649(4) 0.042(6) Uani 1 1 d G . . . .
H59 H 0.505530 0.301421 0.686741 0.051 Uiso 1 1 calc R U . . .
C53 C 0.5371(7) 0.2550(3) 0.6555(5) 0.057(5) Uani 1 1 d G . . . .
C51 C 0.5632(7) 0.2481(3) 0.6235(5) 0.046(6) Uani 1 1 d G . . . .
H51 H 0.572555 0.219587 0.617098 0.056 Uiso 1 1 calc R U . . .
C74 C 0.5758(7) 0.2829(4) 0.6010(5) 0.073(6) Uani 1 1 d G . . . .
C61 C 0.5621(7) 0.3245(4) 0.6104(4) 0.041(5) Uani 1 1 d G . . . .
H61 H 0.570706 0.348315 0.594926 0.049 Uiso 1 1 calc R U . . .
F28 F 0.3635(7) 0.1676(5) 0.6765(6) 0.085(4) Uani 1 1 d . . . . .
F29 F 0.5112(7) 0.6955(5) 0.8153(5) 0.077(4) Uani 1 1 d . . . . .
C30 C 0.2689(6) 0.3573(3) 0.7982(5) 0.048(4) Uani 1 1 d G . . . .
C187 C 0.2197(5) 0.3382(4) 0.7870(6) 0.058(6) Uani 1 1 d G . . . .
H187 H 0.188694 0.355101 0.785399 0.070 Uiso 1 1 calc R U . . .
C203 C 0.2157(5) 0.2943(4) 0.7781(6) 0.066(8) Uani 1 1 d G . . . .
H203 H 0.182042 0.281251 0.770488 0.079 Uiso 1 1 calc R U . . .
C153 C 0.2610(6) 0.2695(3) 0.7805(5) 0.053(6) Uani 1 1 d G . . . .
H153 H 0.258342 0.239544 0.774402 0.064 Uiso 1 1 calc R U . . .
C89 C 0.3103(5) 0.2886(4) 0.7916(5) 0.053(6) Uani 1 1 d G . . . .
H89 H 0.341296 0.271686 0.793228 0.064 Uiso 1 1 calc R U . . .
C67 C 0.3143(5) 0.3325(4) 0.8005(5) 0.048(5) Uani 1 1 d G . . . .
H67 H 0.347949 0.345537 0.808141 0.057 Uiso 1 1 calc R U . . .
C33 C 0.4548(6) 0.3352(3) 0.8554(4) 0.031(3) Uani 1 1 d G . . . .
C31 C 0.4305(7) 0.3292(4) 0.8886(4) 0.043(5) Uani 1 1 d G . . . .
H31 H 0.423663 0.353263 0.904297 0.052 Uiso 1 1 calc R U . . .
C82 C 0.4163(7) 0.2879(4) 0.8987(4) 0.059(5) Uani 1 1 d G . . . .
C25 C 0.4263(7) 0.2527(3) 0.8756(5) 0.039(5) Uani 1 1 d G . . . .
H25 H 0.416581 0.224432 0.882518 0.047 Uiso 1 1 calc R U . . .
C58 C 0.4506(7) 0.2587(3) 0.8425(4) 0.056(5) Uani 1 1 d G . . . .
C47 C 0.4648(6) 0.3000(4) 0.8324(4) 0.040(5) Uani 1 1 d G . . . .
H47 H 0.481431 0.304149 0.809749 0.048 Uiso 1 1 calc R U . . .
C34 C 0.6199(7) 0.4247(5) 0.9567(4) 0.044(3) Uani 1 1 d G . . . .
C42 C 0.5657(7) 0.4308(5) 0.9502(4) 0.059(5) Uani 1 1 d G . . . .
H42 H 0.544190 0.421153 0.925761 0.070 Uiso 1 1 calc R U . . .
C81 C 0.5428(5) 0.4511(5) 0.9796(5) 0.057(5) Uani 1 1 d G . . . .
H81 H 0.505790 0.455289 0.975128 0.068 Uiso 1 1 calc R U . . .
C75 C 0.5743(7) 0.4653(5) 1.0154(5) 0.059(6) Uani 1 1 d G . . . .
H75 H 0.558669 0.479116 1.035439 0.071 Uiso 1 1 calc R U . . .
C168 C 0.6285(7) 0.4591(6) 1.0219(4) 0.072(7) Uani 1 1 d G . . . .
H168 H 0.649949 0.468807 1.046382 0.086 Uiso 1 1 calc R U . . .
C117 C 0.6513(5) 0.4389(5) 0.9926(5) 0.064(6) Uani 1 1 d G . . . .
H117 H 0.688350 0.434671 0.997015 0.077 Uiso 1 1 calc R U . . .
F35 F 0.4905(8) 0.1932(5) 0.8401(5) 0.093(4) Uani 1 1 d . . . . .
F36 F 0.2299(9) 0.1941(6) 0.5569(6) 0.104(5) Uani 1 1 d . . . . .
F38 F 0.6779(6) 0.6170(5) 0.5993(6) 0.074(4) Uani 1 1 d . . . . .
F39 F 0.5924(10) 0.3018(6) 0.5371(6) 0.110(5) Uani 1 1 d . . . . .
C40 C 0.6908(6) 0.6272(3) 0.7232(5) 0.044(4) Uani 1 1 d G . . . .
C76 C 0.7133(5) 0.6590(4) 0.7027(5) 0.047(5) Uani 1 1 d G . . . .
H76 H 0.745080 0.653293 0.693384 0.057 Uiso 1 1 calc R U . . .
C96 C 0.6892(6) 0.6991(4) 0.6958(5) 0.054(6) Uani 1 1 d G . . . .
H96 H 0.704509 0.720877 0.681763 0.065 Uiso 1 1 calc R U . . .
C88 C 0.6426(6) 0.7075(3) 0.7094(5) 0.044(5) Uani 1 1 d G . . . .
H88 H 0.626114 0.734939 0.704668 0.053 Uiso 1 1 calc R U . . .
C134 C 0.6201(5) 0.6757(4) 0.7299(5) 0.050(6) Uani 1 1 d G . . . .
H134 H 0.588291 0.681417 0.739195 0.060 Uiso 1 1 calc R U . . .
C57 C 0.6442(6) 0.6356(3) 0.7368(5) 0.041(4) Uani 1 1 d G . . . .
H57 H 0.628861 0.613832 0.750817 0.049 Uiso 1 1 calc R U . . .
C41 C 0.4620(6) 0.5678(3) 0.8683(4) 0.036(4) Uani 1 1 d G . . . .
C6 C 0.4979(5) 0.5946(4) 0.8545(4) 0.035(4) Uani 1 1 d G . . . .
H6 H 0.525189 0.582558 0.842586 0.042 Uiso 1 1 calc R U . . .
C60 C 0.4940(6) 0.6392(4) 0.8581(5) 0.052(4) Uani 1 1 d G . . . .
C91 C 0.4542(7) 0.6569(3) 0.8755(5) 0.051(5) Uani 1 1 d G . . . .
H91 H 0.451475 0.687339 0.878023 0.061 Uiso 1 1 calc R U . . .
C52 C 0.4182(6) 0.6300(4) 0.8894(5) 0.060(4) Uani 1 1 d G . . . .
C98 C 0.4221(6) 0.5855(4) 0.8857(5) 0.046(5) Uani 1 1 d G . . . .
H98 H 0.397581 0.567123 0.895172 0.055 Uiso 1 1 calc R U . . .
C43 C 0.3757(6) 0.4300(5) 0.5419(4) 0.043(3) Uani 1 1 d G . . . .
C37 C 0.4304(6) 0.4328(5) 0.5483(4) 0.047(5) Uani 1 1 d G . . . .
H37 H 0.450986 0.421318 0.572427 0.056 Uiso 1 1 calc R U . . .
C63 C 0.4548(5) 0.4523(5) 0.5195(4) 0.038(4) Uani 1 1 d G . . . .
H63 H 0.492155 0.454140 0.523927 0.046 Uiso 1 1 calc R U . . .
C20 C 0.4247(6) 0.4690(5) 0.4843(4) 0.050(5) Uani 1 1 d G . . . .
H20 H 0.441365 0.482320 0.464575 0.060 Uiso 1 1 calc R U . . .
C16 C 0.3700(6) 0.4662(6) 0.4778(4) 0.066(8) Uani 1 1 d G . . . .
H16 H 0.349406 0.477680 0.453723 0.080 Uiso 1 1 calc R U . . .
C122 C 0.3456(5) 0.4467(5) 0.5066(5) 0.056(6) Uani 1 1 d G . . . .
H122 H 0.308236 0.444858 0.502223 0.067 Uiso 1 1 calc R U . . .
F44 F 0.4201(8) 0.1993(5) 0.8036(6) 0.094(4) Uani 1 1 d . . . . .
C45 C 0.7155(5) 0.3837(5) 0.9378(5) 0.047(4) Uani 1 1 d G . . . .
C87 C 0.7304(6) 0.3503(5) 0.9653(5) 0.075(9) Uani 1 1 d G . . . .
H87 H 0.704442 0.334673 0.975904 0.090 Uiso 1 1 calc R U . . .
C185 C 0.7834(7) 0.3397(5) 0.9771(5) 0.075(8) Uani 1 1 d G . . . .
H185 H 0.793556 0.316858 0.995824 0.090 Uiso 1 1 calc R U . . .
C186 C 0.8214(5) 0.3625(6) 0.9615(6) 0.072(8) Uani 1 1 d G . . . .
H186 H 0.857552 0.355254 0.969596 0.086 Uiso 1 1 calc R U . . .
C246 C 0.8065(6) 0.3959(6) 0.9341(6) 0.077(8) Uani 1 1 d G . . . .
H246 H 0.832436 0.411466 0.923449 0.093 Uiso 1 1 calc R U . . .
C172 C 0.7535(7) 0.4065(5) 0.9223(5) 0.064(7) Uani 1 1 d G . . . .
H172 H 0.743322 0.429282 0.903529 0.076 Uiso 1 1 calc R U . . .
F48 F 0.3320(7) 0.1877(5) 0.7259(6) 0.085(4) Uani 1 1 d . . . . .
C49 C 0.7178(6) 0.2876(4) 0.8365(5) 0.046(4) Uani 1 1 d G . . . .
C107 C 0.7413(6) 0.2755(4) 0.8756(5) 0.056(6) Uani 1 1 d G . . . .
H107 H 0.765228 0.294529 0.891920 0.067 Uiso 1 1 calc R U . . .
C125 C 0.7298(7) 0.2356(5) 0.8907(4) 0.059(4) Uani 1 1 d G . . . .
C2 C 0.6948(7) 0.2078(4) 0.8668(5) 0.048(4) Uani 1 1 d G . . . .
H2 H 0.686914 0.180499 0.877189 0.057 Uiso 1 1 calc R U . . .
C46 C 0.6713(6) 0.2199(4) 0.8278(5) 0.052(4) Uani 1 1 d G . . . .
C66 C 0.6828(6) 0.2598(5) 0.8126(4) 0.051(5) Uani 1 1 d G . . . .
H66 H 0.666787 0.268020 0.785882 0.061 Uiso 1 1 calc R U . . .
F50 F 0.1933(8) 0.2527(6) 0.5475(6) 0.098(4) Uani 1 1 d . . . . .
F55 F 0.3331(7) 0.6255(5) 0.9031(6) 0.082(4) Uani 1 1 d . . . . .
C70 C 0.2684(7) 0.2999(4) 0.6585(5) 0.053(4) Uani 1 1 d G . . . .
C120 C 0.3012(7) 0.2713(5) 0.6833(4) 0.057(5) Uani 1 1 d G . . . .
H120 H 0.316366 0.279365 0.710301 0.068 Uiso 1 1 calc R U . . .
C115 C 0.3120(6) 0.2310(4) 0.6687(5) 0.056(4) Uani 1 1 d G . . . .
C90 C 0.2898(7) 0.2192(4) 0.6292(5) 0.059(5) Uani 1 1 d G . . . .
H90 H 0.297153 0.191655 0.619169 0.071 Uiso 1 1 calc R U . . .
C179 C 0.2570(7) 0.2478(5) 0.6044(4) 0.072(5) Uani 1 1 d G . . . .
C126 C 0.2462(7) 0.2882(5) 0.6191(5) 0.066(6) Uani 1 1 d G . . . .
H126 H 0.223791 0.307729 0.602150 0.079 Uiso 1 1 calc R U . . .
C71 C 0.3222(6) 0.6364(3) 0.7778(5) 0.049(4) Uani 1 1 d G . . . .
C56 C 0.3680(6) 0.6432(4) 0.7625(5) 0.047(5) Uani 1 1 d G . . . .
H56 H 0.381577 0.620822 0.748122 0.056 Uiso 1 1 calc R U . . .
C142 C 0.3938(6) 0.6827(5) 0.7684(5) 0.062(7) Uani 1 1 d G . . . .
H142 H 0.425019 0.687376 0.757989 0.075 Uiso 1 1 calc R U . . .
C136 C 0.3738(6) 0.7154(3) 0.7895(5) 0.051(5) Uani 1 1 d G . . . .
H136 H 0.391476 0.742462 0.793512 0.061 Uiso 1 1 calc R U . . .
C141 C 0.3281(7) 0.7086(4) 0.8047(5) 0.068(7) Uani 1 1 d G . . . .
H141 H 0.314490 0.730995 0.819168 0.081 Uiso 1 1 calc R U . . .
C131 C 0.3023(6) 0.6691(5) 0.7989(6) 0.065(6) Uani 1 1 d G . . . .
H131 H 0.271047 0.664442 0.809301 0.078 Uiso 1 1 calc R U . . .
C72 C 0.3759(7) 0.3480(3) 0.5805(5) 0.047(4) Uani 1 1 d G . . . .
C62 C 0.3805(6) 0.3247(4) 0.6163(4) 0.042(5) Uani 1 1 d G . . . .
H62 H 0.369221 0.336998 0.639083 0.050 Uiso 1 1 calc R U . . .
C94 C 0.4017(6) 0.2833(4) 0.6187(4) 0.042(5) Uani 1 1 d G . . . .
H94 H 0.404831 0.267289 0.643225 0.050 Uiso 1 1 calc R U . . .
C144 C 0.4182(7) 0.2652(4) 0.5854(5) 0.051(6) Uani 1 1 d G . . . .
H144 H 0.432666 0.236909 0.587072 0.061 Uiso 1 1 calc R U . . .
C230 C 0.4136(8) 0.2886(5) 0.5496(4) 0.084(10) Uani 1 1 d G . . . .
H230 H 0.424891 0.276237 0.526776 0.101 Uiso 1 1 calc R U . . .
C173 C 0.3924(8) 0.3300(5) 0.5471(4) 0.085(11) Uani 1 1 d G . . . .
H173 H 0.389280 0.345946 0.522633 0.101 Uiso 1 1 calc R U . . .
C84 C 0.2993(7) 0.6267(4) 0.6179(5) 0.050(4) Uani 1 1 d G . . . .
C111 C 0.2607(7) 0.6473(5) 0.5900(4) 0.071(8) Uani 1 1 d G . . . .
H111 H 0.246613 0.633538 0.564972 0.085 Uiso 1 1 calc R U . . .
C221 C 0.2427(7) 0.6879(5) 0.5985(5) 0.070(8) Uani 1 1 d G . . . .
H221 H 0.216309 0.701932 0.579410 0.084 Uiso 1 1 calc R U . . .
C192 C 0.2633(7) 0.7079(4) 0.6351(6) 0.072(8) Uani 1 1 d G . . . .
H192 H 0.251045 0.735711 0.640940 0.086 Uiso 1 1 calc R U . . .
C169 C 0.3020(7) 0.6874(5) 0.6631(5) 0.072(8) Uani 1 1 d G . . . .
H169 H 0.316084 0.701097 0.688033 0.087 Uiso 1 1 calc R U . . .
C118 C 0.3200(6) 0.6468(5) 0.6545(5) 0.054(6) Uani 1 1 d G . . . .
H118 H 0.346388 0.632703 0.673596 0.064 Uiso 1 1 calc R U . . .
C85 C 0.7443(6) 0.5587(4) 0.6882(4) 0.041(3) Uani 1 1 d G . . . .
C106 C 0.7917(6) 0.5752(4) 0.6809(4) 0.049(5) Uani 1 1 d G . . . .
H106 H 0.812593 0.593269 0.700470 0.059 Uiso 1 1 calc R U . . .
C155 C 0.8084(6) 0.5652(5) 0.6451(5) 0.088(10) Uani 1 1 d G . . . .
H155 H 0.840828 0.576486 0.640111 0.106 Uiso 1 1 calc R U . . .
C193 C 0.7778(7) 0.5388(5) 0.6165(4) 0.065(7) Uani 1 1 d G . . . .
H193 H 0.789288 0.531994 0.591982 0.078 Uiso 1 1 calc R U . . .
C160 C 0.7304(7) 0.5223(4) 0.6238(4) 0.054(5) Uani 1 1 d G . . . .
H160 H 0.709513 0.504283 0.604210 0.065 Uiso 1 1 calc R U . . .
C104 C 0.7137(5) 0.5323(4) 0.6596(5) 0.048(5) Uani 1 1 d G . . . .
H104 H 0.681277 0.521065 0.664569 0.057 Uiso 1 1 calc R U . . .
C86 C 0.6133(7) 0.3432(3) 0.9170(5) 0.047(4) Uani 1 1 d G . . . .
C119 C 0.5925(8) 0.3269(5) 0.9492(4) 0.070(8) Uani 1 1 d G . . . .
H119 H 0.594485 0.343422 0.973231 0.083 Uiso 1 1 calc R U . . .
C279 C 0.5686(7) 0.2865(5) 0.9461(4) 0.071(8) Uani 1 1 d G . . . .
H279 H 0.554348 0.275382 0.968083 0.085 Uiso 1 1 calc R U . . .
C128 C 0.5656(6) 0.2623(4) 0.9109(5) 0.050(5) Uani 1 1 d G . . . .
H128 H 0.549349 0.234700 0.908799 0.060 Uiso 1 1 calc R U . . .
C108 C 0.5865(7) 0.2786(4) 0.8787(4) 0.047(5) Uani 1 1 d G . . . .
H108 H 0.584486 0.262059 0.854661 0.056 Uiso 1 1 calc R U . . .
C54 C 0.6104(6) 0.3190(4) 0.8818(4) 0.044(5) Uani 1 1 d G . . . .
H54 H 0.624622 0.330100 0.859808 0.053 Uiso 1 1 calc R U . . .
C99 C 0.2648(7) 0.5697(5) 0.8112(4) 0.049(4) Uani 1 1 d G . . . .
C196 C 0.2191(7) 0.5875(5) 0.8205(5) 0.082(9) Uani 1 1 d G . . . .
H196 H 0.197873 0.606080 0.801697 0.098 Uiso 1 1 calc R U . . .
C252 C 0.2045(6) 0.5780(6) 0.8573(6) 0.097(11) Uani 1 1 d G . . . .
H252 H 0.173295 0.590136 0.863612 0.116 Uiso 1 1 calc R U . . .
C171 C 0.2356(8) 0.5507(5) 0.8848(5) 0.074(7) Uani 1 1 d G . . . .
H171 H 0.225614 0.544263 0.909940 0.089 Uiso 1 1 calc R U . . .
C162 C 0.2813(7) 0.5330(5) 0.8755(4) 0.060(5) Uani 1 1 d G . . . .
H162 H 0.302512 0.514334 0.894353 0.072 Uiso 1 1 calc R U . . .
C130 C 0.2959(6) 0.5424(5) 0.8388(5) 0.049(4) Uani 1 1 d G . . . .
H130 H 0.327091 0.530278 0.832438 0.059 Uiso 1 1 calc R U . . .
C101 C 0.5333(13) 0.6692(8) 0.8444(9) 0.064(3) Uani 1 1 d . . . . .
C105 C 0.2766(5) 0.3943(5) 0.5574(5) 0.048(4) Uani 1 1 d G . . . .
C95 C 0.2411(7) 0.4221(5) 0.5706(5) 0.055(6) Uani 1 1 d G . . . .
H95 H 0.253615 0.444628 0.589190 0.066 Uiso 1 1 calc R U . . .
C282 C 0.1873(6) 0.4170(5) 0.5567(6) 0.068(7) Uani 1 1 d G . . . .
H282 H 0.163059 0.436036 0.565671 0.081 Uiso 1 1 calc R U . . .
C195 C 0.1690(5) 0.3841(6) 0.5295(6) 0.076(9) Uani 1 1 d G . . . .
H195 H 0.132247 0.380647 0.519936 0.091 Uiso 1 1 calc R U . . .
C201 C 0.2045(7) 0.3563(5) 0.5163(5) 0.076(8) Uani 1 1 d G . . . .
H201 H 0.191990 0.333849 0.497720 0.092 Uiso 1 1 calc R U . . .
C167 C 0.2583(6) 0.3614(5) 0.5303(6) 0.071(8) Uani 1 1 d G . . . .
H167 H 0.282546 0.342440 0.521238 0.085 Uiso 1 1 calc R U . . .
F109 F 0.5951(10) 0.2354(5) 0.5513(6) 0.113(5) Uani 1 1 d . . . . .
C112 C 0.6909(7) 0.4044(5) 0.6341(4) 0.047(4) Uani 1 1 d G . . . .
C158 C 0.7159(6) 0.3823(5) 0.6071(5) 0.077(9) Uani 1 1 d G . . . .
H158 H 0.746745 0.365913 0.616879 0.092 Uiso 1 1 calc R U . . .
C218 C 0.6958(8) 0.3842(6) 0.5657(5) 0.096(11) Uani 1 1 d G . . . .
H218 H 0.712931 0.369074 0.547267 0.115 Uiso 1 1 calc R U . . .
C207 C 0.6507(8) 0.4082(6) 0.5514(3) 0.075(8) Uani 1 1 d G . . . .
H207 H 0.636955 0.409440 0.523108 0.089 Uiso 1 1 calc R U . . .
C68 C 0.6256(6) 0.4303(5) 0.5784(5) 0.054(5) Uani 1 1 d G . . . .
H68 H 0.594793 0.446647 0.568562 0.065 Uiso 1 1 calc R U . . .
C19 C 0.6457(6) 0.4284(5) 0.6197(4) 0.047(5) Uani 1 1 d G . . . .
H19 H 0.628607 0.443487 0.638175 0.056 Uiso 1 1 calc R U . . .
C113 C 0.4638(13) 0.2224(8) 0.8185(9) 0.067(4) Uani 1 1 d . . . . .
C116 C 0.2116(5) 0.4386(5) 0.7985(5) 0.048(3) Uani 1 1 d G . . . .
C132 C 0.1850(7) 0.4366(5) 0.7586(5) 0.051(5) Uani 1 1 d G . . . .
H132 H 0.200419 0.422129 0.738771 0.062 Uiso 1 1 calc R U . . .
C188 C 0.1358(7) 0.4559(6) 0.7475(5) 0.078(8) Uani 1 1 d G . . . .
H188 H 0.117633 0.454625 0.720237 0.093 Uiso 1 1 calc R U . . .
C217 C 0.1133(6) 0.4772(6) 0.7765(7) 0.072(7) Uani 1 1 d G . . . .
H217 H 0.079663 0.490351 0.768975 0.087 Uiso 1 1 calc R U . . .
C256 C 0.1399(8) 0.4791(7) 0.8165(6) 0.101(12) Uani 1 1 d G . . . .
H256 H 0.124478 0.493581 0.836248 0.121 Uiso 1 1 calc R U . . .
C184 C 0.1891(8) 0.4598(7) 0.8275(4) 0.092(11) Uani 1 1 d G . . . .
H184 H 0.207264 0.461085 0.854783 0.110 Uiso 1 1 calc R U . . .
C133 C 0.2714(7) 0.5518(6) 0.5699(6) 0.062(4) Uani 1 1 d G . . . .
C209 C 0.2728(7) 0.5450(6) 0.5292(6) 0.081(8) Uani 1 1 d G . . . .
H209 H 0.304323 0.550257 0.519310 0.097 Uiso 1 1 calc R U . . .
C180 C 0.2280(9) 0.5305(6) 0.5030(5) 0.083(7) Uani 1 1 d G . . . .
H180 H 0.228973 0.525805 0.475185 0.100 Uiso 1 1 calc R U . . .
C335 C 0.1819(7) 0.5228(6) 0.5174(6) 0.102(10) Uani 1 1 d G . . . .
H335 H 0.151340 0.512828 0.499526 0.122 Uiso 1 1 calc R U . . .
C280 C 0.1806(7) 0.5296(6) 0.5581(7) 0.086(8) Uani 1 1 d G . . . .
H280 H 0.149055 0.524302 0.567993 0.103 Uiso 1 1 calc R U . . .
C205 C 0.2253(8) 0.5441(6) 0.5843(5) 0.075(7) Uani 1 1 d G . . . .
H205 H 0.224404 0.548753 0.612119 0.089 Uiso 1 1 calc R U . . .
C135 C 0.5245(13) 0.2196(7) 0.6792(9) 0.064(4) Uani 1 1 d . . . . .
F137 F 0.6512(9) 0.2736(7) 0.5764(6) 0.113(5) Uani 1 1 d . . . . .
C139 C 0.6367(11) 0.6412(8) 0.5929(9) 0.052(3) Uani 1 1 d . . . . .
C140 C 0.3021(7) 0.4163(5) 0.8629(4) 0.050(4) Uani 1 1 d G . . . .
C235 C 0.2740(6) 0.3991(6) 0.8907(5) 0.078(9) Uani 1 1 d G . . . .
H235 H 0.240538 0.386231 0.881446 0.094 Uiso 1 1 calc R U . . .
C200 C 0.2949(8) 0.4008(7) 0.9319(5) 0.106(13) Uani 1 1 d G . . . .
H200 H 0.275712 0.389107 0.950852 0.127 Uiso 1 1 calc R U . . .
C219 C 0.3439(8) 0.4197(6) 0.9454(3) 0.073(8) Uani 1 1 d G . . . .
H219 H 0.358143 0.420872 0.973577 0.088 Uiso 1 1 calc R U . . .
C97 C 0.3719(5) 0.4369(5) 0.9177(5) 0.053(5) Uani 1 1 d G . . . .
H97 H 0.405399 0.449762 0.926896 0.064 Uiso 1 1 calc R U . . .
C79 C 0.3510(6) 0.4352(4) 0.8764(4) 0.041(4) Uani 1 1 d G . . . .
H79 H 0.370225 0.446886 0.857489 0.050 Uiso 1 1 calc R U . . .
C143 C 0.7310(7) 0.5398(5) 0.9270(5) 0.059(4) Uani 1 1 d G . . . .
C199 C 0.7284(7) 0.5329(6) 0.9675(6) 0.068(6) Uani 1 1 d G . . . .
H199 H 0.697956 0.541425 0.977533 0.081 Uiso 1 1 calc R U . . .
C232 C 0.7705(9) 0.5137(7) 0.9933(4) 0.116(13) Uani 1 1 d G . . . .
H232 H 0.768731 0.509013 1.020952 0.139 Uiso 1 1 calc R U . . .
C316 C 0.8150(7) 0.5013(7) 0.9786(6) 0.100(10) Uani 1 1 d G . . . .
H316 H 0.843768 0.488125 0.996251 0.120 Uiso 1 1 calc R U . . .
C268 C 0.8176(7) 0.5081(6) 0.9382(7) 0.085(8) Uani 1 1 d G . . . .
H268 H 0.848030 0.499649 0.928132 0.102 Uiso 1 1 calc R U . . .
C234 C 0.7755(8) 0.5274(6) 0.9124(5) 0.075(7) Uani 1 1 d G . . . .
H234 H 0.777255 0.532060 0.884712 0.090 Uiso 1 1 calc R U . . .
C145 C 0.7096(7) 0.6165(4) 0.8811(5) 0.056(4) Uani 1 1 d G . . . .
C123 C 0.6894(6) 0.6377(5) 0.8450(5) 0.062(7) Uani 1 1 d G . . . .
H123 H 0.662072 0.624752 0.825906 0.075 Uiso 1 1 calc R U . . .
C121 C 0.7093(7) 0.6778(5) 0.8370(5) 0.061(7) Uani 1 1 d G . . . .
H121 H 0.695543 0.692285 0.812358 0.074 Uiso 1 1 calc R U . . .
C182 C 0.7494(7) 0.6967(4) 0.8650(6) 0.067(7) Uani 1 1 d G . . . .
H182 H 0.762960 0.724118 0.859492 0.080 Uiso 1 1 calc R U . . .
C249 C 0.7695(7) 0.6755(5) 0.9010(6) 0.108(13) Uani 1 1 d G . . . .
H249 H 0.796905 0.688419 0.920174 0.129 Uiso 1 1 calc R U . . .
C177 C 0.7497(8) 0.6354(5) 0.9091(5) 0.074(8) Uani 1 1 d G . . . .
H177 H 0.763434 0.620885 0.933722 0.089 Uiso 1 1 calc R U . . .
C148 C 0.9389(8) 0.3171(6) 0.9017(7) 0.087(5) Uani 1 1 d G . . . .
C213 C 0.9070(6) 0.2850(7) 0.9130(6) 0.076(7) Uani 1 1 d G . . . .
H213 H 0.870921 0.283290 0.900301 0.091 Uiso 1 1 calc R U . . .
C194 C 0.9278(8) 0.2553(6) 0.9428(7) 0.080(8) Uani 1 1 d G . . . .
H194 H 0.905911 0.233358 0.950473 0.096 Uiso 1 1 calc R U . . .
C283 C 0.9805(8) 0.2577(7) 0.9613(7) 0.095(10) Uani 1 1 d G . . . .
H283 H 0.994715 0.237473 0.981666 0.114 Uiso 1 1 calc R U . . .
C5 C 1.0125(6) 0.2898(8) 0.9500(8) 0.141(17) Uani 1 1 d G . . . .
H5 H 1.048529 0.291520 0.962686 0.170 Uiso 1 1 calc R U . . .
C290 C 0.9917(8) 0.3195(7) 0.9202(8) 0.150(19) Uani 1 1 d G . . . .
H290 H 1.013539 0.341452 0.912514 0.180 Uiso 1 1 calc R U . . .
C149 C 0.7790(6) 0.5836(5) 0.7720(5) 0.047(3) Uani 1 1 d G . . . .
C226 C 0.8086(7) 0.5474(4) 0.7865(6) 0.075(8) Uani 1 1 d G . . . .
H226 H 0.798265 0.519642 0.775828 0.089 Uiso 1 1 calc R U . . .
C214 C 0.8532(7) 0.5519(5) 0.8166(7) 0.083(9) Uani 1 1 d G . . . .
H214 H 0.873398 0.527206 0.826467 0.100 Uiso 1 1 calc R U . . .
C228 C 0.8683(7) 0.5925(6) 0.8321(6) 0.107(12) Uani 1 1 d G . . . .
H228 H 0.898806 0.595616 0.852697 0.129 Uiso 1 1 calc R U . . .
C114 C 0.8388(8) 0.6287(5) 0.8176(6) 0.085(9) Uani 1 1 d G . . . .
H114 H 0.849081 0.656463 0.828288 0.102 Uiso 1 1 calc R U . . .
C159 C 0.7941(7) 0.6242(4) 0.7876(6) 0.075(8) Uani 1 1 d G . . . .
H159 H 0.773948 0.648900 0.777648 0.090 Uiso 1 1 calc R U . . .
F150 F 0.3670(13) 0.3148(8) 0.9462(10) 0.069(6) Uani 0.5 1 d D . P A 1
F152 F 0.3643(12) 0.2466(8) 0.9375(11) 0.069(6) Uani 0.5 1 d D . P A 1
C157 C 0.7820(5) 0.4250(5) 0.6974(5) 0.046(3) Uani 1 1 d G . . . .
C78 C 0.8073(6) 0.4279(5) 0.7377(5) 0.053(5) Uani 1 1 d G . . . .
H78 H 0.790437 0.417487 0.758573 0.064 Uiso 1 1 calc R U . . .
C178 C 0.8573(6) 0.4460(6) 0.7473(5) 0.062(6) Uani 1 1 d G . . . .
H178 H 0.874606 0.448008 0.774850 0.074 Uiso 1 1 calc R U . . .
C229 C 0.8820(6) 0.4613(7) 0.7168(7) 0.105(12) Uani 1 1 d G . . . .
H229 H 0.916124 0.473676 0.723376 0.126 Uiso 1 1 calc R U . . .
C319 C 0.8566(8) 0.4584(7) 0.6765(6) 0.110(13) Uani 1 1 d G . . . .
H319 H 0.873474 0.468823 0.655625 0.132 Uiso 1 1 calc R U . . .
C222 C 0.8066(7) 0.4403(6) 0.6669(4) 0.066(7) Uani 1 1 d G . . . .
H222 H 0.789305 0.438302 0.639348 0.079 Uiso 1 1 calc R U . . .
C164 C 0.2299(7) 0.5963(5) 0.7292(5) 0.053(4) Uani 1 1 d G . . . .
C174 C 0.2183(7) 0.6366(5) 0.7115(6) 0.064(6) Uani 1 1 d G . . . .
H174 H 0.240814 0.660468 0.719842 0.077 Uiso 1 1 calc R U . . .
C208 C 0.1736(9) 0.6420(5) 0.6816(7) 0.101(12) Uani 1 1 d G . . . .
H208 H 0.165694 0.669507 0.669453 0.122 Uiso 1 1 calc R U . . .
C293 C 0.1407(8) 0.6071(7) 0.6693(7) 0.123(14) Uani 1 1 d G . . . .
H293 H 0.110154 0.610734 0.648864 0.147 Uiso 1 1 calc R U . . .
C364 C 0.1523(8) 0.5668(6) 0.6870(8) 0.114(13) Uani 1 1 d G . . . .
H364 H 0.129734 0.542921 0.678664 0.136 Uiso 1 1 calc R U . . .
C240 C 0.1969(8) 0.5614(4) 0.7170(7) 0.101(11) Uani 1 1 d G . . . .
H240 H 0.204854 0.533881 0.729053 0.121 Uiso 1 1 calc R U . . .
F175 F 0.6508(8) 0.1762(6) 0.7719(6) 0.099(4) Uani 1 1 d D . . . .
C181 C 0.3908(9) 0.2816(5) 0.9342(7) 0.067(4) Uani 1 1 d D . . . .
F190 F 0.4276(10) 0.2774(9) 0.9661(8) 0.071(5) Uani 0.5 1 d D . P A 1
C191 C 0.3522(13) 0.2031(9) 0.6963(10) 0.068(3) Uani 1 1 d . . . . .
C198 C 0.5980(16) 0.2732(10) 0.5645(10) 0.089(5) Uani 1 1 d . . . . .
C211 C 0.0596(9) 0.3750(6) 0.6660(6) 0.0867(18) Uani 1 1 d G . . . .
C251 C 0.0178(8) 0.3987(6) 0.6753(6) 0.0867(18) Uani 1 1 d G . . . .
H251 H -0.002347 0.416882 0.655403 0.104 Uiso 1 1 calc R U . . .
C271 C 0.0053(7) 0.3958(6) 0.7137(7) 0.0867(18) Uani 1 1 d G . . . .
H271 H -0.023278 0.411971 0.720026 0.104 Uiso 1 1 calc R U . . .
C285 C 0.0348(8) 0.3692(6) 0.7428(6) 0.0867(18) Uani 1 1 d G . . . .
H285 H 0.026253 0.367207 0.769019 0.104 Uiso 1 1 calc R U . . .
C303 C 0.0766(8) 0.3455(5) 0.7335(7) 0.0867(18) Uani 1 1 d G . . . .
H303 H 0.096716 0.327352 0.753389 0.104 Uiso 1 1 calc R U . . .
C264 C 0.0890(7) 0.3484(6) 0.6951(8) 0.0867(18) Uani 1 1 d G . . . .
H264 H 0.117647 0.332262 0.688767 0.104 Uiso 1 1 calc R U . . .
F224 F 0.7977(7) 0.2411(5) 0.9480(5) 0.074(4) Uani 1 1 d . . . . .
C231 C 0.9467(8) 0.3980(5) 0.8662(8) 0.094(2) Uani 1 1 d G . . . .
C309 C 0.9713(8) 0.4154(7) 0.8365(6) 0.094(2) Uani 1 1 d G . . . .
H309 H 0.974484 0.398753 0.813365 0.113 Uiso 1 1 calc R U . . .
C244 C 0.9913(8) 0.4572(7) 0.8407(6) 0.094(2) Uani 1 1 d G . . . .
H244 H 1.008146 0.469077 0.820447 0.113 Uiso 1 1 calc R U . . .
C7 C 0.9867(8) 0.4815(5) 0.8747(7) 0.094(2) Uani 1 1 d G . . . .
H7 H 1.000362 0.510054 0.877528 0.113 Uiso 1 1 calc R U . . .
C247 C 0.9621(8) 0.4641(7) 0.9044(6) 0.094(2) Uani 1 1 d G . . . .
H247 H 0.958916 0.480706 0.927529 0.113 Uiso 1 1 calc R U . . .
C13 C 0.9421(8) 0.4223(7) 0.9001(7) 0.094(2) Uani 1 1 d G . . . .
H13 H 0.925253 0.410382 0.920448 0.113 Uiso 1 1 calc R U . . .
C254 C 0.2389(16) 0.2355(11) 0.5636(10) 0.084(4) Uani 1 1 d . . . . .
C261 C 0.0897(6) 0.3017(6) 0.5736(7) 0.0867(18) Uani 1 1 d G . . . .
H261 H 0.124623 0.311007 0.573100 0.104 Uiso 1 1 calc R U . . .
C102 C 0.0589(8) 0.3245(5) 0.5962(7) 0.0867(18) Uani 1 1 d G . . . .
C245 C 0.0079(8) 0.3108(6) 0.5970(6) 0.0867(18) Uani 1 1 d G . . . .
H245 H -0.013188 0.326405 0.612361 0.104 Uiso 1 1 calc R U . . .
C11 C -0.0123(6) 0.2744(6) 0.5753(7) 0.0867(18) Uani 1 1 d G . . . .
H11 H -0.047213 0.265119 0.575799 0.104 Uiso 1 1 calc R U . . .
C308 C 0.0185(8) 0.2517(5) 0.5527(6) 0.0867(18) Uani 1 1 d G . . . .
H308 H 0.004678 0.226777 0.537887 0.104 Uiso 1 1 calc R U . . .
C216 C 0.0695(8) 0.2653(6) 0.5519(6) 0.0867(18) Uani 1 1 d G . . . .
H216 H 0.090596 0.249721 0.536537 0.104 Uiso 1 1 calc R U . . .
C295 C 0.9303(9) 0.3253(6) 0.8136(6) 0.094(2) Uani 1 1 d G . . . .
C138 C 0.9745(8) 0.2989(7) 0.8166(6) 0.094(2) Uani 1 1 d G . . . .
H138 H 0.996367 0.294011 0.842205 0.113 Uiso 1 1 calc R U . . .
C14 C 0.9865(7) 0.2798(6) 0.7820(8) 0.094(2) Uani 1 1 d G . . . .
H14 H 1.016631 0.261812 0.784038 0.113 Uiso 1 1 calc R U . . .
C288 C 0.9544(9) 0.2870(6) 0.7445(6) 0.094(2) Uani 1 1 d G . . . .
H288 H 0.962647 0.273973 0.720891 0.113 Uiso 1 1 calc R U . . .
C324 C 0.9103(8) 0.3134(7) 0.7415(6) 0.094(2) Uani 1 1 d G . . . .
H324 H 0.888398 0.318334 0.715911 0.113 Uiso 1 1 calc R U . . .
C322 C 0.8983(7) 0.3325(6) 0.7761(8) 0.094(2) Uani 1 1 d G . . . .
H322 H 0.868133 0.350533 0.774077 0.113 Uiso 1 1 calc R U . . .
F15 F 0.7552(7) 0.1816(5) 0.9384(5) 0.074(4) Uani 1 1 d . . . . .
F14 F 0.3928(8) 0.6501(6) 0.9483(6) 0.087(4) Uani 1 1 d . . . . .
C32 C 0.7520(14) 0.2252(10) 0.9340(10) 0.071(3) Uani 1 1 d . . . . .
C4 C 0.3769(14) 0.6482(9) 0.9081(10) 0.072(4) Uani 1 1 d . . . . .
F17 F 0.6229(8) 0.1564(5) 0.8207(6) 0.104(5) Uani 1 1 d D . . . .
C8 C 0.6348(8) 0.1917(6) 0.8035(6) 0.079(4) Uani 1 1 d D . . . .
C9 C 0.0024(8) 0.4087(5) 0.5618(6) 0.0867(18) Uani 1 1 d G . . . .
H9 H -0.008151 0.379571 0.556224 0.104 Uiso 1 1 calc R U . . .
C259 C -0.0265(6) 0.4422(6) 0.5409(6) 0.0867(18) Uani 1 1 d G . . . .
H259 H -0.056879 0.435970 0.520975 0.104 Uiso 1 1 calc R U . . .
C10 C -0.0110(7) 0.4848(5) 0.5491(6) 0.0867(18) Uani 1 1 d G . . . .
H10 H -0.030824 0.507651 0.534777 0.104 Uiso 1 1 calc R U . . .
C227 C 0.0334(8) 0.4938(5) 0.5782(7) 0.0867(18) Uani 1 1 d G . . . .
H227 H 0.043959 0.522933 0.583829 0.104 Uiso 1 1 calc R U . . .
C15 C 0.0623(6) 0.4603(6) 0.5992(5) 0.0867(18) Uani 1 1 d G . . . .
H15 H 0.092688 0.466535 0.619079 0.104 Uiso 1 1 calc R U . . .
C189 C 0.0469(7) 0.4178(5) 0.5910(5) 0.0867(18) Uani 1 1 d G . . . .
F83 F 0.3401(9) 0.2771(13) 0.9240(11) 0.091(7) Uani 0.5 1 d D . P A 2
F195 F 0.3969(17) 0.2421(8) 0.9476(13) 0.086(7) Uani 0.5 1 d D . P A 2
F199 F 0.4064(19) 0.3086(12) 0.9634(9) 0.094(8) Uani 0.5 1 d D . P A 2

loop_
_atom_site_aniso_label
_atom_site_aniso_U_11
_atom_site_aniso_U_22
_atom_site_aniso_U_33
_atom_site_aniso_U_23
_atom_site_aniso_U_13
_atom_site_aniso_U_12
Au01 0.0396(5) 0.0192(4) 0.0142(4) 0.0005(3) 0.0053(4) 0.0005(3)
Au02 0.0419(5) 0.0185(4) 0.0181(5) 0.0026(3) 0.0054(4) -0.0007(3)
Au03 0.0427(6) 0.0279(4) 0.0209(5) -0.0001(3) 0.0072(4) -0.0018(3)
Au04 0.0398(6) 0.0282(4) 0.0237(5) 0.0039(3) 0.0054(4) 0.0014(3)
Au05 0.0483(6) 0.0321(4) 0.0185(5) -0.0026(3) 0.0043(4) -0.0016(4)
Au06 0.0515(6) 0.0274(4) 0.0192(5) 0.0042(3) 0.0026(4) -0.0028(4)
Au07 0.0473(6) 0.0251(4) 0.0299(5) -0.0012(3) 0.0077(4) 0.0076(3)
Au08 0.0478(6) 0.0258(4) 0.0302(5) 0.0046(3) 0.0051(4) -0.0075(4)
Au09 0.0522(6) 0.0296(4) 0.0260(5) 0.0068(3) 0.0056(4) 0.0064(4)
Au0A 0.0584(7) 0.0276(4) 0.0286(5) -0.0033(3) 0.0045(5) -0.0105(4)
Ag0B 0.0311(8) 0.0126(6) 0.0099(7) 0.0006(5) 0.0065(6) 0.0000(5)
Ag0C 0.0414(9) 0.0208(7) 0.0156(8) 0.0028(5) 0.0034(7) -0.0030(6)
Ag0D 0.0402(9) 0.0219(7) 0.0199(8) 0.0071(6) 0.0087(7) 0.0036(6)
Ag0E 0.0411(9) 0.0244(7) 0.0184(8) -0.0055(6) 0.0071(7) -0.0017(6)
Ag0F 0.0407(9) 0.0198(7) 0.0214(8) -0.0008(5) 0.0079(7) 0.0025(6)
Ag0G 0.0423(9) 0.0246(7) 0.0168(8) 0.0056(6) 0.0067(7) 0.0032(6)
Ag0H 0.0450(9) 0.0207(7) 0.0167(8) 0.0030(5) 0.0045(7) -0.0002(6)
Ag0I 0.0437(9) 0.0222(7) 0.0171(8) -0.0033(5) 0.0050(7) 0.0012(6)
Ag0J 0.0444(10) 0.0255(7) 0.0187(8) -0.0042(6) 0.0076(7) -0.0040(6)
Ag0K 0.0476(10) 0.0166(7) 0.0295(9) -0.0001(6) 0.0074(8) 0.0014(6)
Ag0L 0.0511(10) 0.0172(7) 0.0310(10) 0.0008(6) 0.0098(8) -0.0026(6)
Ag0M 0.0480(10) 0.0276(8) 0.0218(9) -0.0031(6) 0.0036(8) -0.0066(6)
Ag0N 0.0493(10) 0.0239(7) 0.0261(9) 0.0056(6) 0.0047(8) 0.0048(6)
Ag0O 0.0479(10) 0.0362(8) 0.0284(10) 0.0061(7) 0.0048(8) -0.0021(7)
Ag0P 0.0427(10) 0.0425(9) 0.0234(9) 0.0008(7) 0.0036(8) 0.0009(7)
Ag0Q 0.0689(15) 0.0782(15) 0.0696(18) -0.0190(12) 0.0009(13) -0.0102(11)
Ag0R 0.0631(15) 0.0685(14) 0.082(2) 0.0273(13) 0.0047(13) 0.0042(11)
S00S 0.039(2) 0.028(2) 0.0164(18) 0.0044(16) 0.0026(16) -0.0042(17)
S00T 0.050(2) 0.0261(18) 0.0232(17) 0.0083(14) 0.0039(16) 0.0003(16)
Cl00 0.061(3) 0.0159(19) 0.052(4) -0.0001(17) 0.011(3) -0.0037(14)
S00V 0.052(3) 0.0257(19) 0.0189(19) -0.0031(16) 0.0086(17) 0.0039(18)
S00W 0.057(3) 0.026(2) 0.023(2) -0.0083(18) 0.0105(18) -0.0054(19)
Cl1 0.061(3) 0.0207(18) 0.030(3) 0.0034(15) 0.010(2) 0.0042(15)
P00Y 0.045(3) 0.034(2) 0.026(2) 0.0091(19) 0.007(2) 0.009(2)
Cl 0.062(3) 0.0206(18) 0.035(3) -0.0018(15) 0.008(2) -0.0064(16)
P010 0.058(3) 0.039(3) 0.027(3) -0.004(2) 0.017(2) -0.012(2)
P011 0.059(3) 0.028(2) 0.040(3) 0.003(2) 0.011(3) -0.010(2)
S012 0.059(3) 0.055(2) 0.044(4) -0.012(2) 0.006(2) -0.0231(19)
P013 0.073(4) 0.030(3) 0.024(2) 0.0088(18) 0.006(2) 0.000(2)
Cl2 0.043(2) 0.072(3) 0.052(4) -0.001(3) 0.002(2) -0.001(2)
Cl3 0.048(2) 0.063(3) 0.053(4) 0.018(3) -0.003(3) -0.009(2)
P016 0.064(4) 0.032(2) 0.050(4) 0.003(2) 0.015(3) 0.020(2)
P017 0.067(4) 0.034(3) 0.020(2) -0.0057(17) 0.008(2) -0.007(2)
P018 0.073(4) 0.041(3) 0.028(3) -0.006(2) 0.005(2) -0.016(2)
P019 0.058(4) 0.043(3) 0.029(3) 0.011(2) 0.003(2) 0.011(2)
S01A 0.060(2) 0.043(2) 0.063(5) 0.017(3) 0.004(3) 0.0158(18)
P01B 0.072(3) 0.074(4) 0.106(6) -0.003(3) -0.003(3) -0.007(2)
P01C 0.072(3) 0.084(4) 0.126(7) 0.010(4) 0.017(4) 0.009(3)
C27 0.050(2) 0.0262(19) 0.0235(18) 0.0082(15) 0.0034(16) 0.0002(16)
C26 0.050(2) 0.0262(19) 0.0235(18) 0.0082(15) 0.0034(16) 0.0002(16)
C109 0.051(2) 0.0263(19) 0.0237(18) 0.0082(15) 0.0033(17) 0.0001(16)
C48 0.051(2) 0.0262(19) 0.0237(18) 0.0082(15) 0.0032(17) 0.0001(16)
C64 0.051(2) 0.0262(19) 0.0236(18) 0.0082(15) 0.0033(17) 0.0002(16)
C55 0.050(2) 0.0262(19) 0.0235(18) 0.0082(15) 0.0034(16) 0.0002(16)
F1 0.080(6) 0.037(6) 0.074(10) 0.010(5) 0.033(6) 0.022(4)
F9 0.104(9) 0.068(7) 0.053(6) -0.017(5) 0.018(6) 0.012(6)
F10 0.111(9) 0.045(6) 0.056(7) 0.019(5) 0.029(6) 0.032(5)
C77 0.078(6) 0.038(4) 0.037(6) 0.007(3) 0.018(5) 0.016(4)
F6 0.134(11) 0.037(7) 0.065(8) -0.002(5) 0.046(8) -0.004(6)
F4 0.086(8) 0.051(5) 0.067(8) 0.007(5) 0.030(7) -0.019(4)
F3 0.141(13) 0.040(7) 0.060(7) 0.001(5) 0.050(7) 0.002(6)
F5 0.123(10) 0.089(9) 0.041(8) -0.016(7) 0.009(8) -0.016(8)
F7 0.092(8) 0.050(7) 0.077(10) 0.006(6) 0.021(7) -0.011(5)
F12 0.093(8) 0.061(8) 0.078(10) 0.008(6) 0.002(6) -0.023(6)
F8 0.093(9) 0.092(8) 0.038(7) 0.010(7) 0.003(7) 0.017(7)
F2 0.083(8) 0.063(8) 0.051(6) 0.017(5) 0.025(5) -0.014(6)
F11 0.102(8) 0.071(8) 0.078(10) -0.026(7) -0.011(6) -0.009(6)
F13 0.116(11) 0.051(7) 0.076(8) -0.007(6) 0.017(7) -0.033(6)
F16 0.113(10) 0.050(5) 0.082(10) -0.005(6) 0.042(8) 0.018(5)
C18 0.068(7) 0.048(6) 0.042(10) 0.025(6) 0.014(7) 0.020(5)
C12 0.044(9) 0.044(6) 0.041(13) 0.011(7) -0.001(8) 0.007(6)
C22 0.046(10) 0.044(6) 0.035(12) -0.005(7) -0.003(8) -0.006(6)
C161 0.070(13) 0.047(7) 0.070(18) 0.005(8) 0.020(12) -0.002(6)
C93 0.070(11) 0.050(7) 0.027(13) 0.012(8) 0.004(9) 0.006(7)
C103 0.070(11) 0.049(6) 0.040(14) 0.026(7) 0.009(10) 0.017(6)
F20 0.145(10) 0.058(8) 0.090(11) 0.035(7) 0.062(8) 0.031(7)
C21 0.058(7) 0.034(3) 0.023(9) 0.007(4) 0.006(7) 0.011(3)
C92 0.061(7) 0.030(5) 0.062(17) 0.004(7) 0.015(8) 0.010(4)
C65 0.061(8) 0.030(5) 0.051(16) 0.001(7) 0.005(9) 0.009(5)
C124 0.064(8) 0.036(7) 0.036(14) -0.002(7) 0.006(9) 0.013(4)
C166 0.060(8) 0.042(6) 0.038(15) 0.013(7) 0.000(9) 0.015(5)
C129 0.061(7) 0.043(6) 0.065(18) 0.017(8) 0.008(8) 0.016(4)
F23 0.174(11) 0.059(7) 0.066(9) 0.002(6) 0.020(8) -0.037(8)
C24 0.083(7) 0.050(6) 0.027(8) -0.007(5) 0.009(7) -0.013(5)
C110 0.090(12) 0.050(6) 0.020(12) -0.005(6) 0.006(10) -0.009(6)
C170 0.109(14) 0.058(7) 0.044(16) -0.003(9) 0.028(12) -0.003(7)
C165 0.094(13) 0.058(7) 0.030(13) 0.009(8) 0.016(11) 0.006(7)
C3 0.082(11) 0.058(7) 0.029(13) 0.008(8) 0.012(10) 0.003(7)
C17 0.069(9) 0.049(6) 0.016(11) 0.005(7) -0.001(8) -0.004(6)
C1 0.044(11) 0.027(3) 0.024(6) -0.005(3) 0.002(6) 0.005(4)
C59 0.068(15) 0.026(3) 0.036(10) -0.004(5) 0.017(10) 0.006(5)
C53 0.101(12) 0.027(3) 0.050(9) -0.001(4) 0.034(9) 0.012(5)
C51 0.073(15) 0.033(5) 0.034(9) -0.007(6) 0.012(10) 0.010(7)
C74 0.136(16) 0.038(5) 0.062(9) 0.001(5) 0.058(11) 0.022(7)
C61 0.059(13) 0.035(5) 0.029(9) -0.003(5) 0.012(9) 0.011(7)
F28 0.112(11) 0.062(6) 0.077(9) -0.007(6) 0.012(9) -0.010(5)
F29 0.111(9) 0.052(7) 0.072(8) 0.019(6) 0.025(7) -0.003(6)
C30 0.070(8) 0.038(3) 0.039(9) -0.003(4) 0.020(7) -0.015(3)
C187 0.070(8) 0.034(5) 0.071(18) -0.004(8) 0.017(8) -0.013(4)
C203 0.076(9) 0.034(6) 0.09(2) -0.006(8) 0.015(10) -0.013(5)
C153 0.078(9) 0.034(6) 0.049(16) -0.002(8) 0.014(10) -0.011(5)
C89 0.076(9) 0.037(5) 0.047(15) -0.002(7) 0.016(10) -0.011(5)
C67 0.071(8) 0.038(5) 0.038(14) -0.004(7) 0.019(8) -0.014(4)
C33 0.039(10) 0.030(3) 0.022(6) 0.011(3) -0.001(6) -0.002(4)
C31 0.059(14) 0.042(5) 0.032(8) 0.006(5) 0.013(9) -0.013(6)
C82 0.091(12) 0.044(5) 0.050(7) 0.007(4) 0.035(8) -0.018(6)
C25 0.045(12) 0.041(5) 0.028(8) 0.011(5) -0.004(8) -0.009(6)
C58 0.095(14) 0.032(3) 0.048(8) 0.005(4) 0.029(9) -0.011(5)
C47 0.056(14) 0.030(3) 0.033(9) 0.006(4) 0.009(9) -0.005(5)
C34 0.083(7) 0.026(6) 0.028(4) 0.010(5) 0.019(5) -0.009(6)
C42 0.084(7) 0.049(12) 0.044(9) -0.016(8) 0.017(6) -0.005(6)
C81 0.083(9) 0.044(12) 0.046(9) -0.019(8) 0.018(7) -0.012(7)
C75 0.083(10) 0.054(13) 0.044(9) -0.018(9) 0.019(8) -0.016(9)
C168 0.083(9) 0.086(17) 0.049(8) -0.027(10) 0.018(8) -0.012(9)
C117 0.086(9) 0.069(14) 0.040(6) -0.013(8) 0.017(7) -0.006(8)
F35 0.169(11) 0.054(7) 0.063(8) 0.002(6) 0.039(8) 0.024(7)
F36 0.165(14) 0.091(7) 0.057(10) -0.036(6) 0.025(10) -0.041(7)
F38 0.071(5) 0.066(6) 0.094(9) 0.041(7) 0.040(6) 0.009(6)
F39 0.197(14) 0.083(8) 0.075(10) 0.017(7) 0.084(10) 0.058(10)
C40 0.066(7) 0.027(4) 0.041(10) 0.003(5) 0.014(6) -0.007(4)
C76 0.060(10) 0.034(6) 0.047(14) 0.012(7) 0.008(10) -0.007(5)
C96 0.065(11) 0.036(6) 0.063(17) 0.017(8) 0.016(11) -0.004(7)
C88 0.055(11) 0.028(7) 0.046(13) 0.001(7) 0.002(9) -0.015(5)
C134 0.073(11) 0.022(6) 0.059(15) -0.002(7) 0.024(10) -0.008(5)
C57 0.063(8) 0.017(6) 0.042(13) -0.012(6) 0.012(8) -0.016(5)
C41 0.061(9) 0.025(3) 0.021(8) -0.006(4) 0.003(7) -0.003(3)
C6 0.054(9) 0.028(3) 0.015(10) 0.001(5) -0.011(7) -0.004(4)
C60 0.080(8) 0.027(3) 0.046(12) 0.000(5) 0.008(8) -0.004(4)
C91 0.082(9) 0.037(5) 0.029(12) 0.003(7) 0.000(9) 0.007(5)
C52 0.099(9) 0.034(4) 0.052(11) -0.007(5) 0.027(9) 0.007(5)
C98 0.074(10) 0.035(4) 0.029(12) -0.007(6) 0.011(9) 0.005(5)
C43 0.063(6) 0.044(7) 0.027(4) 0.008(5) 0.016(5) 0.013(6)
C37 0.063(6) 0.053(12) 0.027(8) 0.009(7) 0.017(6) 0.014(7)
C63 0.056(7) 0.046(10) 0.012(7) -0.002(6) 0.006(6) 0.006(7)
C20 0.062(7) 0.065(14) 0.021(8) 0.009(8) -0.002(7) -0.003(9)
C16 0.062(7) 0.103(19) 0.030(9) 0.029(11) -0.003(7) -0.004(9)
C122 0.068(7) 0.065(14) 0.035(7) 0.018(8) 0.010(6) 0.009(8)
F44 0.143(10) 0.077(9) 0.071(10) -0.030(6) 0.043(8) -0.039(7)
C45 0.074(4) 0.047(9) 0.018(9) 0.008(7) 0.003(4) 0.001(4)
C87 0.058(7) 0.077(13) 0.075(17) 0.049(13) -0.025(9) -0.025(8)
C185 0.060(7) 0.105(17) 0.047(16) 0.035(13) -0.024(9) -0.016(8)
C186 0.061(8) 0.076(15) 0.073(18) 0.029(13) -0.002(11) 0.001(9)
C246 0.076(5) 0.085(16) 0.074(19) 0.035(13) 0.020(10) 0.020(9)
C172 0.075(5) 0.055(12) 0.063(17) 0.030(11) 0.017(9) 0.011(7)
F48 0.099(10) 0.086(9) 0.071(8) 0.020(6) 0.021(8) -0.014(7)
C49 0.063(8) 0.035(4) 0.039(7) 0.005(4) 0.007(6) 0.019(4)
C107 0.073(12) 0.047(7) 0.043(7) 0.010(5) 0.001(7) 0.012(7)
C125 0.088(10) 0.048(6) 0.039(5) 0.010(4) 0.006(5) 0.012(6)
C2 0.063(10) 0.041(7) 0.043(6) 0.004(5) 0.019(6) 0.021(6)
C46 0.077(9) 0.037(5) 0.042(6) -0.002(4) 0.010(6) 0.014(5)
C66 0.068(11) 0.040(5) 0.041(8) 0.003(5) 0.005(7) 0.016(5)
F50 0.120(9) 0.126(10) 0.042(8) -0.023(7) 0.003(6) -0.020(8)
F55 0.111(8) 0.055(6) 0.090(10) -0.018(7) 0.048(7) 0.010(6)
C70 0.068(9) 0.051(4) 0.040(6) -0.010(4) 0.013(7) -0.030(4)
C120 0.075(11) 0.046(5) 0.048(7) -0.010(5) 0.009(7) -0.031(5)
C115 0.078(9) 0.045(5) 0.047(6) -0.008(4) 0.016(6) -0.032(5)
C90 0.076(12) 0.056(8) 0.049(6) -0.014(5) 0.019(6) -0.035(7)
C179 0.101(12) 0.069(7) 0.044(5) -0.019(4) 0.009(6) -0.021(7)
C126 0.084(14) 0.067(7) 0.043(7) -0.016(5) 0.007(7) -0.022(8)
C71 0.075(7) 0.029(4) 0.041(10) 0.006(5) 0.006(6) 0.021(5)
C56 0.072(8) 0.031(6) 0.034(12) -0.001(7) 0.000(8) 0.013(5)
C142 0.088(11) 0.035(6) 0.065(16) -0.011(8) 0.016(11) 0.005(6)
C136 0.093(12) 0.026(6) 0.030(12) 0.008(7) 0.003(10) 0.019(6)
C141 0.109(13) 0.031(6) 0.067(17) -0.001(8) 0.028(12) 0.016(7)
C131 0.105(13) 0.030(5) 0.064(15) 0.001(7) 0.030(12) 0.017(6)
C72 0.079(9) 0.032(4) 0.031(7) -0.006(3) 0.014(7) -0.007(6)
C62 0.058(13) 0.035(6) 0.032(8) -0.004(5) 0.007(7) -0.014(6)
C94 0.061(13) 0.035(6) 0.025(8) -0.008(5) -0.004(8) -0.013(6)
C144 0.071(16) 0.052(8) 0.025(8) -0.008(5) -0.005(9) 0.003(9)
C230 0.17(3) 0.053(9) 0.028(9) -0.006(7) 0.021(12) 0.033(12)
C173 0.17(3) 0.053(9) 0.044(8) 0.003(6) 0.044(13) 0.031(13)
C84 0.066(10) 0.042(5) 0.044(7) 0.016(4) 0.013(6) 0.014(5)
C111 0.093(15) 0.059(9) 0.055(9) 0.010(7) -0.002(10) 0.033(9)
C221 0.091(16) 0.057(9) 0.060(11) 0.014(7) 0.008(11) 0.032(9)
C192 0.089(17) 0.057(10) 0.066(12) 0.009(7) 0.006(11) 0.037(10)
C169 0.094(17) 0.057(8) 0.062(10) 0.004(7) 0.005(11) 0.042(10)
C118 0.064(13) 0.048(7) 0.048(8) 0.008(5) 0.011(8) 0.025(8)
C85 0.066(8) 0.020(7) 0.039(5) 0.012(5) 0.014(5) -0.003(5)
C106 0.073(9) 0.031(10) 0.047(9) 0.003(7) 0.024(6) -0.009(7)
C155 0.104(13) 0.11(2) 0.066(11) -0.030(12) 0.047(9) -0.041(13)
C193 0.095(13) 0.058(13) 0.049(10) -0.005(8) 0.032(9) -0.013(9)
C160 0.086(12) 0.040(10) 0.040(6) 0.008(6) 0.020(8) -0.003(8)
C104 0.076(10) 0.031(9) 0.040(6) 0.007(6) 0.018(6) -0.011(7)
C86 0.078(9) 0.029(4) 0.035(7) 0.009(3) 0.012(6) 0.001(6)
C119 0.12(2) 0.047(8) 0.048(9) 0.006(6) 0.031(11) -0.019(10)
C279 0.12(2) 0.047(8) 0.045(9) 0.010(7) 0.024(11) -0.021(10)
C128 0.066(14) 0.041(8) 0.039(9) 0.016(5) -0.001(9) 0.004(8)
C108 0.071(14) 0.029(6) 0.037(9) 0.009(5) 0.002(9) 0.007(7)
C54 0.067(13) 0.028(6) 0.036(8) 0.008(4) 0.002(8) 0.009(6)
C99 0.075(9) 0.036(8) 0.037(6) -0.009(6) 0.011(6) 0.009(6)
C196 0.111(13) 0.074(17) 0.073(14) 0.033(12) 0.050(11) 0.045(12)
C252 0.131(18) 0.10(2) 0.078(13) 0.043(13) 0.060(12) 0.057(16)
C171 0.122(15) 0.046(14) 0.061(12) 0.012(10) 0.037(10) 0.029(11)
C162 0.105(14) 0.045(12) 0.027(7) -0.017(6) 0.007(8) 0.018(9)
C130 0.086(11) 0.032(9) 0.026(6) -0.020(5) 0.000(6) 0.008(8)
C101 0.094(8) 0.035(5) 0.062(8) 0.003(4) 0.015(6) -0.014(4)
C105 0.069(4) 0.054(8) 0.019(8) -0.006(6) 0.007(4) -0.012(4)
C95 0.063(5) 0.061(10) 0.039(13) -0.019(9) 0.007(7) -0.016(6)
C282 0.064(5) 0.086(13) 0.051(15) -0.020(11) 0.006(7) -0.018(7)
C195 0.056(10) 0.102(15) 0.067(17) -0.035(13) 0.009(8) -0.024(7)
C201 0.063(8) 0.101(14) 0.064(17) -0.034(13) 0.011(7) -0.023(7)
C167 0.063(8) 0.088(12) 0.062(15) -0.044(12) 0.013(7) -0.019(7)
F109 0.220(16) 0.071(7) 0.062(11) -0.007(6) 0.060(11) 0.042(8)
C112 0.071(8) 0.043(10) 0.024(3) 0.011(4) 0.006(4) 0.006(6)
C158 0.113(16) 0.091(17) 0.025(4) 0.007(8) 0.008(8) 0.043(13)
C218 0.138(18) 0.12(2) 0.025(4) 0.006(9) 0.003(9) 0.058(16)
C207 0.113(16) 0.078(16) 0.029(7) 0.017(8) 0.006(8) 0.025(12)
C68 0.077(12) 0.053(12) 0.028(6) 0.012(7) -0.004(6) -0.002(9)
C19 0.066(9) 0.041(10) 0.028(6) 0.009(7) -0.005(5) -0.001(7)
C113 0.118(10) 0.033(4) 0.058(7) -0.001(4) 0.035(6) -0.010(5)
C116 0.055(4) 0.048(8) 0.046(7) -0.003(7) 0.020(4) -0.012(5)
C132 0.058(8) 0.054(12) 0.046(7) 0.001(7) 0.018(5) -0.010(8)
C188 0.069(9) 0.097(18) 0.065(9) -0.014(10) 0.008(7) 0.012(11)
C217 0.064(12) 0.083(17) 0.070(10) -0.009(12) 0.015(8) 0.005(11)
C256 0.080(13) 0.15(3) 0.072(10) -0.027(13) 0.010(9) 0.038(15)
C184 0.079(12) 0.14(2) 0.056(8) -0.025(11) 0.013(8) 0.034(14)
C133 0.075(7) 0.052(9) 0.049(6) 0.014(5) -0.016(5) 0.004(6)
C209 0.085(11) 0.09(2) 0.050(6) 0.000(7) -0.018(6) -0.007(12)
C180 0.090(12) 0.076(18) 0.067(9) -0.003(10) -0.029(7) 0.000(12)
C335 0.091(11) 0.12(3) 0.080(11) -0.014(13) -0.027(9) -0.018(14)
C280 0.082(8) 0.081(19) 0.079(11) -0.001(12) -0.024(8) -0.011(10)
C205 0.075(7) 0.075(17) 0.063(10) 0.002(10) -0.014(7) -0.011(9)
C135 0.121(10) 0.026(4) 0.052(7) -0.002(4) 0.034(6) 0.003(4)
F137 0.156(11) 0.125(11) 0.078(11) 0.009(9) 0.075(9) 0.039(8)
C139 0.064(5) 0.044(4) 0.052(6) 0.014(4) 0.023(5) -0.004(3)
C140 0.077(7) 0.048(10) 0.027(3) -0.001(4) 0.016(3) -0.010(7)
C235 0.097(11) 0.12(2) 0.023(5) 0.000(8) 0.014(6) -0.043(13)
C200 0.115(14) 0.18(3) 0.023(5) 0.001(9) 0.011(7) -0.065(17)
C219 0.097(13) 0.096(19) 0.027(7) -0.007(8) 0.011(6) -0.026(13)
C97 0.087(10) 0.045(12) 0.028(6) -0.015(7) 0.014(5) -0.008(9)
C79 0.071(8) 0.029(9) 0.027(6) -0.015(6) 0.018(5) 0.002(6)
C143 0.077(7) 0.054(9) 0.039(5) -0.008(6) -0.007(4) -0.014(7)
C199 0.094(13) 0.064(15) 0.039(6) -0.003(7) -0.005(7) -0.001(11)
C232 0.109(15) 0.18(3) 0.059(10) 0.038(16) 0.006(9) 0.038(18)
C316 0.102(15) 0.13(3) 0.069(11) 0.032(14) 0.006(11) 0.020(16)
C268 0.081(11) 0.10(2) 0.067(11) 0.022(13) 0.002(10) 0.000(12)
C234 0.084(9) 0.084(18) 0.053(10) 0.005(11) 0.001(8) 0.002(10)
C145 0.084(9) 0.039(5) 0.046(8) -0.013(4) 0.013(6) -0.024(5)
C123 0.082(13) 0.048(8) 0.056(9) 0.000(6) 0.012(9) -0.032(8)
C121 0.068(14) 0.046(8) 0.071(12) 0.000(7) 0.014(9) -0.027(8)
C182 0.071(15) 0.047(9) 0.081(13) -0.008(8) 0.010(11) -0.025(9)
C249 0.14(2) 0.067(11) 0.097(14) 0.007(11) -0.030(15) -0.060(14)
C177 0.103(14) 0.050(9) 0.063(10) -0.012(7) -0.001(10) -0.033(9)
C148 0.044(7) 0.090(9) 0.129(8) 0.015(8) 0.024(8) 0.011(8)
C213 0.049(9) 0.088(12) 0.093(17) -0.003(10) 0.018(10) 0.002(9)
C194 0.057(10) 0.090(13) 0.094(17) 0.000(11) 0.018(11) 0.004(10)
C283 0.059(10) 0.105(19) 0.12(2) 0.021(15) 0.011(12) 0.000(11)
C5 0.066(10) 0.15(3) 0.19(3) 0.08(2) -0.011(14) -0.021(13)
C290 0.055(8) 0.17(3) 0.21(3) 0.10(3) -0.005(13) -0.022(12)
C149 0.054(5) 0.054(7) 0.035(6) 0.016(5) 0.014(5) -0.019(4)
C226 0.066(10) 0.065(8) 0.085(16) 0.024(8) -0.006(10) -0.013(7)
C214 0.072(11) 0.075(9) 0.092(16) 0.036(10) -0.014(11) -0.023(9)
C228 0.115(16) 0.081(10) 0.10(2) 0.031(10) -0.036(16) -0.030(9)
C114 0.106(16) 0.071(9) 0.064(15) 0.021(9) -0.023(12) -0.035(8)
C159 0.098(15) 0.063(7) 0.055(14) 0.007(6) -0.013(11) -0.025(6)
F150 0.092(15) 0.067(7) 0.062(13) 0.017(8) 0.049(11) -0.017(8)
F152 0.082(15) 0.066(8) 0.067(14) 0.022(8) 0.038(9) -0.011(9)
C157 0.043(4) 0.047(8) 0.050(7) 0.011(7) 0.009(4) 0.008(5)
C78 0.034(7) 0.074(14) 0.052(7) -0.001(8) 0.007(5) 0.019(8)
C178 0.036(8) 0.083(15) 0.066(10) -0.003(10) 0.007(6) 0.015(8)
C229 0.064(11) 0.17(3) 0.080(11) 0.005(13) 0.014(8) -0.030(16)
C319 0.077(10) 0.18(3) 0.077(10) 0.020(14) 0.015(9) -0.053(16)
C222 0.058(8) 0.079(16) 0.063(8) 0.015(9) 0.018(6) -0.009(10)
C164 0.065(6) 0.053(7) 0.042(7) -0.007(6) 0.014(5) 0.026(4)
C174 0.081(12) 0.060(8) 0.048(12) 0.000(7) 0.005(10) 0.031(6)
C208 0.110(16) 0.081(12) 0.09(2) 0.011(12) -0.032(15) 0.023(9)
C293 0.109(17) 0.088(12) 0.14(3) -0.005(13) -0.043(18) 0.024(11)
C364 0.094(15) 0.079(11) 0.15(2) -0.012(13) -0.035(15) 0.018(10)
C240 0.086(13) 0.062(8) 0.14(2) -0.009(10) -0.025(13) 0.018(8)
F175 0.118(12) 0.098(9) 0.073(8) -0.039(6) -0.002(8) -0.005(8)
C181 0.091(11) 0.067(7) 0.053(7) 0.014(5) 0.038(7) -0.016(7)
F190 0.090(12) 0.081(13) 0.052(8) 0.014(9) 0.040(8) -0.016(9)
C191 0.091(7) 0.054(5) 0.060(7) 0.000(4) 0.014(5) -0.022(4)
C198 0.157(12) 0.063(7) 0.067(9) 0.003(5) 0.070(8) 0.040(7)
C211 0.072(3) 0.074(4) 0.106(6) -0.003(3) -0.003(3) -0.007(2)
C251 0.072(3) 0.074(4) 0.106(6) -0.003(3) -0.003(3) -0.007(2)
C271 0.072(3) 0.074(4) 0.106(6) -0.003(3) -0.003(3) -0.007(2)
C285 0.072(3) 0.074(4) 0.106(6) -0.003(3) -0.003(3) -0.007(2)
C303 0.072(3) 0.074(4) 0.106(6) -0.003(3) -0.003(3) -0.007(2)
C264 0.072(3) 0.074(4) 0.106(6) -0.003(3) -0.003(3) -0.007(2)
F224 0.095(8) 0.085(8) 0.039(8) 0.016(7) 0.005(5) 0.014(6)
C231 0.072(3) 0.084(4) 0.126(7) 0.010(4) 0.017(4) 0.009(3)
C309 0.072(3) 0.084(4) 0.126(7) 0.010(4) 0.017(4) 0.009(3)
C244 0.072(3) 0.084(4) 0.126(7) 0.010(4) 0.017(4) 0.009(3)
C7 0.072(3) 0.084(4) 0.126(7) 0.010(4) 0.017(4) 0.009(3)
C247 0.072(3) 0.084(4) 0.126(7) 0.010(4) 0.017(4) 0.009(3)
C13 0.072(3) 0.084(4) 0.126(7) 0.010(4) 0.017(4) 0.009(3)
C254 0.118(9) 0.086(7) 0.046(5) -0.025(5) 0.007(5) -0.028(7)
C261 0.072(3) 0.074(4) 0.106(6) -0.003(3) -0.003(3) -0.007(2)
C102 0.072(3) 0.074(4) 0.106(6) -0.003(3) -0.003(3) -0.007(2)
C245 0.072(3) 0.074(4) 0.106(6) -0.003(3) -0.003(3) -0.007(2)
C11 0.072(3) 0.074(4) 0.106(6) -0.003(3) -0.003(3) -0.007(2)
C308 0.072(3) 0.074(4) 0.106(6) -0.003(3) -0.003(3) -0.007(2)
C216 0.072(3) 0.074(4) 0.106(6) -0.003(3) -0.003(3) -0.007(2)
C295 0.072(3) 0.084(4) 0.126(7) 0.010(4) 0.017(4) 0.009(3)
C138 0.072(3) 0.084(4) 0.126(7) 0.010(4) 0.017(4) 0.009(3)
C14 0.072(3) 0.084(4) 0.126(7) 0.010(4) 0.017(4) 0.009(3)
C288 0.072(3) 0.084(4) 0.126(7) 0.010(4) 0.017(4) 0.009(3)
C324 0.072(3) 0.084(4) 0.126(7) 0.010(4) 0.017(4) 0.009(3)
C322 0.072(3) 0.084(4) 0.126(7) 0.010(4) 0.017(4) 0.009(3)
F15 0.101(10) 0.078(6) 0.039(8) 0.022(5) 0.000(7) 0.019(6)
F14 0.111(11) 0.094(11) 0.065(7) -0.009(6) 0.038(7) 0.027(7)
C32 0.093(8) 0.077(6) 0.040(5) 0.018(4) 0.006(5) 0.017(5)
C4 0.111(8) 0.046(5) 0.065(7) -0.011(5) 0.036(6) 0.013(4)
F17 0.130(11) 0.066(6) 0.108(11) -0.005(7) 0.004(9) -0.021(6)
C8 0.104(8) 0.059(6) 0.069(7) -0.016(5) 0.002(5) -0.005(5)
C9 0.072(3) 0.074(4) 0.106(6) -0.003(3) -0.003(3) -0.007(2)
C259 0.072(3) 0.074(4) 0.106(6) -0.003(3) -0.003(3) -0.007(2)
C10 0.072(3) 0.074(4) 0.106(6) -0.003(3) -0.003(3) -0.007(2)
C227 0.072(3) 0.074(4) 0.106(6) -0.003(3) -0.003(3) -0.007(2)
C15 0.072(3) 0.074(4) 0.106(6) -0.003(3) -0.003(3) -0.007(2)
C189 0.072(3) 0.074(4) 0.106(6) -0.003(3) -0.003(3) -0.007(2)
F83 0.091(11) 0.108(16) 0.082(14) 0.028(12) 0.039(8) -0.020(8)
F195 0.117(15) 0.074(7) 0.086(16) 0.031(7) 0.065(13) -0.005(8)
F199 0.14(2) 0.097(12) 0.060(9) -0.005(10) 0.058(11) -0.043(13)

loop_
_atom_type_symbol
_atom_type_description
_atom_type_scat_dispersion_real
_atom_type_scat_dispersion_imag
_atom_type_scat_source
C C 0.0033 0.0016 'International Tables Vol C Tables 4.2.6.8 and 6.1.1.4'
H H 0.0000 0.0000 'International Tables Vol C Tables 4.2.6.8 and 6.1.1.4'
Ag Ag -0.8971 1.1015 'International Tables Vol C Tables 4.2.6.8 and 6.1.1.4'
Au Au -2.0133 8.8022 'International Tables Vol C Tables 4.2.6.8 and 6.1.1.4'
Cl Cl 0.1484 0.1585 'International Tables Vol C Tables 4.2.6.8 and 6.1.1.4'
F F 0.0171 0.0103 'International Tables Vol C Tables 4.2.6.8 and 6.1.1.4'
P P 0.1023 0.0942 'International Tables Vol C Tables 4.2.6.8 and 6.1.1.4'
S S 0.1246 0.1234 'International Tables Vol C Tables 4.2.6.8 and 6.1.1.4'

loop_
_geom_angle_atom_site_label_1
_geom_angle_atom_site_label_2
_geom_angle_atom_site_label_3
_geom_angle
_geom_angle_site_symmetry_1
_geom_angle_site_symmetry_3
_geom_angle_publ_flag
Au03 Au01 Ag0B 113.26(4) . . ?
Au03 Au01 Ag0C 61.69(4) . . ?
Au03 Au01 Ag0E 63.25(4) . . ?
Au03 Au01 Ag0G 175.70(5) . . ?
Au03 Au01 Ag0I 113.11(4) . . ?
Au03 Au01 Ag0K 117.56(5) . . ?
Au03 Au01 Ag0M 61.44(4) . . ?
Au03 Au01 Ag0P 64.59(4) . . ?
Au05 Au01 Au03 116.34(4) . . ?
Au05 Au01 Au07 121.74(4) . . ?
Au05 Au01 Au09 66.05(3) . . ?
Au05 Au01 Ag0B 114.69(4) . . ?
Au05 Au01 Ag0C 111.98(4) . . ?
Au05 Au01 Ag0E 173.96(5) . . ?
Au05 Au01 Ag0G 64.71(4) . . ?
Au05 Au01 Ag0I 61.31(4) . . ?
Au05 Au01 Ag0K 120.02(5) . . ?
Au05 Au01 Ag0M 61.95(4) . . ?
Au05 Au01 Ag0P 65.34(5) . . ?
Au07 Au01 Au03 64.73(3) . . ?
Au07 Au01 Au09 66.04(3) . . ?
Au07 Au01 Ag0B 116.38(4) . . ?
Au07 Au01 Ag0C 115.93(4) . . ?
Au07 Au01 Ag0E 63.96(4) . . ?
Au07 Au01 Ag0G 118.64(4) . . ?
Au07 Au01 Ag0I 176.68(5) . . ?
Au07 Au01 Ag0K 64.32(4) . . ?
Au07 Au01 Ag0M 116.24(5) . . ?
Au07 Au01 Ag0P 65.21(4) . . ?
Au09 Au01 Au03 119.51(4) . . ?
Au09 Au01 Ag0B 118.83(4) . . ?
Au09 Au01 Ag0C 177.94(5) . . ?
Au09 Au01 Ag0E 119.71(4) . . ?
Au09 Au01 Ag0G 64.78(4) . . ?
Au09 Au01 Ag0I 117.18(4) . . ?
Au09 Au01 Ag0K 65.95(4) . . ?
Au09 Au01 Ag0M 116.50(5) . . ?
Au09 Au01 Ag0P 64.25(4) . . ?
Ag0B Au01 Ag0C 61.15(4) . . ?
Ag0B Au01 Ag0I 61.73(4) . . ?
Ag0B Au01 Ag0M 114.43(5) . . ?
Ag0C Au01 Ag0I 60.86(5) . . ?
Ag0C Au01 Ag0M 62.32(5) . . ?
Ag0E Au01 Ag0B 61.59(5) . . ?
Ag0E Au01 Ag0C 62.24(4) . . ?
Ag0E Au01 Ag0I 112.94(5) . . ?
Ag0E Au01 Ag0M 114.47(5) . . ?
Ag0G Au01 Ag0B 63.15(5) . . ?
Ag0G Au01 Ag0C 114.01(5) . . ?
Ag0G Au01 Ag0E 115.22(6) . . ?
Ag0G Au01 Ag0I 63.39(4) . . ?
Ag0G Au01 Ag0M 117.24(5) . . ?
Ag0K Au01 Ag0B 63.64(5) . . ?
Ag0K Au01 Ag0C 115.24(5) . . ?
Ag0K Au01 Ag0E 63.43(5) . . ?
Ag0K Au01 Ag0G 63.57(5) . . ?
Ag0K Au01 Ag0I 115.79(5) . . ?
Ag0K Au01 Ag0M 177.55(6) . . ?
Ag0K Au01 Ag0P 119.29(5) . . ?
Ag0M Au01 Ag0I 63.50(5) . . ?
Ag0P Au01 Ag0B 176.81(5) . . ?
Ag0P Au01 Ag0C 115.74(5) . . ?
Ag0P Au01 Ag0E 118.08(6) . . ?
Ag0P Au01 Ag0G 118.88(6) . . ?
Ag0P Au01 Ag0I 116.53(5) . . ?
Ag0P Au01 Ag0M 62.60(5) . . ?
Au04 Au02 Au0A 120.29(4) . . ?
Au04 Au02 Ag0B 112.66(4) . . ?
Au04 Au02 Ag0D 63.02(4) . . ?
Au04 Au02 Ag0F 61.52(4) . . ?
Au04 Au02 Ag0H 112.75(4) . . ?
Au04 Au02 Ag0J 175.23(5) . . ?
Au04 Au02 Ag0L 117.43(5) . . ?
Au04 Au02 Ag0N 61.76(4) . . ?
Au04 Au02 Ag0O 64.86(5) . . ?
Au06 Au02 Au04 116.93(4) . . ?
Au06 Au02 Au0A 65.78(3) . . ?
Au06 Au02 Ag0B 114.54(4) . . ?
Au06 Au02 Ag0D 173.93(5) . . ?
Au06 Au02 Ag0F 111.93(4) . . ?
Au06 Au02 Ag0H 61.30(4) . . ?
Au06 Au02 Ag0J 64.64(4) . . ?
Au06 Au02 Ag0L 119.80(5) . . ?
Au06 Au02 Ag0N 62.19(4) . . ?
Au06 Au02 Ag0O 65.19(5) . . ?
Au08 Au02 Au04 64.90(3) . . ?
Au08 Au02 Au06 121.40(4) . . ?
Au08 Au02 Au0A 66.12(3) . . ?
Au08 Au02 Ag0B 116.84(4) . . ?
Au08 Au02 Ag0D 64.44(4) . . ?
Au08 Au02 Ag0F 116.41(5) . . ?
Au08 Au02 Ag0H 176.87(5) . . ?
Au08 Au02 Ag0J 118.60(4) . . ?
Au08 Au02 Ag0L 64.62(4) . . ?
Au08 Au02 Ag0N 116.37(5) . . ?
Au08 Au02 Ag0O 65.47(4) . . ?
Au0A Au02 Ag0B 118.72(4) . . ?
Au0A Au02 Ag0D 119.86(4) . . ?
Au0A Au02 Ag0F 177.45(5) . . ?
Au0A Au02 Ag0H 116.99(5) . . ?
Au0A Au02 Ag0J 64.47(4) . . ?
Au0A Au02 Ag0L 65.92(4) . . ?
Au0A Au02 Ag0N 116.84(5) . . ?
Au0A Au02 Ag0O 65.11(5) . . ?
Ag0B Au02 Ag0F 60.85(4) . . ?
Ag0B Au02 Ag0H 61.74(4) . . ?
Ag0B Au02 Ag0N 113.88(5) . . ?
Ag0D Au02 Ag0B 61.41(5) . . ?
Ag0D Au02 Ag0F 62.38(4) . . ?
Ag0D Au02 Ag0H 112.82(5) . . ?
Ag0D Au02 Ag0N 114.50(5) . . ?
Ag0F Au02 Ag0H 60.49(5) . . ?
Ag0J Au02 Ag0B 63.14(5) . . ?
Ag0J Au02 Ag0D 114.90(5) . . ?
Ag0J Au02 Ag0F 113.74(5) . . ?
Ag0J Au02 Ag0H 63.63(4) . . ?
Ag0J Au02 Ag0N 117.16(5) . . ?
Ag0L Au02 Ag0B 63.73(5) . . ?
Ag0L Au02 Ag0D 63.33(5) . . ?
Ag0L Au02 Ag0F 115.21(6) . . ?
Ag0L Au02 Ag0H 115.90(5) . . ?
Ag0L Au02 Ag0J 63.40(5) . . ?
Ag0L Au02 Ag0N 177.23(6) . . ?
Ag0L Au02 Ag0O 120.13(5) . . ?
Ag0N Au02 Ag0F 62.03(5) . . ?
Ag0N Au02 Ag0H 62.96(5) . . ?
Ag0O Au02 Ag0B 175.94(5) . . ?
Ag0O Au02 Ag0D 118.49(6) . . ?
Ag0O Au02 Ag0F 115.26(5) . . ?
Ag0O Au02 Ag0H 115.77(5) . . ?
Ag0O Au02 Ag0J 119.19(6) . . ?
Ag0O Au02 Ag0N 62.23(5) . . ?
Au01 Au03 Au07 57.13(3) . . ?
Au01 Au03 Ag0C 61.60(4) . . ?
Au01 Au03 Ag0E 59.68(4) . . ?
Au01 Au03 Ag0M 61.90(4) . . ?
Au01 Au03 Ag0P 58.48(4) . . ?
Au07 Au03 Ag0P 60.61(4) . . ?
Ag0C Au03 Au07 109.60(4) . . ?
Ag0C Au03 Ag0E 61.06(4) . . ?
Ag0C Au03 Ag0P 110.66(5) . . ?
Ag0E Au03 Au07 60.29(4) . . ?
Ag0E Au03 Ag0P 109.98(5) . . ?
Ag0M Au03 Au07 110.31(4) . . ?
Ag0M Au03 Ag0C 62.44(5) . . ?
Ag0M Au03 Ag0E 111.91(5) . . ?
Ag0M Au03 Ag0P 60.79(5) . . ?
P010 Au03 Au01 171.93(15) . . ?
P010 Au03 Au07 130.08(16) . . ?
P010 Au03 Ag0C 114.40(17) . . ?
P010 Au03 Ag0E 125.66(17) . . ?
P010 Au03 Ag0M 110.14(15) . . ?
P010 Au03 Ag0P 119.96(18) . . ?
Au02 Au04 Au08 57.14(3) . . ?
Au02 Au04 Ag0D 59.91(4) . . ?
Au02 Au04 Ag0F 62.04(4) . . ?
Au02 Au04 Ag0N 61.88(4) . . ?
Au02 Au04 Ag0O 58.53(4) . . ?
Au08 Au04 Ag0O 60.75(4) . . ?
Ag0D Au04 Au08 60.84(4) . . ?
Ag0D Au04 Ag0O 110.55(5) . . ?
Ag0F Au04 Au08 110.42(4) . . ?
Ag0F Au04 Ag0D 61.56(4) . . ?
Ag0F Au04 Ag0N 62.24(5) . . ?
Ag0F Au04 Ag0O 110.56(5) . . ?
Ag0N Au04 Au08 110.07(5) . . ?
Ag0N Au04 Ag0D 112.04(5) . . ?
Ag0N Au04 Ag0O 60.27(5) . . ?
P00Y Au04 Au02 171.96(14) . . ?
P00Y Au04 Au08 130.14(15) . . ?
P00Y Au04 Ag0D 125.19(16) . . ?
P00Y Au04 Ag0F 113.68(16) . . ?
P00Y Au04 Ag0N 110.24(14) . . ?
P00Y Au04 Ag0O 120.10(17) . . ?
Au01 Au05 Au09 57.43(3) . . ?
Au01 Au05 Ag0G 59.07(4) . . ?
Au01 Au05 Ag0I 62.79(4) . . ?
Au01 Au05 Ag0M 62.21(4) . . ?
Au01 Au05 Ag0P 58.64(4) . . ?
Au09 Au05 Ag0P 59.35(4) . . ?
Ag0G Au05 Au09 60.15(4) . . ?
Ag0G Au05 Ag0P 108.79(5) . . ?
Ag0I Au05 Au09 111.29(4) . . ?
Ag0I Au05 Ag0G 62.06(5) . . ?
Ag0I Au05 Ag0M 64.07(5) . . ?
Ag0I Au05 Ag0P 112.23(5) . . ?
Ag0M Au05 Au09 109.75(4) . . ?
Ag0M Au05 Ag0G 112.75(5) . . ?
Ag0M Au05 Ag0P 60.58(5) . . ?
P017 Au05 Au01 171.96(16) . . ?
P017 Au05 Au09 130.51(15) . . ?
P017 Au05 Ag0G 121.91(18) . . ?
P017 Au05 Ag0I 110.02(17) . . ?
P017 Au05 Ag0M 112.08(15) . . ?
P017 Au05 Ag0P 124.70(19) . . ?
Au02 Au06 Au0A 57.33(3) . . ?
Au02 Au06 Ag0H 62.58(4) . . ?
Au02 Au06 Ag0J 58.88(4) . . ?
Au02 Au06 Ag0N 61.82(4) . . ?
Au02 Au06 Ag0O 58.53(4) . . ?
Au0A Au06 Ag0O 60.16(4) . . ?
Ag0H Au06 Au0A 111.05(4) . . ?
Ag0H Au06 Ag0J 62.18(4) . . ?
Ag0H Au06 Ag0N 63.26(5) . . ?
Ag0H Au06 Ag0O 111.38(6) . . ?
Ag0J Au06 Au0A 59.85(4) . . ?
Ag0J Au06 Ag0O 108.93(5) . . ?
Ag0N Au06 Au0A 109.66(4) . . ?
Ag0N Au06 Ag0J 112.06(5) . . ?
Ag0N Au06 Ag0O 60.03(5) . . ?
P013 Au06 Au02 172.07(16) . . ?
P013 Au06 Au0A 130.57(16) . . ?
P013 Au06 Ag0H 110.54(18) . . ?
P013 Au06 Ag0J 122.59(18) . . ?
P013 Au06 Ag0N 112.18(16) . . ?
P013 Au06 Ag0O 124.19(19) . . ?
Au01 Au07 Au03 58.15(3) . . ?
Au01 Au07 Au09 57.39(3) . . ?
Au01 Au07 Ag0E 59.83(4) . . ?
Au01 Au07 Ag0K 58.99(4) . . ?
Au01 Au07 Ag0P 58.66(4) . . ?
Au03 Au07 Au09 106.99(3) . . ?
Au03 Au07 Ag0E 59.83(4) . . ?
Au03 Au07 Ag0K 107.86(4) . . ?
Au03 Au07 Ag0P 60.30(4) . . ?
Ag0E Au07 Au09 109.07(4) . . ?
Ag0E Au07 Ag0P 109.36(5) . . ?
Ag0K Au07 Au09 61.27(4) . . ?
Ag0K Au07 Ag0E 60.39(5) . . ?
Ag0K Au07 Ag0P 109.42(5) . . ?
Ag0P Au07 Au09 59.38(4) . . ?
P016 Au07 Au01 176.77(19) . . ?
P016 Au07 Au03 119.22(17) . . ?
P016 Au07 Au09 123.55(18) . . ?
P016 Au07 Ag0E 121.07(19) . . ?
P016 Au07 Ag0K 124.24(19) . . ?
P016 Au07 Ag0P 118.7(2) . . ?
Au02 Au08 Au04 57.96(3) . . ?
Au02 Au08 Au0A 57.39(3) . . ?
Au02 Au08 Ag0D 59.57(4) . . ?
Au02 Au08 Ag0L 58.94(4) . . ?
Au02 Au08 Ag0O 58.62(4) . . ?
Au04 Au08 Au0A 107.29(3) . . ?
Au04 Au08 Ag0D 59.28(4) . . ?
Au04 Au08 Ag0L 107.26(4) . . ?
Au04 Au08 Ag0O 60.35(4) . . ?
Au0A Au08 Ag0O 60.06(4) . . ?
Ag0D Au08 Au0A 108.61(4) . . ?
Ag0D Au08 Ag0O 108.95(5) . . ?
Ag0L Au08 Au0A 61.13(4) . . ?
Ag0L Au08 Ag0D 59.97(5) . . ?
Ag0L Au08 Ag0O 109.66(5) . . ?
P011 Au08 Au02 177.06(18) . . ?
P011 Au08 Au04 120.41(16) . . ?
P011 Au08 Au0A 122.44(17) . . ?
P011 Au08 Ag0D 122.20(18) . . ?
P011 Au08 Ag0L 123.83(17) . . ?
P011 Au08 Ag0O 118.54(18) . . ?
Au01 Au09 Au05 56.51(3) . . ?
Au01 Au09 Au07 56.57(3) . . ?
Au01 Au09 Ag0G 58.56(4) . . ?
Au01 Au09 Ag0K 57.73(4) . . ?
Au01 Au09 Ag0P 58.74(4) . . ?
Au05 Au09 Au07 105.77(3) . . ?
Au05 Au09 Ag0K 105.54(4) . . ?
Au07 Au09 Ag0K 58.62(4) . . ?
Ag0G Au09 Au05 59.56(4) . . ?
Ag0G Au09 Au07 105.93(4) . . ?
Ag0G Au09 Ag0K 58.97(5) . . ?
Ag0P Au09 Au05 60.34(4) . . ?
Ag0P Au09 Au07 60.23(4) . . ?
Ag0P Au09 Ag0G 109.10(5) . . ?
Ag0P Au09 Ag0K 107.97(5) . . ?
P019 Au09 Au01 173.62(17) . . ?
P019 Au09 Au05 117.15(17) . . ?
P019 Au09 Au07 128.10(17) . . ?
P019 Au09 Ag0G 120.05(18) . . ?
P019 Au09 Ag0K 127.74(18) . . ?
P019 Au09 Ag0P 118.47(18) . . ?
Au02 Au0A Au06 56.89(3) . . ?
Au02 Au0A Au08 56.49(3) . . ?
Au02 Au0A Ag0J 58.74(4) . . ?
Au02 Au0A Ag0L 57.81(4) . . ?
Au02 Au0A Ag0O 58.35(4) . . ?
Au06 Au0A Au08 105.89(3) . . ?
Au06 Au0A Ag0L 105.94(4) . . ?
Au06 Au0A Ag0O 60.04(4) . . ?
Au08 Au0A Ag0L 58.88(4) . . ?
Au08 Au0A Ag0O 60.05(4) . . ?
Ag0J Au0A Au06 59.84(4) . . ?
Ag0J Au0A Au08 106.12(5) . . ?
Ag0J Au0A Ag0L 58.99(5) . . ?
Ag0J Au0A Ag0O 108.82(5) . . ?
Ag0O Au0A Ag0L 107.85(5) . . ?
P018 Au0A Au02 172.89(17) . . ?
P018 Au0A Au06 116.06(17) . . ?
P018 Au0A Au08 128.61(17) . . ?
P018 Au0A Ag0J 119.78(19) . . ?
P018 Au0A Ag0L 128.32(18) . . ?
P018 Au0A Ag0O 118.4(2) . . ?
Au01 Ag0B Au02 177.68(6) . . ?
Au01 Ag0B Ag0C 60.47(4) . . ?
Au01 Ag0B Ag0D 120.56(6) . . ?
Au01 Ag0B Ag0E 59.15(5) . . ?
Au01 Ag0B Ag0F 121.39(6) . . ?
Au01 Ag0B Ag0G 57.94(4) . . ?
Au01 Ag0B Ag0H 121.28(6) . . ?
Au01 Ag0B Ag0I 60.55(4) . . ?
Au01 Ag0B Ag0J 121.18(6) . . ?
Au01 Ag0B Ag0K 57.47(4) . . ?
Au01 Ag0B Ag0L 120.38(6) . . ?
Au02 Ag0B Ag0C 121.14(6) . . ?
Au02 Ag0B Ag0D 59.01(5) . . ?
Au02 Ag0B Ag0E 119.77(6) . . ?
Au02 Ag0B Ag0F 60.65(5) . . ?
Au02 Ag0B Ag0G 121.71(6) . . ?
Au02 Ag0B Ag0H 60.41(4) . . ?
Au02 Ag0B Ag0I 121.54(6) . . ?
Au02 Ag0B Ag0J 57.80(5) . . ?
Au02 Ag0B Ag0K 120.25(6) . . ?
Au02 Ag0B Ag0L 57.32(4) . . ?
Ag0C Ag0B Ag0G 109.16(6) . . ?
Ag0C Ag0B Ag0H 60.83(5) . . ?
Ag0C Ag0B Ag0I 60.25(5) . . ?
Ag0C Ag0B Ag0J 91.14(6) . . ?
Ag0C Ag0B Ag0K 109.50(6) . . ?
Ag0C Ag0B Ag0L 147.27(7) . . ?
Ag0D Ag0B Ag0C 151.20(6) . . ?
Ag0D Ag0B Ag0E 146.83(6) . . ?
Ag0D Ag0B Ag0F 61.52(5) . . ?
Ag0D Ag0B Ag0G 62.70(5) . . ?
Ag0D Ag0B Ag0H 109.76(6) . . ?
Ag0D Ag0B Ag0I 94.08(6) . . ?
Ag0D Ag0B Ag0J 108.40(6) . . ?
Ag0D Ag0B Ag0K 90.52(6) . . ?
Ag0D Ag0B Ag0L 60.32(5) . . ?
Ag0E Ag0B Ag0C 61.20(5) . . ?
Ag0E Ag0B Ag0F 150.62(6) . . ?
Ag0E Ag0B Ag0G 108.79(6) . . ?
Ag0E Ag0B Ag0H 93.59(6) . . ?
Ag0E Ag0B Ag0I 109.96(6) . . ?
Ag0E Ag0B Ag0J 62.04(5) . . ?
Ag0E Ag0B Ag0K 60.49(5) . . ?
Ag0E Ag0B Ag0L 90.29(6) . . ?
Ag0F Ag0B Ag0C 92.55(6) . . ?
Ag0F Ag0B Ag0G 91.46(6) . . ?
Ag0F Ag0B Ag0H 59.99(5) . . ?
Ag0F Ag0B Ag0I 60.91(5) . . ?
Ag0F Ag0B Ag0J 109.16(6) . . ?
Ag0F Ag0B Ag0K 147.82(7) . . ?
Ag0F Ag0B Ag0L 109.66(6) . . ?
Ag0G Ag0B Ag0H 147.28(6) . . ?
Ag0G Ag0B Ag0J 150.59(6) . . ?
Ag0G Ag0B Ag0K 59.73(5) . . ?
Ag0G Ag0B Ag0L 94.43(6) . . ?
Ag0H Ag0B Ag0K 151.62(7) . . ?
Ag0H Ag0B Ag0L 109.41(6) . . ?
Ag0I Ag0B Ag0G 61.26(5) . . ?
Ag0I Ag0B Ag0H 89.13(6) . . ?
Ag0I Ag0B Ag0J 147.31(6) . . ?
Ag0I Ag0B Ag0K 109.62(6) . . ?
Ag0I Ag0B Ag0L 151.92(7) . . ?
Ag0J Ag0B Ag0H 61.40(5) . . ?
Ag0J Ag0B Ag0K 93.97(6) . . ?
Ag0J Ag0B Ag0L 59.45(5) . . ?
Ag0K Ag0B Ag0L 62.97(6) . . ?
Au01 Ag0C Au03 56.71(4) . . ?
Au01 Ag0C Ag0B 58.38(4) . . ?
Au01 Ag0C Ag0E 57.80(4) . . ?
Au01 Ag0C Ag0H 118.65(6) . . ?
Au01 Ag0C Ag0I 59.96(4) . . ?
Au01 Ag0C Ag0M 59.00(4) . . ?
Au03 Ag0C Ag0B 106.74(5) . . ?
Au03 Ag0C Ag0E 59.96(5) . . ?
Au03 Ag0C Ag0H 150.35(6) . . ?
Au03 Ag0C Ag0I 108.18(6) . . ?
Au03 Ag0C Ag0M 58.70(5) . . ?
Ag0B Ag0C Ag0E 59.15(5) . . ?
Ag0B Ag0C Ag0H 60.29(5) . . ?
Ag0B Ag0C Ag0I 60.50(5) . . ?
Ag0B Ag0C Ag0M 109.28(6) . . ?
Ag0E Ag0C Ag0H 92.05(6) . . ?
Ag0E Ag0C Ag0M 108.02(6) . . ?
Ag0H Ag0C Ag0M 148.49(7) . . ?
Ag0I Ag0C Ag0E 108.52(6) . . ?
Ag0I Ag0C Ag0H 88.97(6) . . ?
Ag0I Ag0C Ag0M 62.04(6) . . ?
S00S Ag0C Au01 142.47(12) . . ?
S00S Ag0C Au03 109.65(14) . . ?
S00S Ag0C Ag0B 101.43(13) . . ?
S00S Ag0C Ag0E 84.83(12) . . ?
S00S Ag0C Ag0H 53.84(13) . . ?
S00S Ag0C Ag0I 141.52(15) . . ?
S00S Ag0C Ag0M 149.12(14) . . ?
S00S Ag0C Cl 113.34(17) . . ?
Cl Ag0C Au01 104.09(13) . . ?
Cl Ag0C Au03 110.46(14) . . ?
Cl Ag0C Ag0B 114.69(13) . . ?
Cl Ag0C Ag0E 161.82(14) . . ?
Cl Ag0C Ag0H 99.13(14) . . ?
Cl Ag0C Ag0I 57.79(12) . . ?
Cl Ag0C Ag0M 56.10(13) . . ?
Au02 Ag0D Au04 57.07(4) . . ?
Au02 Ag0D Au08 55.99(4) . . ?
Au02 Ag0D Ag0B 59.58(4) . . ?
Au02 Ag0D Ag0F 60.14(4) . . ?
Au02 Ag0D Ag0G 119.17(6) . . ?
Au02 Ag0D Ag0L 57.79(5) . . ?
Au04 Ag0D Au08 59.88(4) . . ?
Au04 Ag0D Ag0F 58.91(4) . . ?
Au04 Ag0D Ag0G 145.42(6) . . ?
Au04 Ag0D Ag0L 107.62(6) . . ?
Au08 Ag0D Ag0F 107.53(6) . . ?
Au08 Ag0D Ag0G 151.51(6) . . ?
Ag0B Ag0D Au04 106.38(5) . . ?
Ag0B Ag0D Au08 108.10(6) . . ?
Ag0B Ag0D Ag0F 59.53(5) . . ?
Ag0B Ag0D Ag0G 59.59(5) . . ?
Ag0B Ag0D Ag0L 61.20(5) . . ?
Ag0F Ag0D Ag0G 88.61(6) . . ?
Ag0L Ag0D Au08 59.83(5) . . ?
Ag0L Ag0D Ag0F 108.79(6) . . ?
Ag0L Ag0D Ag0G 93.10(6) . . ?
S00T Ag0D Au02 171.91(16) . . ?
S00T Ag0D Au04 128.60(15) . . ?
S00T Ag0D Au08 130.90(14) . . ?
S00T Ag0D Ag0B 112.35(15) . . ?
S00T Ag0D Ag0F 116.36(13) . . ?
S00T Ag0D Ag0G 52.76(15) . . ?
S00T Ag0D Ag0L 120.05(14) . . ?
Au01 Ag0E Au03 57.07(4) . . ?
Au01 Ag0E Au07 56.22(4) . . ?
Au01 Ag0E Ag0B 59.27(4) . . ?
Au01 Ag0E Ag0C 59.97(4) . . ?
Au01 Ag0E Ag0J 119.17(6) . . ?
Au01 Ag0E Ag0K 57.63(5) . . ?
Au03 Ag0E Au07 59.89(4) . . ?
Au03 Ag0E Ag0C 58.98(5) . . ?
Au03 Ag0E Ag0J 145.98(6) . . ?
Au03 Ag0E Ag0K 107.35(6) . . ?
Au07 Ag0E Ag0C 107.61(6) . . ?
Au07 Ag0E Ag0J 151.03(7) . . ?
Au07 Ag0E Ag0K 59.68(5) . . ?
Ag0B Ag0E Au03 106.36(6) . . ?
Ag0B Ag0E Au07 107.84(6) . . ?
Ag0B Ag0E Ag0C 59.65(5) . . ?
Ag0B Ag0E Ag0J 59.90(5) . . ?
Ag0B Ag0E Ag0K 60.86(5) . . ?
Ag0C Ag0E Ag0J 89.06(6) . . ?
Ag0K Ag0E Ag0C 108.57(6) . . ?
Ag0K Ag0E Ag0J 92.92(6) . . ?
S00W Ag0E Au01 172.16(16) . . ?
S00W Ag0E Au03 128.42(15) . . ?
S00W Ag0E Au07 130.48(14) . . ?
S00W Ag0E Ag0B 112.92(15) . . ?
S00W Ag0E Ag0C 116.60(13) . . ?
S00W Ag0E Ag0J 53.02(15) . . ?
S00W Ag0E Ag0K 120.35(14) . . ?
Au02 Ag0F Ag0B 58.50(4) . . ?
Au02 Ag0F Ag0D 57.48(4) . . ?
Au02 Ag0F Ag0H 59.98(4) . . ?
Au02 Ag0F Ag0I 118.69(6) . . ?
Au02 Ag0F Ag0N 58.96(5) . . ?
Au04 Ag0F Au02 56.43(4) . . ?
Au04 Ag0F Ag0B 106.41(5) . . ?
Au04 Ag0F Ag0D 59.53(5) . . ?
Au04 Ag0F Ag0H 108.04(6) . . ?
Au04 Ag0F Ag0I 149.99(6) . . ?
Au04 Ag0F Ag0N 59.03(5) . . ?
Ag0B Ag0F Ag0D 58.95(5) . . ?
Ag0B Ag0F Ag0H 60.77(5) . . ?
Ag0B Ag0F Ag0I 60.22(5) . . ?
Ag0B Ag0F Ag0N 109.29(6) . . ?
Ag0D Ag0F Ag0I 92.13(6) . . ?
Ag0D Ag0F Ag0N 107.84(6) . . ?
Ag0H Ag0F Ag0D 108.33(6) . . ?
Ag0H Ag0F Ag0I 89.17(6) . . ?
Ag0H Ag0F Ag0N 61.72(6) . . ?
Ag0I Ag0F Ag0N 148.40(7) . . ?
S00V Ag0F Au02 142.86(12) . . ?
S00V Ag0F Au04 109.88(14) . . ?
S00V Ag0F Ag0B 101.53(13) . . ?
S00V Ag0F Ag0D 85.53(12) . . ?
S00V Ag0F Ag0H 141.48(15) . . ?
S00V Ag0F Ag0I 53.74(14) . . ?
S00V Ag0F Ag0N 149.07(14) . . ?
S00V Ag0F Cl1 113.16(17) . . ?
Cl1 Ag0F Au02 103.89(13) . . ?
Cl1 Ag0F Au04 110.29(14) . . ?
Cl1 Ag0F Ag0B 115.06(13) . . ?
Cl1 Ag0F Ag0D 161.28(14) . . ?
Cl1 Ag0F Ag0H 57.79(12) . . ?
Cl1 Ag0F Ag0I 99.66(14) . . ?
Cl1 Ag0F Ag0N 55.60(13) . . ?
Au01 Ag0G Au05 56.22(4) . . ?
Au01 Ag0G Au09 56.66(4) . . ?
Au01 Ag0G Ag0B 58.90(4) . . ?
Au01 Ag0G Ag0D 116.53(6) . . ?
Au01 Ag0G Ag0I 60.15(4) . . ?
Au01 Ag0G Ag0K 57.98(5) . . ?
Au05 Ag0G Au09 60.29(4) . . ?
Au05 Ag0G Ag0D 146.91(6) . . ?
Au05 Ag0G Ag0I 57.71(5) . . ?
Au09 Ag0G Ag0D 147.77(6) . . ?
Au09 Ag0G Ag0I 107.85(6) . . ?
Ag0B Ag0G Au05 104.57(5) . . ?
Ag0B Ag0G Au09 108.30(6) . . ?
Ag0B Ag0G Ag0D 57.71(5) . . ?
Ag0B Ag0G Ag0I 59.36(5) . . ?
Ag0I Ag0G Ag0D 90.00(6) . . ?
Ag0K Ag0G Au05 107.82(6) . . ?
Ag0K Ag0G Au09 61.18(5) . . ?
Ag0K Ag0G Ag0B 60.35(5) . . ?
Ag0K Ag0G Ag0D 88.04(6) . . ?
Ag0K Ag0G Ag0I 108.59(6) . . ?
S00T Ag0G Au01 168.22(15) . . ?
S00T Ag0G Au05 134.36(15) . . ?
S00T Ag0G Au09 130.37(13) . . ?
S00T Ag0G Ag0B 109.76(15) . . ?
S00T Ag0G Ag0D 52.05(14) . . ?
S00T Ag0G Ag0I 118.51(13) . . ?
S00T Ag0G Ag0K 114.92(14) . . ?
Au02 Ag0H Ag0B 57.85(4) . . ?
Au02 Ag0H Ag0C 116.64(6) . . ?
Au02 Ag0H Ag0F 59.53(4) . . ?
Au02 Ag0H Ag0J 56.32(4) . . ?
Au02 Ag0H Ag0N 58.27(4) . . ?
Au06 Ag0H Au02 56.13(4) . . ?
Au06 Ag0H Ag0B 106.75(5) . . ?
Au06 Ag0H Ag0C 147.32(6) . . ?
Au06 Ag0H Ag0F 106.81(6) . . ?
Au06 Ag0H Ag0J 60.12(5) . . ?
Au06 Ag0H Ag0N 58.84(5) . . ?
Ag0B Ag0H Ag0C 58.88(5) . . ?
Ag0B Ag0H Ag0J 59.29(5) . . ?
Ag0B Ag0H Ag0N 106.82(6) . . ?
Ag0C Ag0H Ag0J 88.80(6) . . ?
Ag0C Ag0H Ag0N 149.70(7) . . ?
Ag0F Ag0H Ag0B 59.23(5) . . ?
Ag0F Ag0H Ag0C 90.92(6) . . ?
Ag0F Ag0H Ag0J 106.88(6) . . ?
Ag0F Ag0H Ag0N 60.10(6) . . ?
Ag0J Ag0H Ag0N 107.00(6) . . ?
S00S Ag0H Au02 137.58(12) . . ?
S00S Ag0H Au06 107.19(13) . . ?
S00S Ag0H Ag0B 100.43(13) . . ?
S00S Ag0H Ag0C 54.02(13) . . ?
S00S Ag0H Ag0F 144.34(15) . . ?
S00S Ag0H Ag0J 81.33(12) . . ?
S00S Ag0H Ag0N 151.98(14) . . ?
S00S Ag0H Cl1 118.83(17) . . ?
Cl1 Ag0H Au02 103.57(13) . . ?
Cl1 Ag0H Au06 109.10(14) . . ?
Cl1 Ag0H Ag0B 113.65(13) . . ?
Cl1 Ag0H Ag0C 103.58(14) . . ?
Cl1 Ag0H Ag0F 57.82(12) . . ?
Cl1 Ag0H Ag0J 159.82(14) . . ?
Cl1 Ag0H Ag0N 55.03(13) . . ?
Au01 Ag0I Ag0B 57.72(4) . . ?
Au01 Ag0I Ag0C 59.19(4) . . ?
Au01 Ag0I Ag0F 116.53(6) . . ?
Au01 Ag0I Ag0G 56.46(4) . . ?
Au01 Ag0I Ag0M 58.04(4) . . ?
Au05 Ag0I Au01 55.90(4) . . ?
Au05 Ag0I Ag0B 106.56(5) . . ?
Au05 Ag0I Ag0C 106.09(6) . . ?
Au05 Ag0I Ag0F 148.04(6) . . ?
Au05 Ag0I Ag0G 60.23(5) . . ?
Au05 Ag0I Ag0M 58.27(5) . . ?
Ag0B Ag0I Ag0F 58.87(5) . . ?
Ag0B Ag0I Ag0G 59.38(5) . . ?
Ag0B Ag0I Ag0M 106.62(6) . . ?
Ag0C Ag0I Ag0B 59.24(5) . . ?
Ag0C Ag0I Ag0F 90.72(6) . . ?
Ag0C Ag0I Ag0G 106.86(6) . . ?
Ag0C Ag0I Ag0M 59.89(5) . . ?
Ag0F Ag0I Ag0G 89.19(6) . . ?
Ag0F Ag0I Ag0M 149.30(7) . . ?
Ag0G Ag0I Ag0M 106.78(6) . . ?
S00V Ag0I Au01 138.41(13) . . ?
S00V Ag0I Au05 108.55(14) . . ?
S00V Ag0I Ag0B 100.49(14) . . ?
S00V Ag0I Ag0C 143.84(15) . . ?
S00V Ag0I Ag0F 53.81(14) . . ?
S00V Ag0I Ag0G 82.08(12) . . ?
S00V Ag0I Ag0M 152.29(15) . . ?
S00V Ag0I Cl 118.32(17) . . ?
Cl Ag0I Au01 103.19(13) . . ?
Cl Ag0I Au05 108.97(14) . . ?
Cl Ag0I Ag0B 113.15(13) . . ?
Cl Ag0I Ag0C 57.40(12) . . ?
Cl Ag0I Ag0F 102.99(14) . . ?
Cl Ag0I Ag0G 159.60(14) . . ?
Cl Ag0I Ag0M 55.21(13) . . ?
Au02 Ag0J Au06 56.49(4) . . ?
Au02 Ag0J Au0A 56.79(4) . . ?
Au02 Ag0J Ag0B 59.06(4) . . ?
Au02 Ag0J Ag0E 117.06(6) . . ?
Au02 Ag0J Ag0H 60.05(4) . . ?
Au02 Ag0J Ag0L 58.11(5) . . ?
Au06 Ag0J Au0A 60.30(4) . . ?
Au06 Ag0J Ag0E 146.67(6) . . ?
Au06 Ag0J Ag0H 57.69(5) . . ?
Au0A Ag0J Ag0E 148.55(7) . . ?
Au0A Ag0J Ag0H 107.76(6) . . ?
Ag0B Ag0J Au06 104.85(6) . . ?
Ag0B Ag0J Au0A 108.68(6) . . ?
Ag0B Ag0J Ag0E 58.06(5) . . ?
Ag0B Ag0J Ag0H 59.31(5) . . ?
Ag0E Ag0J Ag0H 90.01(6) . . ?
Ag0L Ag0J Au06 108.17(6) . . ?
Ag0L Ag0J Au0A 61.40(5) . . ?
Ag0L Ag0J Ag0B 60.60(5) . . ?
Ag0L Ag0J Ag0E 88.67(6) . . ?
Ag0L Ag0J Ag0H 108.66(6) . . ?
S00W Ag0J Au02 169.64(16) . . ?
S00W Ag0J Au06 132.71(15) . . ?
S00W Ag0J Au0A 129.72(13) . . ?
S00W Ag0J Ag0B 110.91(15) . . ?
S00W Ag0J Ag0E 52.85(14) . . ?
S00W Ag0J Ag0H 118.57(13) . . ?
S00W Ag0J Ag0L 115.91(14) . . ?
Au01 Ag0K Au07 56.69(4) . . ?
Au01 Ag0K Au09 56.32(4) . . ?
Au01 Ag0K Ag0B 58.89(4) . . ?
Au01 Ag0K Ag0E 58.94(4) . . ?
Au01 Ag0K Ag0G 58.45(4) . . ?
Au01 Ag0K Ag0L 117.51(5) . . ?
Au07 Ag0K Au09 60.11(4) . . ?
Au07 Ag0K Ag0B 106.29(5) . . ?
Au07 Ag0K Ag0E 59.93(5) . . ?
Au07 Ag0K Ag0G 107.81(6) . . ?
Au07 Ag0K Ag0L 144.88(7) . . ?
Au09 Ag0K Ag0L 150.74(7) . . ?
Ag0B Ag0K Au09 106.91(5) . . ?
Ag0B Ag0K Ag0L 58.67(5) . . ?
Ag0E Ag0K Au09 107.80(6) . . ?
Ag0E Ag0K Ag0B 58.65(5) . . ?
Ag0E Ag0K Ag0L 86.84(6) . . ?
Ag0G Ag0K Au09 59.85(5) . . ?
Ag0G Ag0K Ag0B 59.91(5) . . ?
Ag0G Ag0K Ag0E 107.45(6) . . ?
Ag0G Ag0K Ag0L 91.93(6) . . ?
Cl00 Ag0K Au01 168.68(15) . . ?
Cl00 Ag0K Au07 130.08(14) . . ?
Cl00 Ag0K Au09 133.89(15) . . ?
Cl00 Ag0K Ag0B 110.01(14) . . ?
Cl00 Ag0K Ag0E 114.58(15) . . ?
Cl00 Ag0K Ag0G 119.63(15) . . ?
Cl00 Ag0K Ag0L 51.34(13) . . ?
Au02 Ag0L Au08 56.44(4) . . ?
Au02 Ag0L Au0A 56.27(4) . . ?
Au02 Ag0L Ag0B 58.95(4) . . ?
Au02 Ag0L Ag0D 58.88(4) . . ?
Au02 Ag0L Ag0J 58.49(4) . . ?
Au02 Ag0L Ag0K 117.28(6) . . ?
Au08 Ag0L Au0A 59.99(4) . . ?
Au08 Ag0L Ag0B 106.25(5) . . ?
Au08 Ag0L Ag0D 60.20(5) . . ?
Au08 Ag0L Ag0K 145.37(7) . . ?
Au0A Ag0L Ag0K 150.09(7) . . ?
Ag0B Ag0L Au0A 106.79(5) . . ?
Ag0B Ag0L Ag0K 58.37(5) . . ?
Ag0D Ag0L Au0A 107.90(6) . . ?
Ag0D Ag0L Ag0B 58.48(5) . . ?
Ag0D Ag0L Ag0K 86.87(6) . . ?
Ag0J Ag0L Au08 107.50(6) . . ?
Ag0J Ag0L Au0A 59.61(5) . . ?
Ag0J Ag0L Ag0B 59.96(5) . . ?
Ag0J Ag0L Ag0D 107.33(6) . . ?
Ag0J Ag0L Ag0K 91.49(6) . . ?
Cl00 Ag0L Au02 168.61(15) . . ?
Cl00 Ag0L Au08 130.64(14) . . ?
Cl00 Ag0L Au0A 133.84(15) . . ?
Cl00 Ag0L Ag0B 109.84(14) . . ?
Cl00 Ag0L Ag0D 114.79(15) . . ?
Cl00 Ag0L Ag0J 119.32(15) . . ?
Cl00 Ag0L Ag0K 51.47(13) . . ?
Au01 Ag0M Ag0C 58.68(4) . . ?
Au01 Ag0M Ag0I 58.46(4) . . ?
Au01 Ag0M Ag0P 56.94(5) . . ?
Au03 Ag0M Au01 56.66(4) . . ?
Au03 Ag0M Au05 106.71(5) . . ?
Au03 Ag0M Ag0C 58.86(5) . . ?
Au03 Ag0M Ag0I 105.14(6) . . ?
Au03 Ag0M Ag0P 60.81(5) . . ?
Au05 Ag0M Au01 55.84(4) . . ?
Au05 Ag0M Ag0C 104.13(6) . . ?
Au05 Ag0M Ag0I 57.65(5) . . ?
Au05 Ag0M Ag0P 61.05(5) . . ?
Ag0C Ag0M Ag0I 58.07(5) . . ?
Ag0P Ag0M Ag0C 107.85(6) . . ?
Ag0P Ag0M Ag0I 107.50(6) . . ?
Cl Ag0M Au01 104.63(13) . . ?
Cl Ag0M Au03 111.52(13) . . ?
Cl Ag0M Au05 109.62(14) . . ?
Cl Ag0M Ag0C 57.09(12) . . ?
Cl Ag0M Ag0I 56.54(12) . . ?
Cl Ag0M Ag0P 161.55(13) . . ?
S012 Ag0M Au01 144.10(18) . . ?
S012 Ag0M Au03 110.30(18) . . ?
S012 Ag0M Au05 107.35(18) . . ?
S012 Ag0M Ag0C 148.51(18) . . ?
S012 Ag0M Ag0I 144.39(18) . . ?
S012 Ag0M Ag0P 87.23(18) . . ?
S012 Ag0M Cl 111.2(2) . . ?
Au02 Ag0N Au06 55.99(4) . . ?
Au02 Ag0N Ag0F 59.02(4) . . ?
Au02 Ag0N Ag0H 58.77(4) . . ?
Au02 Ag0N Ag0O 57.16(5) . . ?
Au04 Ag0N Au02 56.36(4) . . ?
Au04 Ag0N Au06 106.66(5) . . ?
Au04 Ag0N Ag0F 58.73(5) . . ?
Au04 Ag0N Ag0H 104.99(6) . . ?
Au04 Ag0N Ag0O 61.06(5) . . ?
Au06 Ag0N Ag0F 104.52(6) . . ?
Au06 Ag0N Ag0H 57.91(5) . . ?
Au06 Ag0N Ag0O 61.10(5) . . ?
Ag0F Ag0N Ag0H 58.18(5) . . ?
Ag0O Ag0N Ag0F 108.40(6) . . ?
Ag0O Ag0N Ag0H 107.95(7) . . ?
Cl1 Ag0N Au02 105.64(12) . . ?
Cl1 Ag0N Au04 111.92(13) . . ?
Cl1 Ag0N Au06 110.07(13) . . ?
Cl1 Ag0N Ag0F 57.68(12) . . ?
Cl1 Ag0N Ag0H 57.04(12) . . ?
Cl1 Ag0N Ag0O 162.77(13) . . ?
S01A Ag0N Au02 144.84(18) . . ?
S01A Ag0N Au04 109.93(18) . . ?
S01A Ag0N Au06 108.69(19) . . ?
S01A Ag0N Ag0F 146.8(2) . . ?
S01A Ag0N Ag0H 145.03(18) . . ?
S01A Ag0N Ag0O 87.69(18) . . ?
S01A Ag0N Cl1 109.5(2) . . ?
Au02 Ag0O Au04 56.61(4) . . ?
Au02 Ag0O Au06 56.28(4) . . ?
Au02 Ag0O Au08 55.91(4) . . ?
Au02 Ag0O Au0A 56.54(4) . . ?
Au02 Ag0O Ag0N 60.61(5) . . ?
Au04 Ag0O Au06 103.17(6) . . ?
Au04 Ag0O Au08 58.90(4) . . ?
Au04 Ag0O Au0A 106.02(6) . . ?
Au06 Ag0O Au08 105.59(6) . . ?
Au06 Ag0O Au0A 59.80(4) . . ?
Au08 Ag0O Au0A 59.89(4) . . ?
Ag0N Ag0O Au04 58.67(5) . . ?
Ag0N Ag0O Au06 58.87(5) . . ?
Ag0N Ag0O Au08 107.26(7) . . ?
Ag0N Ag0O Au0A 108.42(7) . . ?
Cl3 Ag0O Au02 177.71(16) . . ?
Cl3 Ag0O Au04 123.01(19) . . ?
Cl3 Ag0O Au06 122.52(17) . . ?
Cl3 Ag0O Au08 126.13(15) . . ?
Cl3 Ag0O Au0A 124.99(18) . . ?
Cl3 Ag0O Ag0N 117.14(16) . . ?
Au01 Ag0P Au03 56.94(4) . . ?
Au01 Ag0P Au05 56.01(4) . . ?
Au01 Ag0P Au07 56.13(4) . . ?
Au01 Ag0P Au09 57.01(4) . . ?
Au01 Ag0P Ag0M 60.46(5) . . ?
Au03 Ag0P Au05 102.84(6) . . ?
Au03 Ag0P Au07 59.09(4) . . ?
Au07 Ag0P Au05 105.87(6) . . ?
Au09 Ag0P Au03 106.83(6) . . ?
Au09 Ag0P Au05 60.31(4) . . ?
Au09 Ag0P Au07 60.39(4) . . ?
Au09 Ag0P Ag0M 108.73(7) . . ?
Ag0M Ag0P Au03 58.40(5) . . ?
Ag0M Ag0P Au05 58.37(5) . . ?
Ag0M Ag0P Au07 107.13(7) . . ?
Cl2 Ag0P Au01 177.68(19) . . ?
Cl2 Ag0P Au03 124.79(18) . . ?
Cl2 Ag0P Au05 121.66(18) . . ?
Cl2 Ag0P Au07 125.85(17) . . ?
Cl2 Ag0P Au09 122.36(17) . . ?
Cl2 Ag0P Ag0M 118.68(17) . . ?
S012 Ag0Q Cl2 103.8(2) . . ?
P01B Ag0Q S012 141.3(3) . . ?
P01B Ag0Q Cl2 104.6(3) . . ?
S01A Ag0R Cl3 104.0(2) . . ?
P01C Ag0R Cl3 106.0(3) . . ?
P01C Ag0R S01A 143.6(3) . . ?
Ag0H S00S Ag0C 72.14(15) . . ?
C33 S00S Ag0C 105.4(5) . . ?
C33 S00S Ag0H 113.8(5) . . ?
Ag0D S00T Ag0G 75.19(16) . . ?
C27 S00T Ag0D 104.0(5) . . ?
C27 S00T Ag0G 111.4(5) . . ?
Ag0L Cl00 Ag0K 77.18(16) . . ?
Ag0I S00V Ag0F 72.45(15) . . ?
C1 S00V Ag0F 104.7(5) . . ?
C1 S00V Ag0I 114.9(5) . . ?
Ag0E S00W Ag0J 74.14(16) . . ?
C41 S00W Ag0E 103.8(5) . . ?
C41 S00W Ag0J 111.9(5) . . ?
Ag0H Cl1 Ag0F 64.39(11) . . ?
Ag0N Cl1 Ag0F 66.72(12) . . ?
Ag0N Cl1 Ag0H 67.93(13) . . ?
C21 P00Y Au04 110.3(6) . . ?
C21 P00Y C157 107.9(8) . . ?
C112 P00Y Au04 116.9(6) . . ?
C112 P00Y C21 102.6(8) . . ?
C112 P00Y C157 109.3(9) . . ?
C157 P00Y Au04 109.4(6) . . ?
Ag0C Cl Ag0I 64.81(11) . . ?
Ag0M Cl Ag0C 66.81(13) . . ?
Ag0M Cl Ag0I 68.24(13) . . ?
C30 P010 Au03 109.7(6) . . ?
C30 P010 C116 106.7(8) . . ?
C116 P010 Au03 111.0(6) . . ?
C140 P010 Au03 116.6(6) . . ?
C140 P010 C30 103.6(8) . . ?
C140 P010 C116 108.6(9) . . ?
C40 P011 Au08 114.4(6) . . ?
C40 P011 C85 104.5(7) . . ?
C85 P011 Au08 114.1(5) . . ?
C149 P011 Au08 112.2(6) . . ?
C149 P011 C40 105.4(8) . . ?
C149 P011 C85 105.3(9) . . ?
Ag0Q S012 Ag0M 125.6(3) . . ?
C70 S012 Ag0M 108.6(6) . . ?
C70 S012 Ag0Q 110.8(7) . . ?
C34 P013 Au06 112.2(6) . . ?
C34 P013 C45 108.8(9) . . ?
C34 P013 C86 102.2(8) . . ?
C45 P013 Au06 114.9(6) . . ?
C45 P013 C86 103.7(8) . . ?
C86 P013 Au06 114.0(6) . . ?
Ag0P Cl2 Ag0Q 100.5(2) . . ?
Ag0O Cl3 Ag0R 102.6(2) . . ?
C71 P016 Au07 114.2(6) . . ?
C99 P016 Au07 113.9(6) . . ?
C99 P016 C71 104.7(8) . . ?
C164 P016 Au07 111.5(7) . . ?
C164 P016 C71 106.3(8) . . ?
C164 P016 C99 105.4(9) . . ?
C43 P017 Au05 110.6(6) . . ?
C43 P017 C72 103.3(8) . . ?
C43 P017 C105 106.9(8) . . ?
C72 P017 Au05 113.8(6) . . ?
C72 P017 C105 105.1(8) . . ?
C105 P017 Au05 116.0(6) . . ?
C24 P018 Au0A 113.0(6) . . ?
C143 P018 Au0A 111.8(7) . . ?
C143 P018 C24 105.0(9) . . ?
C143 P018 C145 104.0(9) . . ?
C145 P018 Au0A 117.2(6) . . ?
C145 P018 C24 104.8(8) . . ?
C18 P019 Au09 112.6(6) . . ?
C84 P019 Au09 117.8(6) . . ?
C84 P019 C18 103.2(8) . . ?
C84 P019 C133 103.6(9) . . ?
C133 P019 Au09 112.9(7) . . ?
C133 P019 C18 105.5(10) . . ?
Ag0R S01A Ag0N 128.0(3) . . ?
C49 S01A Ag0N 110.4(6) . . ?
C49 S01A Ag0R 112.3(6) . . ?
C211 P01B Ag0Q 105.8(8) . . ?
C102 P01B Ag0Q 119.2(8) . . ?
C102 P01B C211 101.9(11) . . ?
C189 P01B Ag0Q 118.3(7) . . ?
C189 P01B C211 101.9(9) . . ?
C189 P01B C102 107.0(11) . . ?
C148 P01C Ag0R 118.2(9) . . ?
C148 P01C C295 107.0(12) . . ?
C231 P01C Ag0R 110.7(8) . . ?
C231 P01C C148 103.2(12) . . ?
C231 P01C C295 104.1(12) . . ?
C295 P01C Ag0R 112.4(9) . . ?
C26 C27 S00T 118.0(7) . . ?
C26 C27 C55 120.0 . . ?
C55 C27 S00T 122.0(7) . . ?
C27 C26 H26 120.0 . . ?
C109 C26 C27 120.0 . . ?
C109 C26 H26 120.0 . . ?
C26 C109 C48 120.0 . . ?
C26 C109 C139 119.6(12) . . ?
C48 C109 C139 120.4(12) . . ?
C109 C48 H48 120.0 . . ?
C64 C48 C109 120.0 . . ?
C64 C48 H48 120.0 . . ?
C48 C64 C55 120.0 . . ?
C48 C64 C77 118.5(13) . . ?
C55 C64 C77 121.5(13) . . ?
C27 C55 H55 120.0 . . ?
C64 C55 C27 120.0 . . ?
C64 C55 H55 120.0 . . ?
F1 C77 C64 115.0(19) . . ?
F1 C77 F9 105(2) . . ?
F1 C77 F10 104(2) . . ?
F9 C77 C64 116(2) . . ?
F9 C77 F10 104.0(19) . . ?
F10 C77 C64 112(2) . . ?
C12 C18 P019 115.9(8) . . ?
C12 C18 C103 120.0 . . ?
C103 C18 P019 123.9(8) . . ?
C18 C12 H12 120.0 . . ?
C22 C12 C18 120.0 . . ?
C22 C12 H12 120.0 . . ?
C12 C22 H22 120.0 . . ?
C12 C22 C161 120.0 . . ?
C161 C22 H22 120.0 . . ?
C22 C161 H161 120.0 . . ?
C93 C161 C22 120.0 . . ?
C93 C161 H161 120.0 . . ?
C161 C93 H93 120.0 . . ?
C161 C93 C103 120.0 . . ?
C103 C93 H93 120.0 . . ?
C18 C103 H103 120.0 . . ?
C93 C103 C18 120.0 . . ?
C93 C103 H103 120.0 . . ?
C92 C21 P00Y 118.0(8) . . ?
C92 C21 C129 120.0 . . ?
C129 C21 P00Y 121.9(8) . . ?
C21 C92 H92 120.0 . . ?
C65 C92 C21 120.0 . . ?
C65 C92 H92 120.0 . . ?
C92 C65 H65 120.0 . . ?
C92 C65 C124 120.0 . . ?
C124 C65 H65 120.0 . . ?
C65 C124 H124 120.0 . . ?
C166 C124 C65 120.0 . . ?
C166 C124 H124 120.0 . . ?
C124 C166 H166 120.0 . . ?
C124 C166 C129 120.0 . . ?
C129 C166 H166 120.0 . . ?
C21 C129 H129 120.0 . . ?
C166 C129 C21 120.0 . . ?
C166 C129 H129 120.0 . . ?
C110 C24 P018 121.2(9) . . ?
C110 C24 C17 120.0 . . ?
C17 C24 P018 118.7(9) . . ?
C24 C110 H110 120.0 . . ?
C24 C110 C170 120.0 . . ?
C170 C110 H110 120.0 . . ?
C110 C170 H170 120.0 . . ?
C165 C170 C110 120.0 . . ?
C165 C170 H170 120.0 . . ?
C170 C165 H165 120.0 . . ?
C3 C165 C170 120.0 . . ?
C3 C165 H165 120.0 . . ?
C165 C3 H3 120.0 . . ?
C165 C3 C17 120.0 . . ?
C17 C3 H3 120.0 . . ?
C24 C17 H17 120.0 . . ?
C3 C17 C24 120.0 . . ?
C3 C17 H17 120.0 . . ?
C59 C1 S00V 124.4(8) . . ?
C59 C1 C61 120.0 . . ?
C61 C1 S00V 115.6(8) . . ?
C1 C59 H59 120.0 . . ?
C53 C59 C1 120.0 . . ?
C53 C59 H59 120.0 . . ?
C59 C53 C51 120.0 . . ?
C59 C53 C135 119.5(14) . . ?
C51 C53 C135 120.5(14) . . ?
C53 C51 H51 120.0 . . ?
C53 C51 C74 120.0 . . ?
C74 C51 H51 120.0 . . ?
C51 C74 C61 120.0 . . ?
C51 C74 C198 117.5(15) . . ?
C61 C74 C198 122.1(15) . . ?
C1 C61 H61 120.0 . . ?
C74 C61 C1 120.0 . . ?
C74 C61 H61 120.0 . . ?
C187 C30 P010 122.6(9) . . ?
C187 C30 C67 120.0 . . ?
C67 C30 P010 117.4(9) . . ?
C30 C187 H187 120.0 . . ?
C203 C187 C30 120.0 . . ?
C203 C187 H187 120.0 . . ?
C187 C203 H203 120.0 . . ?
C187 C203 C153 120.0 . . ?
C153 C203 H203 120.0 . . ?
C203 C153 H153 120.0 . . ?
C89 C153 C203 120.0 . . ?
C89 C153 H153 120.0 . . ?
C153 C89 H89 120.0 . . ?
C67 C89 C153 120.0 . . ?
C67 C89 H89 120.0 . . ?
C30 C67 H67 120.0 . . ?
C89 C67 C30 120.0 . . ?
C89 C67 H67 120.0 . . ?
C31 C33 S00S 116.2(8) . . ?
C31 C33 C47 120.0 . . ?
C47 C33 S00S 123.8(8) . . ?
C33 C31 H31 120.0 . . ?
C33 C31 C82 120.0 . . ?
C82 C31 H31 120.0 . . ?
C31 C82 C25 120.0 . . ?
C31 C82 C181 119.8(11) . . ?
C25 C82 C181 120.2(11) . . ?
C82 C25 H25 120.0 . . ?
C58 C25 C82 120.0 . . ?
C58 C25 H25 120.0 . . ?
C25 C58 C47 120.0 . . ?
C25 C58 C113 121.8(14) . . ?
C47 C58 C113 118.2(14) . . ?
C33 C47 H47 120.0 . . ?
C58 C47 C33 120.0 . . ?
C58 C47 H47 120.0 . . ?
C42 C34 P013 117.5(10) . . ?
C42 C34 C117 120.0 . . ?
C117 C34 P013 122.5(10) . . ?
C34 C42 H42 120.0 . . ?
C81 C42 C34 120.0 . . ?
C81 C42 H42 120.0 . . ?
C42 C81 H81 120.0 . . ?
C75 C81 C42 120.0 . . ?
C75 C81 H81 120.0 . . ?
C81 C75 H75 120.0 . . ?
C81 C75 C168 120.0 . . ?
C168 C75 H75 120.0 . . ?
C75 C168 H168 120.0 . . ?
C75 C168 C117 120.0 . . ?
C117 C168 H168 120.0 . . ?
C34 C117 H117 120.0 . . ?
C168 C117 C34 120.0 . . ?
C168 C117 H117 120.0 . . ?
C76 C40 P011 122.8(8) . . ?
C76 C40 C57 120.0 . . ?
C57 C40 P011 117.2(8) . . ?
C40 C76 H76 120.0 . . ?
C96 C76 C40 120.0 . . ?
C96 C76 H76 120.0 . . ?
C76 C96 H96 120.0 . . ?
C76 C96 C88 120.0 . . ?
C88 C96 H96 120.0 . . ?
C96 C88 H88 120.0 . . ?
C96 C88 C134 120.0 . . ?
C134 C88 H88 120.0 . . ?
C88 C134 H134 120.0 . . ?
C88 C134 C57 120.0 . . ?
C57 C134 H134 120.0 . . ?
C40 C57 H57 120.0 . . ?
C134 C57 C40 120.0 . . ?
C134 C57 H57 120.0 . . ?
C6 C41 S00W 121.6(8) . . ?
C6 C41 C98 120.0 . . ?
C98 C41 S00W 118.4(8) . . ?
C41 C6 H6 120.0 . . ?
C41 C6 C60 120.0 . . ?
C60 C6 H6 120.0 . . ?
C6 C60 C101 121.3(14) . . ?
C91 C60 C6 120.0 . . ?
C91 C60 C101 118.7(14) . . ?
C60 C91 H91 120.0 . . ?
C52 C91 C60 120.0 . . ?
C52 C91 H91 120.0 . . ?
C91 C52 C98 120.0 . . ?
C91 C52 C4 120.4(15) . . ?
C98 C52 C4 119.6(15) . . ?
C41 C98 H98 120.0 . . ?
C52 C98 C41 120.0 . . ?
C52 C98 H98 120.0 . . ?
C37 C43 P017 117.7(9) . . ?
C37 C43 C122 120.0 . . ?
C122 C43 P017 122.3(9) . . ?
C43 C37 H37 120.0 . . ?
C43 C37 C63 120.0 . . ?
C63 C37 H37 120.0 . . ?
C37 C63 H63 120.0 . . ?
C20 C63 C37 120.0 . . ?
C20 C63 H63 120.0 . . ?
C63 C20 H20 120.0 . . ?
C16 C20 C63 120.0 . . ?
C16 C20 H20 120.0 . . ?
C20 C16 H16 120.0 . . ?
C20 C16 C122 120.0 . . ?
C122 C16 H16 120.0 . . ?
C43 C122 H122 120.0 . . ?
C16 C122 C43 120.0 . . ?
C16 C122 H122 120.0 . . ?
C87 C45 P013 121.9(9) . . ?
C87 C45 C172 120.0 . . ?
C172 C45 P013 117.9(9) . . ?
C45 C87 H87 120.0 . . ?
C45 C87 C185 120.0 . . ?
C185 C87 H87 120.0 . . ?
C87 C185 H185 120.0 . . ?
C186 C185 C87 120.0 . . ?
C186 C185 H185 120.0 . . ?
C185 C186 H186 120.0 . . ?
C185 C186 C246 120.0 . . ?
C246 C186 H186 120.0 . . ?
C186 C246 H246 120.0 . . ?
C186 C246 C172 120.0 . . ?
C172 C246 H246 120.0 . . ?
C45 C172 H172 120.0 . . ?
C246 C172 C45 120.0 . . ?
C246 C172 H172 120.0 . . ?
C107 C49 S01A 121.1(9) . . ?
C107 C49 C66 120.0 . . ?
C66 C49 S01A 118.9(9) . . ?
C49 C107 H107 120.0 . . ?
C125 C107 C49 120.0 . . ?
C125 C107 H107 120.0 . . ?
C107 C125 C2 120.0 . . ?
C107 C125 C32 118.6(17) . . ?
C2 C125 C32 121.2(17) . . ?
C125 C2 H2 120.0 . . ?
C46 C2 C125 120.0 . . ?
C46 C2 H2 120.0 . . ?
C2 C46 C66 120.0 . . ?
C2 C46 C8 120.1(13) . . ?
C66 C46 C8 119.9(13) . . ?
C49 C66 H66 120.0 . . ?
C46 C66 C49 120.0 . . ?
C46 C66 H66 120.0 . . ?
C120 C70 S012 117.8(10) . . ?
C120 C70 C126 120.0 . . ?
C126 C70 S012 122.2(10) . . ?
C70 C120 H120 120.0 . . ?
C115 C120 C70 120.0 . . ?
C115 C120 H120 120.0 . . ?
C120 C115 C90 120.0 . . ?
C120 C115 C191 116.9(15) . . ?
C90 C115 C191 122.9(16) . . ?
C115 C90 H90 120.0 . . ?
C115 C90 C179 120.0 . . ?
C179 C90 H90 120.0 . . ?
C90 C179 C254 117(2) . . ?
C126 C179 C90 120.0 . . ?
C126 C179 C254 122(2) . . ?
C70 C126 H126 120.0 . . ?
C179 C126 C70 120.0 . . ?
C179 C126 H126 120.0 . . ?
C56 C71 P016 117.2(9) . . ?
C56 C71 C131 120.0 . . ?
C131 C71 P016 122.6(9) . . ?
C71 C56 H56 120.0 . . ?
C142 C56 C71 120.0 . . ?
C142 C56 H56 120.0 . . ?
C56 C142 H142 120.0 . . ?
C56 C142 C136 120.0 . . ?
C136 C142 H142 120.0 . . ?
C142 C136 H136 120.0 . . ?
C141 C136 C142 120.0 . . ?
C141 C136 H136 120.0 . . ?
C136 C141 H141 120.0 . . ?
C131 C141 C136 120.0 . . ?
C131 C141 H141 120.0 . . ?
C71 C131 H131 120.0 . . ?
C141 C131 C71 120.0 . . ?
C141 C131 H131 120.0 . . ?
C62 C72 P017 117.5(9) . . ?
C62 C72 C173 120.0 . . ?
C173 C72 P017 122.5(9) . . ?
C72 C62 H62 120.0 . . ?
C94 C62 C72 120.0 . . ?
C94 C62 H62 120.0 . . ?
C62 C94 H94 120.0 . . ?
C144 C94 C62 120.0 . . ?
C144 C94 H94 120.0 . . ?
C94 C144 H144 120.0 . . ?
C230 C144 C94 120.0 . . ?
C230 C144 H144 120.0 . . ?
C144 C230 H230 120.0 . . ?
C144 C230 C173 120.0 . . ?
C173 C230 H230 120.0 . . ?
C72 C173 H173 120.0 . . ?
C230 C173 C72 120.0 . . ?
C230 C173 H173 120.0 . . ?
C111 C84 P019 120.3(9) . . ?
C111 C84 C118 120.0 . . ?
C118 C84 P019 119.7(9) . . ?
C84 C111 H111 120.0 . . ?
C221 C111 C84 120.0 . . ?
C221 C111 H111 120.0 . . ?
C111 C221 H221 120.0 . . ?
C111 C221 C192 120.0 . . ?
C192 C221 H221 120.0 . . ?
C221 C192 H192 120.0 . . ?
C169 C192 C221 120.0 . . ?
C169 C192 H192 120.0 . . ?
C192 C169 H169 120.0 . . ?
C192 C169 C118 120.0 . . ?
C118 C169 H169 120.0 . . ?
C84 C118 H118 120.0 . . ?
C169 C118 C84 120.0 . . ?
C169 C118 H118 120.0 . . ?
C106 C85 P011 119.9(9) . . ?
C106 C85 C104 120.0 . . ?
C104 C85 P011 120.0(9) . . ?
C85 C106 H106 120.0 . . ?
C155 C106 C85 120.0 . . ?
C155 C106 H106 120.0 . . ?
C106 C155 H155 120.0 . . ?
C106 C155 C193 120.0 . . ?
C193 C155 H155 120.0 . . ?
C155 C193 H193 120.0 . . ?
C160 C193 C155 120.0 . . ?
C160 C193 H193 120.0 . . ?
C193 C160 H160 120.0 . . ?
C104 C160 C193 120.0 . . ?
C104 C160 H160 120.0 . . ?
C85 C104 H104 120.0 . . ?
C160 C104 C85 120.0 . . ?
C160 C104 H104 120.0 . . ?
C119 C86 P013 123.5(8) . . ?
C119 C86 C54 120.0 . . ?
C54 C86 P013 116.5(8) . . ?
C86 C119 H119 120.0 . . ?
C279 C119 C86 120.0 . . ?
C279 C119 H119 120.0 . . ?
C119 C279 H279 120.0 . . ?
C128 C279 C119 120.0 . . ?
C128 C279 H279 120.0 . . ?
C279 C128 H128 120.0 . . ?
C279 C128 C108 120.0 . . ?
C108 C128 H128 120.0 . . ?
C128 C108 H108 120.0 . . ?
C128 C108 C54 120.0 . . ?
C54 C108 H108 120.0 . . ?
C86 C54 H54 120.0 . . ?
C108 C54 C86 120.0 . . ?
C108 C54 H54 120.0 . . ?
C196 C99 P016 121.3(10) . . ?
C196 C99 C130 120.0 . . ?
C130 C99 P016 118.5(10) . . ?
C99 C196 H196 120.0 . . ?
C252 C196 C99 120.0 . . ?
C252 C196 H196 120.0 . . ?
C196 C252 H252 120.0 . . ?
C196 C252 C171 120.0 . . ?
C171 C252 H252 120.0 . . ?
C252 C171 H171 120.0 . . ?
C162 C171 C252 120.0 . . ?
C162 C171 H171 120.0 . . ?
C171 C162 H162 120.0 . . ?
C171 C162 C130 120.0 . . ?
C130 C162 H162 120.0 . . ?
C99 C130 H130 120.0 . . ?
C162 C130 C99 120.0 . . ?
C162 C130 H130 120.0 . . ?
F7 C101 F13 106(3) . . ?
F7 C101 F29 108(3) . . ?
F7 C101 C60 113(2) . . ?
F13 C101 C60 110(2) . . ?
F29 C101 F13 106(2) . . ?
F29 C101 C60 113(2) . . ?
C95 C105 P017 116.9(9) . . ?
C95 C105 C167 120.0 . . ?
C167 C105 P017 123.1(9) . . ?
C105 C95 H95 120.0 . . ?
C105 C95 C282 120.0 . . ?
C282 C95 H95 120.0 . . ?
C95 C282 H282 120.0 . . ?
C195 C282 C95 120.0 . . ?
C195 C282 H282 120.0 . . ?
C282 C195 H195 120.0 . . ?
C282 C195 C201 120.0 . . ?
C201 C195 H195 120.0 . . ?
C195 C201 H201 120.0 . . ?
C167 C201 C195 120.0 . . ?
C167 C201 H201 120.0 . . ?
C105 C167 H167 120.0 . . ?
C201 C167 C105 120.0 . . ?
C201 C167 H167 120.0 . . ?
C158 C112 P00Y 120.9(10) . . ?
C158 C112 C19 120.0 . . ?
C19 C112 P00Y 119.1(10) . . ?
C112 C158 H158 120.0 . . ?
C112 C158 C218 120.0 . . ?
C218 C158 H158 120.0 . . ?
C158 C218 H218 120.0 . . ?
C207 C218 C158 120.0 . . ?
C207 C218 H218 120.0 . . ?
C218 C207 H207 120.0 . . ?
C218 C207 C68 120.0 . . ?
C68 C207 H207 120.0 . . ?
C207 C68 H68 120.0 . . ?
C207 C68 C19 120.0 . . ?
C19 C68 H68 120.0 . . ?
C112 C19 H19 120.0 . . ?
C68 C19 C112 120.0 . . ?
C68 C19 H19 120.0 . . ?
F6 C113 C58 117(2) . . ?
F6 C113 F35 111(3) . . ?
F6 C113 F44 105(3) . . ?
F35 C113 C58 113(2) . . ?
F35 C113 F44 99(2) . . ?
F44 C113 C58 110(2) . . ?
C132 C116 P010 116.1(11) . . ?
C132 C116 C184 120.0 . . ?
C184 C116 P010 123.8(11) . . ?
C116 C132 H132 120.0 . . ?
C116 C132 C188 120.0 . . ?
C188 C132 H132 120.0 . . ?
C132 C188 H188 120.0 . . ?
C132 C188 C217 120.0 . . ?
C217 C188 H188 120.0 . . ?
C188 C217 H217 120.0 . . ?
C256 C217 C188 120.0 . . ?
C256 C217 H217 120.0 . . ?
C217 C256 H256 120.0 . . ?
C217 C256 C184 120.0 . . ?
C184 C256 H256 120.0 . . ?
C116 C184 H184 120.0 . . ?
C256 C184 C116 120.0 . . ?
C256 C184 H184 120.0 . . ?
C209 C133 P019 124.3(13) . . ?
C209 C133 C205 120.0 . . ?
C205 C133 P019 115.5(13) . . ?
C133 C209 H209 120.0 . . ?
C133 C209 C180 120.0 . . ?
C180 C209 H209 120.0 . . ?
C209 C180 H180 120.0 . . ?
C335 C180 C209 120.0 . . ?
C335 C180 H180 120.0 . . ?
C180 C335 H335 120.0 . . ?
C180 C335 C280 120.0 . . ?
C280 C335 H335 120.0 . . ?
C335 C280 H280 120.0 . . ?
C335 C280 C205 120.0 . . ?
C205 C280 H280 120.0 . . ?
C133 C205 H205 120.0 . . ?
C280 C205 C133 120.0 . . ?
C280 C205 H205 120.0 . . ?
F3 C135 F20 107(2) . . ?
F3 C135 F23 103(2) . . ?
F3 C135 C53 116.9(19) . . ?
F20 C135 F23 102(2) . . ?
F20 C135 C53 115(2) . . ?
F23 C135 C53 112(2) . . ?
F4 C139 C109 112(2) . . ?
F4 C139 F2 105.7(19) . . ?
F2 C139 C109 108(2) . . ?
F38 C139 C109 114.0(18) . . ?
F38 C139 F4 108(2) . . ?
F38 C139 F2 108(2) . . ?
C235 C140 P010 122.1(10) . . ?
C235 C140 C79 120.0 . . ?
C79 C140 P010 117.9(10) . . ?
C140 C235 H235 120.0 . . ?
C200 C235 C140 120.0 . . ?
C200 C235 H235 120.0 . . ?
C235 C200 H200 120.0 . . ?
C235 C200 C219 120.0 . . ?
C219 C200 H200 120.0 . . ?
C200 C219 H219 120.0 . . ?
C97 C219 C200 120.0 . . ?
C97 C219 H219 120.0 . . ?
C219 C97 H97 120.0 . . ?
C79 C97 C219 120.0 . . ?
C79 C97 H97 120.0 . . ?
C140 C79 H79 120.0 . . ?
C97 C79 C140 120.0 . . ?
C97 C79 H79 120.0 . . ?
C199 C143 P018 122.8(12) . . ?
C199 C143 C234 120.0 . . ?
C234 C143 P018 117.1(12) . . ?
C143 C199 H199 120.0 . . ?
C143 C199 C232 120.0 . . ?
C232 C199 H199 120.0 . . ?
C199 C232 H232 120.0 . . ?
C199 C232 C316 120.0 . . ?
C316 C232 H232 120.0 . . ?
C232 C316 H316 120.0 . . ?
C268 C316 C232 120.0 . . ?
C268 C316 H316 120.0 . . ?
C316 C268 H268 120.0 . . ?
C234 C268 C316 120.0 . . ?
C234 C268 H268 120.0 . . ?
C143 C234 H234 120.0 . . ?
C268 C234 C143 120.0 . . ?
C268 C234 H234 120.0 . . ?
C123 C145 P018 119.0(10) . . ?
C123 C145 C177 120.0 . . ?
C177 C145 P018 120.9(10) . . ?
C145 C123 H123 120.0 . . ?
C121 C123 C145 120.0 . . ?
C121 C123 H123 120.0 . . ?
C123 C121 H121 120.0 . . ?
C123 C121 C182 120.0 . . ?
C182 C121 H121 120.0 . . ?
C121 C182 H182 120.0 . . ?
C121 C182 C249 120.0 . . ?
C249 C182 H182 120.0 . . ?
C182 C249 H249 120.0 . . ?
C182 C249 C177 120.0 . . ?
C177 C249 H249 120.0 . . ?
C145 C177 H177 120.0 . . ?
C249 C177 C145 120.0 . . ?
C249 C177 H177 120.0 . . ?
C213 C148 P01C 116.3(13) . . ?
C213 C148 C290 120.0 . . ?
C290 C148 P01C 123.2(13) . . ?
C148 C213 H213 120.0 . . ?
C148 C213 C194 120.0 . . ?
C194 C213 H213 120.0 . . ?
C213 C194 H194 120.0 . . ?
C283 C194 C213 120.0 . . ?
C283 C194 H194 120.0 . . ?
C194 C283 H283 120.0 . . ?
C194 C283 C5 120.0 . . ?
C5 C283 H283 120.0 . . ?
C283 C5 H5 120.0 . . ?
C283 C5 C290 120.0 . . ?
C290 C5 H5 120.0 . . ?
C148 C290 H290 120.0 . . ?
C5 C290 C148 120.0 . . ?
C5 C290 H290 120.0 . . ?
C226 C149 P011 116.6(10) . . ?
C226 C149 C159 120.0 . . ?
C159 C149 P011 123.3(10) . . ?
C149 C226 H226 120.0 . . ?
C149 C226 C214 120.0 . . ?
C214 C226 H226 120.0 . . ?
C226 C214 H214 120.0 . . ?
C228 C214 C226 120.0 . . ?
C228 C214 H214 120.0 . . ?
C214 C228 H228 120.0 . . ?
C214 C228 C114 120.0 . . ?
C114 C228 H228 120.0 . . ?
C228 C114 H114 120.0 . . ?
C228 C114 C159 120.0 . . ?
C159 C114 H114 120.0 . . ?
C149 C159 H159 120.0 . . ?
C114 C159 C149 120.0 . . ?
C114 C159 H159 120.0 . . ?
C78 C157 P00Y 117.4(10) . . ?
C78 C157 C222 120.0 . . ?
C222 C157 P00Y 122.5(10) . . ?
C157 C78 H78 120.0 . . ?
C178 C78 C157 120.0 . . ?
C178 C78 H78 120.0 . . ?
C78 C178 H178 120.0 . . ?
C78 C178 C229 120.0 . . ?
C229 C178 H178 120.0 . . ?
C178 C229 H229 120.0 . . ?
C319 C229 C178 120.0 . . ?
C319 C229 H229 120.0 . . ?
C229 C319 H319 120.0 . . ?
C229 C319 C222 120.0 . . ?
C222 C319 H319 120.0 . . ?
C157 C222 H222 120.0 . . ?
C319 C222 C157 120.0 . . ?
C319 C222 H222 120.0 . . ?
C174 C164 P016 124.3(11) . . ?
C174 C164 C240 120.0 . . ?
C240 C164 P016 115.6(11) . . ?
C164 C174 H174 120.0 . . ?
C208 C174 C164 120.0 . . ?
C208 C174 H174 120.0 . . ?
C174 C208 H208 120.0 . . ?
C174 C208 C293 120.0 . . ?
C293 C208 H208 120.0 . . ?
C208 C293 H293 120.0 . . ?
C208 C293 C364 120.0 . . ?
C364 C293 H293 120.0 . . ?
C293 C364 H364 120.0 . . ?
C240 C364 C293 120.0 . . ?
C240 C364 H364 120.0 . . ?
C164 C240 H240 120.0 . . ?
C364 C240 C164 120.0 . . ?
C364 C240 H240 120.0 . . ?
F150 C181 C82 117.0(19) . . ?
F152 C181 C82 120(2) . . ?
F152 C181 F150 110(3) . . ?
F152 C181 F190 99(2) . . ?
F190 C181 C82 108(2) . . ?
F190 C181 F150 98(2) . . ?
F83 C181 C82 113(2) . . ?
F83 C181 F195 92(3) . . ?
F195 C181 C82 111(2) . . ?
F199 C181 C82 114(2) . . ?
F199 C181 F83 115(3) . . ?
F199 C181 F195 110(3) . . ?
F12 C191 F28 107(3) . . ?
F12 C191 F48 109(3) . . ?
F12 C191 C115 116(2) . . ?
F28 C191 C115 110(2) . . ?
F48 C191 F28 104(2) . . ?
F48 C191 C115 110(3) . . ?
F39 C198 C74 117(2) . . ?
F39 C198 F137 100(3) . . ?
F109 C198 C74 119(3) . . ?
F109 C198 F39 114(3) . . ?
F109 C198 F137 96(3) . . ?
F137 C198 C74 107(3) . . ?
C251 C211 P01B 128.1(14) . . ?
C251 C211 C264 120.0 . . ?
C264 C211 P01B 111.9(14) . . ?
C211 C251 H251 120.0 . . ?
C271 C251 C211 120.0 . . ?
C271 C251 H251 120.0 . . ?
C251 C271 H271 120.0 . . ?
C285 C271 C251 120.0 . . ?
C285 C271 H271 120.0 . . ?
C271 C285 H285 120.0 . . ?
C303 C285 C271 120.0 . . ?
C303 C285 H285 120.0 . . ?
C285 C303 H303 120.0 . . ?
C285 C303 C264 120.0 . . ?
C264 C303 H303 120.0 . . ?
C211 C264 H264 120.0 . . ?
C303 C264 C211 120.0 . . ?
C303 C264 H264 120.0 . . ?
C309 C231 P01C 121.8(15) . . ?
C309 C231 C13 120.0 . . ?
C13 C231 P01C 117.2(15) . . ?
C231 C309 H309 120.0 . . ?
C244 C309 C231 120.0 . . ?
C244 C309 H309 120.0 . . ?
C309 C244 H244 120.0 . . ?
C309 C244 C7 120.0 . . ?
C7 C244 H244 120.0 . . ?
C244 C7 H7 120.0 . . ?
C247 C7 C244 120.0 . . ?
C247 C7 H7 120.0 . . ?
C7 C247 H247 120.0 . . ?
C7 C247 C13 120.0 . . ?
C13 C247 H247 120.0 . . ?
C231 C13 H13 120.0 . . ?
C247 C13 C231 120.0 . . ?
C247 C13 H13 120.0 . . ?
F5 C254 C179 112(3) . . ?
F36 C254 F5 106(3) . . ?
F36 C254 F50 102(3) . . ?
F36 C254 C179 116(3) . . ?
F50 C254 F5 106(3) . . ?
F50 C254 C179 113(3) . . ?
C102 C261 H261 120.0 . . ?
C102 C261 C216 120.0 . . ?
C216 C261 H261 120.0 . . ?
C261 C102 P01B 117.7(13) . . ?
C261 C102 C245 120.0 . . ?
C245 C102 P01B 121.9(13) . . ?
C102 C245 H245 120.0 . . ?
C102 C245 C11 120.0 . . ?
C11 C245 H245 120.0 . . ?
C245 C11 H11 120.0 . . ?
C308 C11 C245 120.0 . . ?
C308 C11 H11 120.0 . . ?
C11 C308 H308 120.0 . . ?
C11 C308 C216 120.0 . . ?
C216 C308 H308 120.0 . . ?
C261 C216 H216 120.0 . . ?
C308 C216 C261 120.0 . . ?
C308 C216 H216 120.0 . . ?
C138 C295 P01C 122.3(15) . . ?
C138 C295 C322 120.0 . . ?
C322 C295 P01C 117.6(15) . . ?
C295 C138 H138 120.0 . . ?
C295 C138 C14 120.0 . . ?
C14 C138 H138 120.0 . . ?
C138 C14 H14 120.0 . . ?
C288 C14 C138 120.0 . . ?
C288 C14 H14 120.0 . . ?
C14 C288 H288 120.0 . . ?
C324 C288 C14 120.0 . . ?
C324 C288 H288 120.0 . . ?
C288 C324 H324 120.0 . . ?
C322 C324 C288 120.0 . . ?
C322 C324 H324 120.0 . . ?
C295 C322 H322 120.0 . . ?
C324 C322 C295 120.0 . . ?
C324 C322 H322 120.0 . . ?
F8 C32 C125 111(2) . . ?
F8 C32 F15 104(2) . . ?
F224 C32 F8 109(3) . . ?
F224 C32 C125 115(3) . . ?
F224 C32 F15 108(3) . . ?
F15 C32 C125 109(2) . . ?
F16 C4 C52 114(2) . . ?
F16 C4 F14 107(2) . . ?
F55 C4 F16 105(3) . . ?
F55 C4 C52 115(2) . . ?
F55 C4 F14 104(3) . . ?
F14 C4 C52 110(3) . . ?
F11 C8 C46 113.5(17) . . ?
F175 C8 F11 103(2) . . ?
F175 C8 C46 114.6(18) . . ?
F17 C8 F11 106(2) . . ?
F17 C8 C46 116.5(18) . . ?
F17 C8 F175 101(2) . . ?
C259 C9 H9 120.0 . . ?
C259 C9 C189 120.0 . . ?
C189 C9 H9 120.0 . . ?
C9 C259 H259 120.0 . . ?
C10 C259 C9 120.0 . . ?
C10 C259 H259 120.0 . . ?
C259 C10 H10 120.0 . . ?
C259 C10 C227 120.0 . . ?
C227 C10 H10 120.0 . . ?
C10 C227 H227 120.0 . . ?
C15 C227 C10 120.0 . . ?
C15 C227 H227 120.0 . . ?
C227 C15 H15 120.0 . . ?
C227 C15 C189 120.0 . . ?
C189 C15 H15 120.0 . . ?
C9 C189 P01B 121.0(12) . . ?
C15 C189 P01B 119.0(12) . . ?
C15 C189 C9 120.0 . . ?

loop_
_geom_bond_atom_site_label_1
_geom_bond_atom_site_label_2
_geom_bond_distance
_geom_bond_site_symmetry_2
_geom_bond_publ_flag
Au01 Au03 2.7102(11) . ?
Au01 Au05 2.6767(11) . ?
Au01 Au07 2.6798(11) . ?
Au01 Au09 2.7047(11) . ?
Au01 Ag0B 2.7910(16) . ?
Au01 Ag0C 2.8520(16) . ?
Au01 Ag0E 2.7875(17) . ?
Au01 Ag0G 2.7624(17) . ?
Au01 Ag0I 2.8746(16) . ?
Au01 Ag0K 2.7482(16) . ?
Au01 Ag0M 2.8618(16) . ?
Au01 Ag0P 2.757(2) . ?
Au02 Au04 2.6999(12) . ?
Au02 Au06 2.6897(11) . ?
Au02 Au08 2.6755(11) . ?
Au02 Au0A 2.7030(11) . ?
Au02 Ag0B 2.7995(16) . ?
Au02 Ag0D 2.7830(17) . ?
Au02 Ag0F 2.8621(17) . ?
Au02 Ag0H 2.8754(16) . ?
Au02 Ag0J 2.7617(18) . ?
Au02 Ag0L 2.7506(16) . ?
Au02 Ag0N 2.8603(16) . ?
Au02 Ag0O 2.758(2) . ?
Au03 Au07 2.8854(11) . ?
Au03 Ag0C 2.8544(18) . ?
Au03 Ag0E 2.8836(18) . ?
Au03 Ag0M 2.8495(17) . ?
Au03 Ag0P 2.921(2) . ?
Au03 P010 2.284(6) . ?
Au04 Au08 2.8842(11) . ?
Au04 Ag0D 2.8665(17) . ?
Au04 Ag0F 2.8481(18) . ?
Au04 Ag0N 2.8572(17) . ?
Au04 Ag0O 2.927(2) . ?
Au04 P00Y 2.298(6) . ?
Au05 Au09 2.9331(11) . ?
Au05 Ag0G 2.9115(19) . ?
Au05 Ag0I 2.8356(19) . ?
Au05 Ag0M 2.8548(18) . ?
Au05 Ag0P 2.934(2) . ?
Au05 P017 2.286(6) . ?
Au06 Au0A 2.9285(11) . ?
Au06 Ag0H 2.8414(19) . ?
Au06 Ag0J 2.9151(19) . ?
Au06 Ag0N 2.8700(18) . ?
Au06 Ag0O 2.935(2) . ?
Au06 P013 2.288(6) . ?
Au07 Au09 2.9344(13) . ?
Au07 Ag0E 2.8969(19) . ?
Au07 Ag0K 2.8898(19) . ?
Au07 Ag0P 2.9300(19) . ?
Au07 P016 2.290(6) . ?
Au08 Au0A 2.9342(13) . ?
Au08 Ag0D 2.9119(19) . ?
Au08 Ag0L 2.901(2) . ?
Au08 Ag0O 2.9390(18) . ?
Au08 P011 2.292(6) . ?
Au09 Ag0G 2.9291(19) . ?
Au09 Ag0K 2.968(2) . ?
Au09 Ag0P 2.9047(19) . ?
Au09 P019 2.312(6) . ?
Au0A Ag0J 2.9153(19) . ?
Au0A Ag0L 2.967(2) . ?
Au0A Ag0O 2.939(2) . ?
Au0A P018 2.305(6) . ?
Ag0B Ag0C 2.8707(19) . ?
Ag0B Ag0D 2.850(2) . ?
Ag0B Ag0E 2.856(2) . ?
Ag0B Ag0F 2.8676(19) . ?
Ag0B Ag0G 2.908(2) . ?
Ag0B Ag0H 2.9125(19) . ?
Ag0B Ag0I 2.908(2) . ?
Ag0B Ag0J 2.912(2) . ?
Ag0B Ag0K 2.9209(19) . ?
Ag0B Ag0L 2.930(2) . ?
Ag0C Ag0E 2.9150(19) . ?
Ag0C Ag0H 2.928(2) . ?
Ag0C Ag0I 2.900(2) . ?
Ag0C Ag0M 2.956(2) . ?
Ag0C S00S 2.489(5) . ?
Ag0C Cl 2.700(5) . ?
Ag0D Ag0F 2.9243(19) . ?
Ag0D Ag0G 2.996(2) . ?
Ag0D Ag0L 2.905(2) . ?
Ag0D S00T 2.444(6) . ?
Ag0E Ag0J 2.973(2) . ?
Ag0E Ag0K 2.910(2) . ?
Ag0E S00W 2.463(6) . ?
Ag0F Ag0H 2.890(2) . ?
Ag0F Ag0I 2.927(2) . ?
Ag0F Ag0N 2.948(2) . ?
Ag0F S00V 2.478(6) . ?
Ag0F Cl1 2.713(5) . ?
Ag0G Ag0I 2.9631(19) . ?
Ag0G Ag0K 2.903(2) . ?
Ag0G S00T 2.467(6) . ?
Ag0H Ag0J 2.9733(19) . ?
Ag0H Ag0N 2.995(2) . ?
Ag0H S00S 2.484(6) . ?
Ag0H Cl1 2.712(5) . ?
Ag0I Ag0M 3.019(2) . ?
Ag0I S00V 2.476(6) . ?
Ag0I Cl 2.712(5) . ?
Ag0J Ag0L 2.897(2) . ?
Ag0J S00W 2.469(6) . ?
Ag0K Ag0L 3.056(3) . ?
Ag0K Cl00 2.452(5) . ?
Ag0L Cl00 2.447(6) . ?
Ag0M Ag0P 2.920(2) . ?
Ag0M Cl 2.669(6) . ?
Ag0M S012 2.459(7) . ?
Ag0N Ag0O 2.905(2) . ?
Ag0N Cl1 2.648(6) . ?
Ag0N S01A 2.454(7) . ?
Ag0O Cl3 2.465(7) . ?
Ag0P Cl2 2.459(7) . ?
Ag0Q S012 2.452(8) . ?
Ag0Q Cl2 2.619(7) . ?
Ag0Q P01B 2.383(10) . ?
Ag0R Cl3 2.597(7) . ?
Ag0R S01A 2.400(8) . ?
Ag0R P01C 2.400(10) . ?
S00S C33 1.783(10) . ?
S00T C27 1.776(9) . ?
S00V C1 1.791(10) . ?
S00W C41 1.789(10) . ?
P00Y C21 1.798(10) . ?
P00Y C112 1.787(13) . ?
P00Y C157 1.809(14) . ?
P010 C30 1.814(11) . ?
P010 C116 1.827(14) . ?
P010 C140 1.809(13) . ?
P011 C40 1.824(11) . ?
P011 C85 1.840(13) . ?
P011 C149 1.799(15) . ?
S012 C70 1.754(12) . ?
P013 C34 1.808(13) . ?
P013 C45 1.824(14) . ?
P013 C86 1.848(11) . ?
P016 C71 1.845(12) . ?
P016 C99 1.807(14) . ?
P016 C164 1.783(16) . ?
P017 C43 1.802(12) . ?
P017 C72 1.832(11) . ?
P017 C105 1.839(14) . ?
P018 C24 1.837(14) . ?
P018 C143 1.792(15) . ?
P018 C145 1.799(12) . ?
P019 C18 1.848(13) . ?
P019 C84 1.799(12) . ?
P019 C133 1.815(15) . ?
S01A C49 1.756(12) . ?
P01B C211 1.82(2) . ?
P01B C102 1.812(16) . ?
P01B C189 1.804(17) . ?
P01C C148 1.81(2) . ?
P01C C231 1.760(17) . ?
P01C C295 1.84(2) . ?
C27 C26 1.3900 . ?
C27 C55 1.3900 . ?
C26 H26 0.9500 . ?
C26 C109 1.3900 . ?
C109 C48 1.3900 . ?
C109 C139 1.49(3) . ?
C48 H48 0.9500 . ?
C48 C64 1.3900 . ?
C64 C55 1.3900 . ?
C64 C77 1.46(3) . ?
C55 H55 0.9500 . ?
F1 C77 1.30(3) . ?
F9 C77 1.32(3) . ?
F10 C77 1.35(3) . ?
F6 C113 1.24(3) . ?
F4 C139 1.29(3) . ?
F3 C135 1.30(3) . ?
F5 C254 1.36(4) . ?
F7 C101 1.30(3) . ?
F12 C191 1.28(3) . ?
F8 C32 1.35(3) . ?
F2 C139 1.35(3) . ?
F11 C8 1.304(10) . ?
F13 C101 1.35(3) . ?
F16 C4 1.32(3) . ?
C18 C12 1.3900 . ?
C18 C103 1.3900 . ?
C12 H12 0.9500 . ?
C12 C22 1.3900 . ?
C22 H22 0.9500 . ?
C22 C161 1.3900 . ?
C161 H161 0.9500 . ?
C161 C93 1.3900 . ?
C93 H93 0.9500 . ?
C93 C103 1.3900 . ?
C103 H103 0.9500 . ?
F20 C135 1.30(3) . ?
C21 C92 1.3900 . ?
C21 C129 1.3900 . ?
C92 H92 0.9500 . ?
C92 C65 1.3900 . ?
C65 H65 0.9500 . ?
C65 C124 1.3900 . ?
C124 H124 0.9500 . ?
C124 C166 1.3900 . ?
C166 H166 0.9500 . ?
C166 C129 1.3900 . ?
C129 H129 0.9500 . ?
F23 C135 1.37(3) . ?
C24 C110 1.3900 . ?
C24 C17 1.3900 . ?
C110 H110 0.9500 . ?
C110 C170 1.3900 . ?
C170 H170 0.9500 . ?
C170 C165 1.3900 . ?
C165 H165 0.9500 . ?
C165 C3 1.3900 . ?
C3 H3 0.9500 . ?
C3 C17 1.3900 . ?
C17 H17 0.9500 . ?
C1 C59 1.3900 . ?
C1 C61 1.3900 . ?
C59 H59 0.9500 . ?
C59 C53 1.3900 . ?
C53 C51 1.3900 . ?
C53 C135 1.43(3) . ?
C51 H51 0.9500 . ?
C51 C74 1.3900 . ?
C74 C61 1.3900 . ?
C74 C198 1.48(3) . ?
C61 H61 0.9500 . ?
F28 C191 1.34(3) . ?
F29 C101 1.32(3) . ?
C30 C187 1.3900 . ?
C30 C67 1.3900 . ?
C187 H187 0.9500 . ?
C187 C203 1.3900 . ?
C203 H203 0.9500 . ?
C203 C153 1.3900 . ?
C153 H153 0.9500 . ?
C153 C89 1.3900 . ?
C89 H89 0.9500 . ?
C89 C67 1.3900 . ?
C67 H67 0.9500 . ?
C33 C31 1.3900 . ?
C33 C47 1.3900 . ?
C31 H31 0.9500 . ?
C31 C82 1.3900 . ?
C82 C25 1.3900 . ?
C82 C181 1.48(2) . ?
C25 H25 0.9500 . ?
C25 C58 1.3900 . ?
C58 C47 1.3900 . ?
C58 C113 1.46(3) . ?
C47 H47 0.9500 . ?
C34 C42 1.3900 . ?
C34 C117 1.3900 . ?
C42 H42 0.9500 . ?
C42 C81 1.3900 . ?
C81 H81 0.9500 . ?
C81 C75 1.3900 . ?
C75 H75 0.9500 . ?
C75 C168 1.3900 . ?
C168 H168 0.9500 . ?
C168 C117 1.3900 . ?
C117 H117 0.9500 . ?
F35 C113 1.28(3) . ?
F36 C254 1.31(3) . ?
F38 C139 1.29(3) . ?
F39 C198 1.27(3) . ?
C40 C76 1.3900 . ?
C40 C57 1.3900 . ?
C76 H76 0.9500 . ?
C76 C96 1.3900 . ?
C96 H96 0.9500 . ?
C96 C88 1.3900 . ?
C88 H88 0.9500 . ?
C88 C134 1.3900 . ?
C134 H134 0.9500 . ?
C134 C57 1.3900 . ?
C57 H57 0.9500 . ?
C41 C6 1.3900 . ?
C41 C98 1.3900 . ?
C6 H6 0.9500 . ?
C6 C60 1.3900 . ?
C60 C91 1.3900 . ?
C60 C101 1.51(3) . ?
C91 H91 0.9500 . ?
C91 C52 1.3900 . ?
C52 C98 1.3900 . ?
C52 C4 1.45(3) . ?
C98 H98 0.9500 . ?
C43 C37 1.3900 . ?
C43 C122 1.3900 . ?
C37 H37 0.9500 . ?
C37 C63 1.3900 . ?
C63 H63 0.9500 . ?
C63 C20 1.3900 . ?
C20 H20 0.9500 . ?
C20 C16 1.3900 . ?
C16 H16 0.9500 . ?
C16 C122 1.3900 . ?
C122 H122 0.9500 . ?
F44 C113 1.35(3) . ?
C45 C87 1.3900 . ?
C45 C172 1.3900 . ?
C87 H87 0.9500 . ?
C87 C185 1.3900 . ?
C185 H185 0.9500 . ?
C185 C186 1.3900 . ?
C186 H186 0.9500 . ?
C186 C246 1.3900 . ?
C246 H246 0.9500 . ?
C246 C172 1.3900 . ?
C172 H172 0.9500 . ?
F48 C191 1.30(3) . ?
C49 C107 1.3900 . ?
C49 C66 1.3900 . ?
C107 H107 0.9500 . ?
C107 C125 1.3900 . ?
C125 C2 1.3900 . ?
C125 C32 1.50(3) . ?
C2 H2 0.9500 . ?
C2 C46 1.3900 . ?
C46 C66 1.3900 . ?
C46 C8 1.42(3) . ?
C66 H66 0.9500 . ?
F50 C254 1.31(4) . ?
F55 C4 1.32(3) . ?
C70 C120 1.3900 . ?
C70 C126 1.3900 . ?
C120 H120 0.9500 . ?
C120 C115 1.3900 . ?
C115 C90 1.3900 . ?
C115 C191 1.52(3) . ?
C90 H90 0.9500 . ?
C90 C179 1.3900 . ?
C179 C126 1.3900 . ?
C179 C254 1.41(3) . ?
C126 H126 0.9500 . ?
C71 C56 1.3900 . ?
C71 C131 1.3900 . ?
C56 H56 0.9500 . ?
C56 C142 1.3900 . ?
C142 H142 0.9500 . ?
C142 C136 1.3900 . ?
C136 H136 0.9500 . ?
C136 C141 1.3900 . ?
C141 H141 0.9500 . ?
C141 C131 1.3900 . ?
C131 H131 0.9500 . ?
C72 C62 1.3900 . ?
C72 C173 1.3900 . ?
C62 H62 0.9500 . ?
C62 C94 1.3900 . ?
C94 H94 0.9500 . ?
C94 C144 1.3900 . ?
C144 H144 0.9500 . ?
C144 C230 1.3900 . ?
C230 H230 0.9500 . ?
C230 C173 1.3900 . ?
C173 H173 0.9500 . ?
C84 C111 1.3900 . ?
C84 C118 1.3900 . ?
C111 H111 0.9500 . ?
C111 C221 1.3900 . ?
C221 H221 0.9500 . ?
C221 C192 1.3900 . ?
C192 H192 0.9500 . ?
C192 C169 1.3900 . ?
C169 H169 0.9500 . ?
C169 C118 1.3900 . ?
C118 H118 0.9500 . ?
C85 C106 1.3900 . ?
C85 C104 1.3900 . ?
C106 H106 0.9500 . ?
C106 C155 1.3900 . ?
C155 H155 0.9500 . ?
C155 C193 1.3900 . ?
C193 H193 0.9500 . ?
C193 C160 1.3900 . ?
C160 H160 0.9500 . ?
C160 C104 1.3900 . ?
C104 H104 0.9500 . ?
C86 C119 1.3900 . ?
C86 C54 1.3900 . ?
C119 H119 0.9500 . ?
C119 C279 1.3900 . ?
C279 H279 0.9500 . ?
C279 C128 1.3900 . ?
C128 H128 0.9500 . ?
C128 C108 1.3900 . ?
C108 H108 0.9500 . ?
C108 C54 1.3900 . ?
C54 H54 0.9500 . ?
C99 C196 1.3900 . ?
C99 C130 1.3900 . ?
C196 H196 0.9500 . ?
C196 C252 1.3900 . ?
C252 H252 0.9500 . ?
C252 C171 1.3900 . ?
C171 H171 0.9500 . ?
C171 C162 1.3900 . ?
C162 H162 0.9500 . ?
C162 C130 1.3900 . ?
C130 H130 0.9500 . ?
C105 C95 1.3900 . ?
C105 C167 1.3900 . ?
C95 H95 0.9500 . ?
C95 C282 1.3900 . ?
C282 H282 0.9500 . ?
C282 C195 1.3900 . ?
C195 H195 0.9500 . ?
C195 C201 1.3900 . ?
C201 H201 0.9500 . ?
C201 C167 1.3900 . ?
C167 H167 0.9500 . ?
F109 C198 1.25(3) . ?
C112 C158 1.3900 . ?
C112 C19 1.3900 . ?
C158 H158 0.9500 . ?
C158 C218 1.3900 . ?
C218 H218 0.9500 . ?
C218 C207 1.3900 . ?
C207 H207 0.9500 . ?
C207 C68 1.3900 . ?
C68 H68 0.9500 . ?
C68 C19 1.3900 . ?
C19 H19 0.9500 . ?
C116 C132 1.3900 . ?
C116 C184 1.3900 . ?
C132 H132 0.9500 . ?
C132 C188 1.3900 . ?
C188 H188 0.9500 . ?
C188 C217 1.3900 . ?
C217 H217 0.9500 . ?
C217 C256 1.3900 . ?
C256 H256 0.9500 . ?
C256 C184 1.3900 . ?
C184 H184 0.9500 . ?
C133 C209 1.3900 . ?
C133 C205 1.3900 . ?
C209 H209 0.9500 . ?
C209 C180 1.3900 . ?
C180 H180 0.9500 . ?
C180 C335 1.3900 . ?
C335 H335 0.9500 . ?
C335 C280 1.3900 . ?
C280 H280 0.9500 . ?
C280 C205 1.3900 . ?
C205 H205 0.9500 . ?
F137 C198 1.36(4) . ?
C140 C235 1.3900 . ?
C140 C79 1.3900 . ?
C235 H235 0.9500 . ?
C235 C200 1.3900 . ?
C200 H200 0.9500 . ?
C200 C219 1.3900 . ?
C219 H219 0.9500 . ?
C219 C97 1.3900 . ?
C97 H97 0.9500 . ?
C97 C79 1.3900 . ?
C79 H79 0.9500 . ?
C143 C199 1.3900 . ?
C143 C234 1.3900 . ?
C199 H199 0.9500 . ?
C199 C232 1.3900 . ?
C232 H232 0.9500 . ?
C232 C316 1.3900 . ?
C316 H316 0.9500 . ?
C316 C268 1.3900 . ?
C268 H268 0.9500 . ?
C268 C234 1.3900 . ?
C234 H234 0.9500 . ?
C145 C123 1.3900 . ?
C145 C177 1.3900 . ?
C123 H123 0.9500 . ?
C123 C121 1.3900 . ?
C121 H121 0.9500 . ?
C121 C182 1.3900 . ?
C182 H182 0.9500 . ?
C182 C249 1.3900 . ?
C249 H249 0.9500 . ?
C249 C177 1.3900 . ?
C177 H177 0.9500 . ?
C148 C213 1.3900 . ?
C148 C290 1.3900 . ?
C213 H213 0.9500 . ?
C213 C194 1.3900 . ?
C194 H194 0.9500 . ?
C194 C283 1.3900 . ?
C283 H283 0.9500 . ?
C283 C5 1.3900 . ?
C5 H5 0.9500 . ?
C5 C290 1.3900 . ?
C290 H290 0.9500 . ?
C149 C226 1.3900 . ?
C149 C159 1.3900 . ?
C226 H226 0.9500 . ?
C226 C214 1.3900 . ?
C214 H214 0.9500 . ?
C214 C228 1.3900 . ?
C228 H228 0.9500 . ?
C228 C114 1.3900 . ?
C114 H114 0.9500 . ?
C114 C159 1.3900 . ?
C159 H159 0.9500 . ?
F150 C181 1.301(6) . ?
F152 C181 1.298(6) . ?
C157 C78 1.3900 . ?
C157 C222 1.3900 . ?
C78 H78 0.9500 . ?
C78 C178 1.3900 . ?
C178 H178 0.9500 . ?
C178 C229 1.3900 . ?
C229 H229 0.9500 . ?
C229 C319 1.3900 . ?
C319 H319 0.9500 . ?
C319 C222 1.3900 . ?
C222 H222 0.9500 . ?
C164 C174 1.3900 . ?
C164 C240 1.3900 . ?
C174 H174 0.9500 . ?
C174 C208 1.3900 . ?
C208 H208 0.9500 . ?
C208 C293 1.3900 . ?
C293 H293 0.9500 . ?
C293 C364 1.3900 . ?
C364 H364 0.9500 . ?
C364 C240 1.3900 . ?
C240 H240 0.9500 . ?
F175 C8 1.301(10) . ?
C181 F190 1.301(6) . ?
C181 F83 1.300(10) . ?
C181 F195 1.302(10) . ?
C181 F199 1.295(10) . ?
C211 C251 1.3900 . ?
C211 C264 1.3900 . ?
C251 H251 0.9500 . ?
C251 C271 1.3900 . ?
C271 H271 0.9500 . ?
C271 C285 1.3900 . ?
C285 H285 0.9500 . ?
C285 C303 1.3900 . ?
C303 H303 0.9500 . ?
C303 C264 1.3900 . ?
C264 H264 0.9500 . ?
F224 C32 1.29(4) . ?
C231 C309 1.3900 . ?
C231 C13 1.3900 . ?
C309 H309 0.9500 . ?
C309 C244 1.3900 . ?
C244 H244 0.9500 . ?
C244 C7 1.3900 . ?
C7 H7 0.9500 . ?
C7 C247 1.3900 . ?
C247 H247 0.9500 . ?
C247 C13 1.3900 . ?
C13 H13 0.9500 . ?
C261 H261 0.9500 . ?
C261 C102 1.3900 . ?
C261 C216 1.3900 . ?
C102 C245 1.3900 . ?
C245 H245 0.9500 . ?
C245 C11 1.3900 . ?
C11 H11 0.9500 . ?
C11 C308 1.3900 . ?
C308 H308 0.9500 . ?
C308 C216 1.3900 . ?
C216 H216 0.9500 . ?
C295 C138 1.3900 . ?
C295 C322 1.3900 . ?
C138 H138 0.9500 . ?
C138 C14 1.3900 . ?
C14 H14 0.9500 . ?
C14 C288 1.3900 . ?
C288 H288 0.9500 . ?
C288 C324 1.3900 . ?
C324 H324 0.9500 . ?
C324 C322 1.3900 . ?
C322 H322 0.9500 . ?
F15 C32 1.36(3) . ?
F14 C4 1.34(4) . ?
F17 C8 1.301(10) . ?
C9 H9 0.9500 . ?
C9 C259 1.3900 . ?
C9 C189 1.3900 . ?
C259 H259 0.9500 . ?
C259 C10 1.3900 . ?
C10 H10 0.9500 . ?
C10 C227 1.3900 . ?
C227 H227 0.9500 . ?
C227 C15 1.3900 . ?
C15 H15 0.9500 . ?
C15 C189 1.3900 . ?

loop_
_geom_torsion_atom_site_label_1
_geom_torsion_atom_site_label_2
_geom_torsion_atom_site_label_3
_geom_torsion_atom_site_label_4
_geom_torsion
_geom_torsion_site_symmetry_1
_geom_torsion_site_symmetry_2
_geom_torsion_site_symmetry_3
_geom_torsion_site_symmetry_4
_geom_torsion_publ_flag
Au03 P010 C30 C187 -124.1(9) . . . . ?
Au03 P010 C30 C67 54.3(10) . . . . ?
Au03 P010 C116 C132 55.6(11) . . . . ?
Au03 P010 C116 C184 -121.2(10) . . . . ?
Au03 P010 C140 C235 -179.6(8) . . . . ?
Au03 P010 C140 C79 -0.3(12) . . . . ?
Au04 P00Y C21 C92 51.5(10) . . . . ?
Au04 P00Y C21 C129 -124.4(8) . . . . ?
Au04 P00Y C112 C158 -174.5(8) . . . . ?
Au04 P00Y C112 C19 5.9(12) . . . . ?
Au04 P00Y C157 C78 48.5(10) . . . . ?
Au04 P00Y C157 C222 -129.2(9) . . . . ?
Au05 P017 C43 C37 64.1(9) . . . . ?
Au05 P017 C43 C122 -118.9(9) . . . . ?
Au05 P017 C72 C62 32.9(12) . . . . ?
Au05 P017 C72 C173 -148.0(8) . . . . ?
Au05 P017 C105 C95 21.8(12) . . . . ?
Au05 P017 C105 C167 -155.4(9) . . . . ?
Au06 P013 C34 C42 62.2(9) . . . . ?
Au06 P013 C34 C117 -120.3(8) . . . . ?
Au06 P013 C45 C87 -156.7(9) . . . . ?
Au06 P013 C45 C172 18.4(12) . . . . ?
Au06 P013 C86 C119 -143.8(8) . . . . ?
Au06 P013 C86 C54 36.8(11) . . . . ?
Au07 P016 C71 C56 16.4(11) . . . . ?
Au07 P016 C71 C131 -168.0(7) . . . . ?
Au07 P016 C99 C196 -153.7(8) . . . . ?
Au07 P016 C99 C130 31.1(12) . . . . ?
Au07 P016 C164 C174 -118.9(12) . . . . ?
Au07 P016 C164 C240 57.3(12) . . . . ?
Au08 P011 C40 C76 -167.0(7) . . . . ?
Au08 P011 C40 C57 14.4(11) . . . . ?
Au08 P011 C85 C106 -154.0(7) . . . . ?
Au08 P011 C85 C104 29.0(10) . . . . ?
Au08 P011 C149 C226 53.5(11) . . . . ?
Au08 P011 C149 C159 -124.0(10) . . . . ?
Au09 P019 C18 C12 42.3(10) . . . . ?
Au09 P019 C18 C103 -133.3(8) . . . . ?
Au09 P019 C84 C111 -152.2(8) . . . . ?
Au09 P019 C84 C118 30.7(13) . . . . ?
Au09 P019 C133 C209 -119.6(10) . . . . ?
Au09 P019 C133 C205 66.0(10) . . . . ?
Au0A P018 C24 C110 -135.2(8) . . . . ?
Au0A P018 C24 C17 40.6(11) . . . . ?
Au0A P018 C143 C199 -120.5(10) . . . . ?
Au0A P018 C143 C234 62.3(11) . . . . ?
Au0A P018 C145 C123 32.5(13) . . . . ?
Au0A P018 C145 C177 -152.2(9) . . . . ?
Ag0C S00S C33 C31 -125.8(8) . . . . ?
Ag0C S00S C33 C47 53.3(10) . . . . ?
Ag0D S00T C27 C26 97.4(7) . . . . ?
Ag0D S00T C27 C55 -85.3(8) . . . . ?
Ag0E S00W C41 C6 -82.5(9) . . . . ?
Ag0E S00W C41 C98 100.2(8) . . . . ?
Ag0F S00V C1 C59 54.8(10) . . . . ?
Ag0F S00V C1 C61 -123.0(8) . . . . ?
Ag0G S00T C27 C26 176.7(6) . . . . ?
Ag0G S00T C27 C55 -6.0(10) . . . . ?
Ag0H S00S C33 C31 157.3(7) . . . . ?
Ag0H S00S C33 C47 -23.7(11) . . . . ?
Ag0I S00V C1 C59 -22.4(11) . . . . ?
Ag0I S00V C1 C61 159.8(8) . . . . ?
Ag0J S00W C41 C6 -4.3(11) . . . . ?
Ag0J S00W C41 C98 178.4(7) . . . . ?
Ag0M S012 C70 C120 55.9(10) . . . . ?
Ag0M S012 C70 C126 -125.1(9) . . . . ?
Ag0N S01A C49 C107 -125.1(8) . . . . ?
Ag0N S01A C49 C66 56.2(10) . . . . ?
Ag0Q S012 C70 C120 -162.4(7) . . . . ?
Ag0Q S012 C70 C126 16.6(11) . . . . ?
Ag0Q P01B C211 C251 131.0(10) . . . . ?
Ag0Q P01B C211 C264 -46.8(10) . . . . ?
Ag0Q P01B C102 C261 -29.6(15) . . . . ?
Ag0Q P01B C102 C245 157.5(10) . . . . ?
Ag0Q P01B C189 C9 146.1(9) . . . . ?
Ag0Q P01B C189 C15 -34.6(10) . . . . ?
Ag0R S01A C49 C107 24.5(11) . . . . ?
Ag0R S01A C49 C66 -154.2(7) . . . . ?
Ag0R P01C C148 C213 33.1(17) . . . . ?
Ag0R P01C C148 C290 -154.6(10) . . . . ?
Ag0R P01C C231 C309 -105.5(11) . . . . ?
Ag0R P01C C231 C13 63.0(13) . . . . ?
Ag0R P01C C295 C138 -153.7(9) . . . . ?
Ag0R P01C C295 C322 23.4(13) . . . . ?
S00S C33 C31 C82 179.1(11) . . . . ?
S00S C33 C47 C58 -179.0(12) . . . . ?
S00T C27 C26 C109 177.4(11) . . . . ?
S00T C27 C55 C64 -177.3(11) . . . . ?
S00V C1 C59 C53 -177.8(13) . . . . ?
S00V C1 C61 C74 178.0(12) . . . . ?
S00W C41 C6 C60 -177.2(12) . . . . ?
S00W C41 C98 C52 177.3(11) . . . . ?
P00Y C21 C92 C65 -176.0(12) . . . . ?
P00Y C21 C129 C166 175.8(12) . . . . ?
P00Y C112 C158 C218 -179.6(13) . . . . ?
P00Y C112 C19 C68 179.6(13) . . . . ?
P00Y C157 C78 C178 -177.8(13) . . . . ?
P00Y C157 C222 C319 177.7(13) . . . . ?
P010 C30 C187 C203 178.3(13) . . . . ?
P010 C30 C67 C89 -178.4(13) . . . . ?
P010 C116 C132 C188 -176.9(12) . . . . ?
P010 C116 C184 C256 176.7(13) . . . . ?
P010 C140 C235 C200 179.3(13) . . . . ?
P010 C140 C79 C97 -179.3(12) . . . . ?
P011 C40 C76 C96 -178.6(12) . . . . ?
P011 C40 C57 C134 178.6(12) . . . . ?
P011 C85 C106 C155 -177.0(11) . . . . ?
P011 C85 C104 C160 177.0(11) . . . . ?
P011 C149 C226 C214 -177.6(14) . . . . ?
P011 C149 C159 C114 177.4(15) . . . . ?
S012 C70 C120 C115 179.1(12) . . . . ?
S012 C70 C126 C179 -179.0(12) . . . . ?
P013 C34 C42 C81 177.6(11) . . . . ?
P013 C34 C117 C168 -177.5(12) . . . . ?
P013 C45 C87 C185 175.0(14) . . . . ?
P013 C45 C172 C246 -175.2(13) . . . . ?
P013 C86 C119 C279 -179.3(13) . . . . ?
P013 C86 C54 C108 179.4(12) . . . . ?
P016 C71 C56 C142 175.7(12) . . . . ?
P016 C71 C131 C141 -175.5(12) . . . . ?
P016 C99 C196 C252 -175.1(13) . . . . ?
P016 C99 C130 C162 175.3(12) . . . . ?
P016 C164 C174 C208 176.0(16) . . . . ?
P016 C164 C240 C364 -176.4(15) . . . . ?
P017 C43 C37 C63 177.1(12) . . . . ?
P017 C43 C122 C16 -177.0(12) . . . . ?
P017 C72 C62 C94 179.1(12) . . . . ?
P017 C72 C173 C230 -179.1(13) . . . . ?
P017 C105 C95 C282 -177.3(13) . . . . ?
P017 C105 C167 C201 177.1(13) . . . . ?
P018 C24 C110 C170 175.8(13) . . . . ?
P018 C24 C17 C3 -175.9(13) . . . . ?
P018 C143 C199 C232 -177.1(14) . . . . ?
P018 C143 C234 C268 177.3(14) . . . . ?
P018 C145 C123 C121 175.4(14) . . . . ?
P018 C145 C177 C249 -175.3(14) . . . . ?
P019 C18 C12 C22 -175.8(13) . . . . ?
P019 C18 C103 C93 175.5(14) . . . . ?
P019 C84 C111 C221 -177.1(13) . . . . ?
P019 C84 C118 C169 177.1(13) . . . . ?
P019 C133 C209 C180 -174.2(14) . . . . ?
P019 C133 C205 C280 174.7(13) . . . . ?
S01A C49 C107 C125 -178.7(12) . . . . ?
S01A C49 C66 C46 178.7(12) . . . . ?
P01B C211 C251 C271 -177.6(15) . . . . ?
P01B C211 C264 C303 178.0(13) . . . . ?
P01B C102 C245 C11 172.8(17) . . . . ?
P01C C148 C213 C194 172.5(17) . . . . ?
P01C C148 C290 C5 -172.0(19) . . . . ?
P01C C231 C309 C244 168.1(15) . . . . ?
P01C C231 C13 C247 -168.7(15) . . . . ?
P01C C295 C138 C14 177.1(16) . . . . ?
P01C C295 C322 C324 -177.2(15) . . . . ?
C27 C26 C109 C48 0.0 . . . . ?
C27 C26 C109 C139 -177.8(18) . . . . ?
C26 C27 C55 C64 0.0 . . . . ?
C26 C109 C48 C64 0.0 . . . . ?
C26 C109 C139 F4 -155.5(16) . . . . ?
C26 C109 C139 F2 88.1(19) . . . . ?
C26 C109 C139 F38 -32(3) . . . . ?
C109 C48 C64 C55 0.0 . . . . ?
C109 C48 C64 C77 177.0(17) . . . . ?
C48 C109 C139 F4 27(3) . . . . ?
C48 C109 C139 F2 -90(2) . . . . ?
C48 C109 C139 F38 150.4(18) . . . . ?
C48 C64 C55 C27 0.0 . . . . ?
C48 C64 C77 F1 169.2(16) . . . . ?
C48 C64 C77 F9 -68(2) . . . . ?
C48 C64 C77 F10 51(3) . . . . ?
C55 C27 C26 C109 0.0 . . . . ?
C55 C64 C77 F1 -14(3) . . . . ?
C55 C64 C77 F9 109(2) . . . . ?
C55 C64 C77 F10 -132.3(18) . . . . ?
C77 C64 C55 C27 -176.9(18) . . . . ?
C18 P019 C84 C111 83.1(12) . . . . ?
C18 P019 C84 C118 -94.0(12) . . . . ?
C18 P019 C133 C209 3.7(13) . . . . ?
C18 P019 C133 C205 -170.7(9) . . . . ?
C18 C12 C22 C161 0.0 . . . . ?
C12 C18 C103 C93 0.0 . . . . ?
C12 C22 C161 C93 0.0 . . . . ?
C22 C161 C93 C103 0.0 . . . . ?
C161 C93 C103 C18 0.0 . . . . ?
C103 C18 C12 C22 0.0 . . . . ?
C21 P00Y C112 C158 -53.8(11) . . . . ?
C21 P00Y C112 C19 126.6(10) . . . . ?
C21 P00Y C157 C78 -71.4(11) . . . . ?
C21 P00Y C157 C222 110.8(11) . . . . ?
C21 C92 C65 C124 0.0 . . . . ?
C92 C21 C129 C166 0.0 . . . . ?
C92 C65 C124 C166 0.0 . . . . ?
C65 C124 C166 C129 0.0 . . . . ?
C124 C166 C129 C21 0.0 . . . . ?
C129 C21 C92 C65 0.0 . . . . ?
C24 P018 C143 C199 2.3(13) . . . . ?
C24 P018 C143 C234 -174.9(9) . . . . ?
C24 P018 C145 C123 -93.7(12) . . . . ?
C24 P018 C145 C177 81.7(12) . . . . ?
C24 C110 C170 C165 0.0 . . . . ?
C110 C24 C17 C3 0.0 . . . . ?
C110 C170 C165 C3 0.0 . . . . ?
C170 C165 C3 C17 0.0 . . . . ?
C165 C3 C17 C24 0.0 . . . . ?
C17 C24 C110 C170 0.0 . . . . ?
C1 C59 C53 C51 0.0 . . . . ?
C1 C59 C53 C135 179(2) . . . . ?
C59 C1 C61 C74 0.0 . . . . ?
C59 C53 C51 C74 0.0 . . . . ?
C59 C53 C135 F3 -8(4) . . . . ?
C59 C53 C135 F20 -134.8(19) . . . . ?
C59 C53 C135 F23 110(2) . . . . ?
C53 C51 C74 C61 0.0 . . . . ?
C53 C51 C74 C198 -173(2) . . . . ?
C51 C53 C135 F3 171(2) . . . . ?
C51 C53 C135 F20 44(3) . . . . ?
C51 C53 C135 F23 -71(3) . . . . ?
C51 C74 C61 C1 0.0 . . . . ?
C51 C74 C198 F39 156(3) . . . . ?
C51 C74 C198 F109 14(4) . . . . ?
C51 C74 C198 F137 -93(2) . . . . ?
C61 C1 C59 C53 0.0 . . . . ?
C61 C74 C198 F39 -17(5) . . . . ?
C61 C74 C198 F109 -159(3) . . . . ?
C61 C74 C198 F137 94(2) . . . . ?
C30 P010 C116 C132 -63.8(12) . . . . ?
C30 P010 C116 C184 119.4(11) . . . . ?
C30 P010 C140 C235 -59.0(11) . . . . ?
C30 P010 C140 C79 120.3(10) . . . . ?
C30 C187 C203 C153 0.0 . . . . ?
C187 C30 C67 C89 0.0 . . . . ?
C187 C203 C153 C89 0.0 . . . . ?
C203 C153 C89 C67 0.0 . . . . ?
C153 C89 C67 C30 0.0 . . . . ?
C67 C30 C187 C203 0.0 . . . . ?
C33 C31 C82 C25 0.0 . . . . ?
C33 C31 C82 C181 179.5(18) . . . . ?
C31 C33 C47 C58 0.0 . . . . ?
C31 C82 C25 C58 0.0 . . . . ?
C31 C82 C181 F150 23(3) . . . . ?
C31 C82 C181 F152 160(2) . . . . ?
C31 C82 C181 F190 -86.7(18) . . . . ?
C31 C82 C181 F83 100(2) . . . . ?
C31 C82 C181 F195 -158(3) . . . . ?
C31 C82 C181 F199 -33(4) . . . . ?
C82 C25 C58 C47 0.0 . . . . ?
C82 C25 C58 C113 177(2) . . . . ?
C25 C82 C181 F150 -158(2) . . . . ?
C25 C82 C181 F152 -20(3) . . . . ?
C25 C82 C181 F190 92.8(18) . . . . ?
C25 C82 C181 F83 -80(2) . . . . ?
C25 C82 C181 F195 22(3) . . . . ?
C25 C82 C181 F199 147(3) . . . . ?
C25 C58 C47 C33 0.0 . . . . ?
C25 C58 C113 F6 177(2) . . . . ?
C25 C58 C113 F35 -52(3) . . . . ?
C25 C58 C113 F44 58(3) . . . . ?
C47 C33 C31 C82 0.0 . . . . ?
C47 C58 C113 F6 -6(4) . . . . ?
C47 C58 C113 F35 125(2) . . . . ?
C47 C58 C113 F44 -125.0(18) . . . . ?
C34 P013 C45 C87 76.6(12) . . . . ?
C34 P013 C45 C172 -108.3(11) . . . . ?
C34 P013 C86 C119 -22.5(12) . . . . ?
C34 P013 C86 C54 158.2(10) . . . . ?
C34 C42 C81 C75 0.0 . . . . ?
C42 C34 C117 C168 0.0 . . . . ?
C42 C81 C75 C168 0.0 . . . . ?
C81 C75 C168 C117 0.0 . . . . ?
C75 C168 C117 C34 0.0 . . . . ?
C117 C34 C42 C81 0.0 . . . . ?
C40 P011 C85 C106 80.3(11) . . . . ?
C40 P011 C85 C104 -96.7(9) . . . . ?
C40 P011 C149 C226 178.6(10) . . . . ?
C40 P011 C149 C159 1.1(13) . . . . ?
C40 C76 C96 C88 0.0 . . . . ?
C76 C40 C57 C134 0.0 . . . . ?
C76 C96 C88 C134 0.0 . . . . ?
C96 C88 C134 C57 0.0 . . . . ?
C88 C134 C57 C40 0.0 . . . . ?
C57 C40 C76 C96 0.0 . . . . ?
C41 C6 C60 C91 0.0 . . . . ?
C41 C6 C60 C101 178(2) . . . . ?
C6 C41 C98 C52 0.0 . . . . ?
C6 C60 C91 C52 0.0 . . . . ?
C6 C60 C101 F7 -5(3) . . . . ?
C6 C60 C101 F13 -124(2) . . . . ?
C6 C60 C101 F29 118(2) . . . . ?
C60 C91 C52 C98 0.0 . . . . ?
C60 C91 C52 C4 179(2) . . . . ?
C91 C60 C101 F7 173.5(18) . . . . ?
C91 C60 C101 F13 55(3) . . . . ?
C91 C60 C101 F29 -63(3) . . . . ?
C91 C52 C98 C41 0.0 . . . . ?
C91 C52 C4 F16 28(4) . . . . ?
C91 C52 C4 F55 150(2) . . . . ?
C91 C52 C4 F14 -93(2) . . . . ?
C98 C41 C6 C60 0.0 . . . . ?
C98 C52 C4 F16 -153(2) . . . . ?
C98 C52 C4 F55 -31(3) . . . . ?
C98 C52 C4 F14 86(3) . . . . ?
C43 P017 C72 C62 153.0(10) . . . . ?
C43 P017 C72 C173 -27.9(12) . . . . ?
C43 P017 C105 C95 -102.2(11) . . . . ?
C43 P017 C105 C167 80.6(12) . . . . ?
C43 C37 C63 C20 0.0 . . . . ?
C37 C43 C122 C16 0.0 . . . . ?
C37 C63 C20 C16 0.0 . . . . ?
C63 C20 C16 C122 0.0 . . . . ?
C20 C16 C122 C43 0.0 . . . . ?
C122 C43 C37 C63 0.0 . . . . ?
C45 P013 C34 C42 -169.5(9) . . . . ?
C45 P013 C34 C117 8.0(11) . . . . ?
C45 P013 C86 C119 90.5(11) . . . . ?
C45 P013 C86 C54 -88.8(11) . . . . ?
C45 C87 C185 C186 0.0 . . . . ?
C87 C45 C172 C246 0.0 . . . . ?
C87 C185 C186 C246 0.0 . . . . ?
C185 C186 C246 C172 0.0 . . . . ?
C186 C246 C172 C45 0.0 . . . . ?
C172 C45 C87 C185 0.0 . . . . ?
C49 C107 C125 C2 0.0 . . . . ?
C49 C107 C125 C32 -175(2) . . . . ?
C107 C49 C66 C46 0.0 . . . . ?
C107 C125 C2 C46 0.0 . . . . ?
C107 C125 C32 F8 91(3) . . . . ?
C107 C125 C32 F224 -34(3) . . . . ?
C107 C125 C32 F15 -155.3(18) . . . . ?
C125 C2 C46 C66 0.0 . . . . ?
C125 C2 C46 C8 -179.0(17) . . . . ?
C2 C125 C32 F8 -84(3) . . . . ?
C2 C125 C32 F224 152(2) . . . . ?
C2 C125 C32 F15 30(3) . . . . ?
C2 C46 C66 C49 0.0 . . . . ?
C2 C46 C8 F11 127.8(16) . . . . ?
C2 C46 C8 F175 -113.6(18) . . . . ?
C2 C46 C8 F17 4(2) . . . . ?
C66 C49 C107 C125 0.0 . . . . ?
C66 C46 C8 F11 -51(2) . . . . ?
C66 C46 C8 F175 67(2) . . . . ?
C66 C46 C8 F17 -175.0(15) . . . . ?
C70 C120 C115 C90 0.0 . . . . ?
C70 C120 C115 C191 174.6(19) . . . . ?
C120 C70 C126 C179 0.0 . . . . ?
C120 C115 C90 C179 0.0 . . . . ?
C120 C115 C191 F12 -51(3) . . . . ?
C120 C115 C191 F28 -172.4(16) . . . . ?
C120 C115 C191 F48 74(2) . . . . ?
C115 C90 C179 C126 0.0 . . . . ?
C115 C90 C179 C254 175(2) . . . . ?
C90 C115 C191 F12 124(2) . . . . ?
C90 C115 C191 F28 2(3) . . . . ?
C90 C115 C191 F48 -112(2) . . . . ?
C90 C179 C126 C70 0.0 . . . . ?
C90 C179 C254 F5 -88(3) . . . . ?
C90 C179 C254 F36 34(4) . . . . ?
C90 C179 C254 F50 152(2) . . . . ?
C126 C70 C120 C115 0.0 . . . . ?
C126 C179 C254 F5 87(3) . . . . ?
C126 C179 C254 F36 -151(2) . . . . ?
C126 C179 C254 F50 -32(4) . . . . ?
C71 P016 C99 C196 80.8(11) . . . . ?
C71 P016 C99 C130 -94.4(11) . . . . ?
C71 P016 C164 C174 6.2(15) . . . . ?
C71 P016 C164 C240 -177.6(11) . . . . ?
C71 C56 C142 C136 0.0 . . . . ?
C56 C71 C131 C141 0.0 . . . . ?
C56 C142 C136 C141 0.0 . . . . ?
C142 C136 C141 C131 0.0 . . . . ?
C136 C141 C131 C71 0.0 . . . . ?
C131 C71 C56 C142 0.0 . . . . ?
C72 P017 C43 C37 -58.1(10) . . . . ?
C72 P017 C43 C122 118.9(10) . . . . ?
C72 P017 C105 C95 148.5(10) . . . . ?
C72 P017 C105 C167 -28.7(12) . . . . ?
C72 C62 C94 C144 0.0 . . . . ?
C62 C72 C173 C230 0.0 . . . . ?
C62 C94 C144 C230 0.0 . . . . ?
C94 C144 C230 C173 0.0 . . . . ?
C144 C230 C173 C72 0.0 . . . . ?
C173 C72 C62 C94 0.0 . . . . ?
C84 P019 C18 C12 170.4(9) . . . . ?
C84 P019 C18 C103 -5.2(12) . . . . ?
C84 P019 C133 C209 111.8(12) . . . . ?
C84 P019 C133 C205 -62.6(11) . . . . ?
C84 C111 C221 C192 0.0 . . . . ?
C111 C84 C118 C169 0.0 . . . . ?
C111 C221 C192 C169 0.0 . . . . ?
C221 C192 C169 C118 0.0 . . . . ?
C192 C169 C118 C84 0.0 . . . . ?
C118 C84 C111 C221 0.0 . . . . ?
C85 P011 C40 C76 -41.5(11) . . . . ?
C85 P011 C40 C57 139.9(9) . . . . ?
C85 P011 C149 C226 -71.2(11) . . . . ?
C85 P011 C149 C159 111.3(12) . . . . ?
C85 C106 C155 C193 0.0 . . . . ?
C106 C85 C104 C160 0.0 . . . . ?
C106 C155 C193 C160 0.0 . . . . ?
C155 C193 C160 C104 0.0 . . . . ?
C193 C160 C104 C85 0.0 . . . . ?
C104 C85 C106 C155 0.0 . . . . ?
C86 P013 C34 C42 -60.3(10) . . . . ?
C86 P013 C34 C117 117.2(10) . . . . ?
C86 P013 C45 C87 -31.7(12) . . . . ?
C86 P013 C45 C172 143.5(11) . . . . ?
C86 C119 C279 C128 0.0 . . . . ?
C119 C86 C54 C108 0.0 . . . . ?
C119 C279 C128 C108 0.0 . . . . ?
C279 C128 C108 C54 0.0 . . . . ?
C128 C108 C54 C86 0.0 . . . . ?
C54 C86 C119 C279 0.0 . . . . ?
C99 P016 C71 C56 141.7(10) . . . . ?
C99 P016 C71 C131 -42.7(11) . . . . ?
C99 P016 C164 C174 117.0(13) . . . . ?
C99 P016 C164 C240 -66.8(12) . . . . ?
C99 C196 C252 C171 0.0 . . . . ?
C196 C99 C130 C162 0.0 . . . . ?
C196 C252 C171 C162 0.0 . . . . ?
C252 C171 C162 C130 0.0 . . . . ?
C171 C162 C130 C99 0.0 . . . . ?
C130 C99 C196 C252 0.0 . . . . ?
C101 C60 C91 C52 -178.4(19) . . . . ?
C105 P017 C43 C37 -168.7(9) . . . . ?
C105 P017 C43 C122 8.3(11) . . . . ?
C105 P017 C72 C62 -95.1(11) . . . . ?
C105 P017 C72 C173 84.0(11) . . . . ?
C105 C95 C282 C195 0.0 . . . . ?
C95 C105 C167 C201 0.0 . . . . ?
C95 C282 C195 C201 0.0 . . . . ?
C282 C195 C201 C167 0.0 . . . . ?
C195 C201 C167 C105 0.0 . . . . ?
C167 C105 C95 C282 0.0 . . . . ?
C112 P00Y C21 C92 -73.7(11) . . . . ?
C112 P00Y C21 C129 110.4(11) . . . . ?
C112 P00Y C157 C78 177.7(9) . . . . ?
C112 P00Y C157 C222 -0.1(13) . . . . ?
C112 C158 C218 C207 0.0 . . . . ?
C158 C112 C19 C68 0.0 . . . . ?
C158 C218 C207 C68 0.0 . . . . ?
C218 C207 C68 C19 0.0 . . . . ?
C207 C68 C19 C112 0.0 . . . . ?
C19 C112 C158 C218 0.0 . . . . ?
C113 C58 C47 C33 -178(2) . . . . ?
C116 P010 C30 C187 -3.8(12) . . . . ?
C116 P010 C30 C67 174.6(10) . . . . ?
C116 P010 C140 C235 54.2(11) . . . . ?
C116 P010 C140 C79 -126.5(10) . . . . ?
C116 C132 C188 C217 0.0 . . . . ?
C132 C116 C184 C256 0.0 . . . . ?
C132 C188 C217 C256 0.0 . . . . ?
C188 C217 C256 C184 0.0 . . . . ?
C217 C256 C184 C116 0.0 . . . . ?
C184 C116 C132 C188 0.0 . . . . ?
C133 P019 C18 C12 -81.2(11) . . . . ?
C133 P019 C18 C103 103.2(11) . . . . ?
C133 P019 C84 C111 -26.8(13) . . . . ?
C133 P019 C84 C118 156.1(11) . . . . ?
C133 C209 C180 C335 0.0 . . . . ?
C209 C133 C205 C280 0.0 . . . . ?
C209 C180 C335 C280 0.0 . . . . ?
C180 C335 C280 C205 0.0 . . . . ?
C335 C280 C205 C133 0.0 . . . . ?
C205 C133 C209 C180 0.0 . . . . ?
C135 C53 C51 C74 -179(2) . . . . ?
C139 C109 C48 C64 177.8(18) . . . . ?
C140 P010 C30 C187 110.7(11) . . . . ?
C140 P010 C30 C67 -70.9(11) . . . . ?
C140 P010 C116 C132 -175.0(10) . . . . ?
C140 P010 C116 C184 8.3(12) . . . . ?
C140 C235 C200 C219 0.0 . . . . ?
C235 C140 C79 C97 0.0 . . . . ?
C235 C200 C219 C97 0.0 . . . . ?
C200 C219 C97 C79 0.0 . . . . ?
C219 C97 C79 C140 0.0 . . . . ?
C79 C140 C235 C200 0.0 . . . . ?
C143 P018 C24 C110 102.7(11) . . . . ?
C143 P018 C24 C17 -81.4(11) . . . . ?
C143 P018 C145 C123 156.3(11) . . . . ?
C143 P018 C145 C177 -28.3(14) . . . . ?
C143 C199 C232 C316 0.0 . . . . ?
C199 C143 C234 C268 0.0 . . . . ?
C199 C232 C316 C268 0.0 . . . . ?
C232 C316 C268 C234 0.0 . . . . ?
C316 C268 C234 C143 0.0 . . . . ?
C234 C143 C199 C232 0.0 . . . . ?
C145 P018 C24 C110 -6.5(12) . . . . ?
C145 P018 C24 C17 169.3(10) . . . . ?
C145 P018 C143 C199 112.1(12) . . . . ?
C145 P018 C143 C234 -65.1(12) . . . . ?
C145 C123 C121 C182 0.0 . . . . ?
C123 C145 C177 C249 0.0 . . . . ?
C123 C121 C182 C249 0.0 . . . . ?
C121 C182 C249 C177 0.0 . . . . ?
C182 C249 C177 C145 0.0 . . . . ?
C177 C145 C123 C121 0.0 . . . . ?
C148 P01C C231 C309 127.2(13) . . . . ?
C148 P01C C231 C13 -64.4(14) . . . . ?
C148 P01C C295 C138 -22.4(15) . . . . ?
C148 P01C C295 C322 154.8(11) . . . . ?
C148 C213 C194 C283 0.0 . . . . ?
C213 C148 C290 C5 0.0 . . . . ?
C213 C194 C283 C5 0.0 . . . . ?
C194 C283 C5 C290 0.0 . . . . ?
C283 C5 C290 C148 0.0 . . . . ?
C290 C148 C213 C194 0.0 . . . . ?
C149 P011 C40 C76 69.3(11) . . . . ?
C149 P011 C40 C57 -109.3(10) . . . . ?
C149 P011 C85 C106 -30.5(11) . . . . ?
C149 P011 C85 C104 152.5(9) . . . . ?
C149 C226 C214 C228 0.0 . . . . ?
C226 C149 C159 C114 0.0 . . . . ?
C226 C214 C228 C114 0.0 . . . . ?
C214 C228 C114 C159 0.0 . . . . ?
C228 C114 C159 C149 0.0 . . . . ?
C159 C149 C226 C214 0.0 . . . . ?
C157 P00Y C21 C92 171.0(10) . . . . ?
C157 P00Y C21 C129 -4.9(12) . . . . ?
C157 P00Y C112 C158 60.6(12) . . . . ?
C157 P00Y C112 C19 -119.1(10) . . . . ?
C157 C78 C178 C229 0.0 . . . . ?
C78 C157 C222 C319 0.0 . . . . ?
C78 C178 C229 C319 0.0 . . . . ?
C178 C229 C319 C222 0.0 . . . . ?
C229 C319 C222 C157 0.0 . . . . ?
C222 C157 C78 C178 0.0 . . . . ?
C164 P016 C71 C56 -107.0(11) . . . . ?
C164 P016 C71 C131 68.6(12) . . . . ?
C164 P016 C99 C196 -31.2(12) . . . . ?
C164 P016 C99 C130 153.7(10) . . . . ?
C164 C174 C208 C293 0.0 . . . . ?
C174 C164 C240 C364 0.0 . . . . ?
C174 C208 C293 C364 0.0 . . . . ?
C208 C293 C364 C240 0.0 . . . . ?
C293 C364 C240 C164 0.0 . . . . ?
C240 C164 C174 C208 0.0 . . . . ?
C181 C82 C25 C58 -179.5(18) . . . . ?
C191 C115 C90 C179 -174(2) . . . . ?
C198 C74 C61 C1 173(3) . . . . ?
C211 P01B C102 C261 -145.4(13) . . . . ?
C211 P01B C102 C245 41.6(16) . . . . ?
C211 P01B C189 C9 -98.5(11) . . . . ?
C211 P01B C189 C15 80.8(11) . . . . ?
C211 C251 C271 C285 0.0 . . . . ?
C251 C211 C264 C303 0.0 . . . . ?
C251 C271 C285 C303 0.0 . . . . ?
C271 C285 C303 C264 0.0 . . . . ?
C285 C303 C264 C211 0.0 . . . . ?
C264 C211 C251 C271 0.0 . . . . ?
C231 P01C C148 C213 155.6(14) . . . . ?
C231 P01C C148 C290 -32.1(16) . . . . ?
C231 P01C C295 C138 86.4(13) . . . . ?
C231 P01C C295 C322 -96.4(13) . . . . ?
C231 C309 C244 C7 0.0 . . . . ?
C309 C231 C13 C247 0.0 . . . . ?
C309 C244 C7 C247 0.0 . . . . ?
C244 C7 C247 C13 0.0 . . . . ?
C7 C247 C13 C231 0.0 . . . . ?
C13 C231 C309 C244 0.0 . . . . ?
C254 C179 C126 C70 -175(3) . . . . ?
C261 C102 C245 C11 0.0 . . . . ?
C102 P01B C211 C251 -103.7(13) . . . . ?
C102 P01B C211 C264 78.5(12) . . . . ?
C102 P01B C189 C9 8.0(12) . . . . ?
C102 P01B C189 C15 -172.7(12) . . . . ?
C102 C261 C216 C308 0.0 . . . . ?
C102 C245 C11 C308 0.0 . . . . ?
C245 C11 C308 C216 0.0 . . . . ?
C11 C308 C216 C261 0.0 . . . . ?
C216 C261 C102 P01B -173.1(17) . . . . ?
C216 C261 C102 C245 0.0 . . . . ?
C295 P01C C148 C213 -94.9(15) . . . . ?
C295 P01C C148 C290 77.3(15) . . . . ?
C295 P01C C231 C309 15.5(15) . . . . ?
C295 P01C C231 C13 -176.0(12) . . . . ?
C295 C138 C14 C288 0.0 . . . . ?
C138 C295 C322 C324 0.0 . . . . ?
C138 C14 C288 C324 0.0 . . . . ?
C14 C288 C324 C322 0.0 . . . . ?
C288 C324 C322 C295 0.0 . . . . ?
C322 C295 C138 C14 0.0 . . . . ?
C32 C125 C2 C46 175(2) . . . . ?
C4 C52 C98 C41 -179(2) . . . . ?
C8 C46 C66 C49 179.0(17) . . . . ?
C9 C259 C10 C227 0.0 . . . . ?
C259 C9 C189 P01B 179.3(7) . . . . ?
C259 C9 C189 C15 0.0 . . . . ?
C259 C10 C227 C15 0.0 . . . . ?
C10 C227 C15 C189 0.0 . . . . ?
C227 C15 C189 P01B -179.3(7) . . . . ?
C227 C15 C189 C9 0.0 . . . . ?
C189 P01B C211 C251 6.7(15) . . . . ?
C189 P01B C211 C264 -171.1(10) . . . . ?
C189 P01B C102 C261 108.1(11) . . . . ?
C189 P01B C102 C245 -64.9(14) . . . . ?
C189 C9 C259 C10 0.0 . . . . ?

loop_
_smtbx_masks_void_nr
_smtbx_masks_void_average_x
_smtbx_masks_void_average_y
_smtbx_masks_void_average_z
_smtbx_masks_void_volume
_smtbx_masks_void_count_electrons
_smtbx_masks_void_content
1 0.000 0.156 0.030 7.1 0.0 ?
2 -0.290 -0.113 0.552 5469.7 1054.3 '4 C11H24Cl10'
3 0.000 0.844 0.970 7.1 0.0 ?
4 0.500 0.344 0.530 7.1 0.0 ?
5 0.500 0.656 0.470 7.1 0.0 ?
